data_1570460
loop_
_publ_author_name
'Tian, Yi-Qi'
'Dai, Lin-Fang'
'Mu, Wen-Lei'
'Yu, Wei-Dong'
'Yan, Jun'
'Liu, Chao'

_publ_section_title
;
 Atomically accurate site-specific ligand tailoring of highly acid- and
 alkali-resistant Ti(iv)-based metallamacrocycle for enhanced
 CO<sub>2</sub> photoreduction.
;
_journal_issue 48
_journal_name_full 'Chemical science'
_journal_page_first 14280
_journal_page_last 14289
_journal_paper_doi 10.1039/d3sc06046b
_journal_volume 14
_journal_year 2023
_chemical_formula_moiety 'C364 H436 Na4 O80 Ti16, 25[H2O], 0[H2O], 7[H2O], 1[H2O]'
_chemical_formula_sum 'C364 H502 Na4 O113 Ti16'
_chemical_formula_weight 7543.99
_space_group_crystal_system monoclinic
_space_group_IT_number 15
_space_group_name_Hall '-C 2yc'
_space_group_name_H-M_alt 'C 1 2/c 1'
_atom_sites_solution_hydrogens mixed
_atom_sites_solution_primary dual
_audit_block_doi 10.5517/ccdc.csd.cc2bzp23
_audit_creation_date 2023-03-30
_audit_creation_method
;
Olex2 1.5
(compiled 2023.03.06 svn.rbb2c1857 for OlexSys, GUI svn.r6748)
;
_audit_update_record
;
2023-08-09 deposited with the CCDC.	2023-11-29 downloaded from the CCDC.
;
_cell_angle_alpha 90
_cell_angle_beta 113.349(6)
_cell_angle_gamma 90
_cell_formula_units_Z 4
_cell_length_a 37.982(7)
_cell_length_b 33.195(6)
_cell_length_c 36.904(7)
_cell_measurement_reflns_used 9728
_cell_measurement_temperature 150
_cell_measurement_theta_max 47.47
_cell_measurement_theta_min 2.39
_cell_volume 42719(14)
_computing_cell_refinement 'SAINT V8.38A (Bruker, 2018)'
_computing_data_reduction 'SAINT V8.38A (Bruker, 2018)'
_computing_molecular_graphics 'Olex2 1.5 (Dolomanov et al., 2009)'
_computing_publication_material 'Olex2 1.5 (Dolomanov et al., 2009)'
_computing_structure_refinement 'SHELXL 2018/3 (Sheldrick, 2015)'
_computing_structure_solution 'SHELXT 2014/5 (Sheldrick, 2014)'
_diffrn_ambient_temperature 150
_diffrn_detector 'Bruker APEX2 area detector'
_diffrn_detector_area_resol_mean 7.9
_diffrn_detector_type 'CCD area detector'
_diffrn_measured_fraction_theta_full 0.990
_diffrn_measured_fraction_theta_max 0.990
_diffrn_measurement_device 'three-circle diffractometer'
_diffrn_measurement_device_type 'Bruker SMART APEX2 area detector'
_diffrn_measurement_method '\w and \f scans'
_diffrn_radiation_monochromator 'mirror optics'
_diffrn_radiation_probe x-ray
_diffrn_radiation_type GaK\a
_diffrn_radiation_wavelength 1.34139
_diffrn_reflns_av_R_equivalents 0.0869
_diffrn_reflns_av_unetI/netI 0.0676
_diffrn_reflns_Laue_measured_fraction_full 0.990
_diffrn_reflns_Laue_measured_fraction_max 0.990
_diffrn_reflns_limit_h_max 42
_diffrn_reflns_limit_h_min -42
_diffrn_reflns_limit_k_max 36
_diffrn_reflns_limit_k_min -36
_diffrn_reflns_limit_l_max 40
_diffrn_reflns_limit_l_min -41
_diffrn_reflns_number 187652
_diffrn_reflns_point_group_measured_fraction_full 0.990
_diffrn_reflns_point_group_measured_fraction_max 0.990
_diffrn_reflns_theta_full 48.238
_diffrn_reflns_theta_max 48.238
_diffrn_reflns_theta_min 2.392
_diffrn_source 'microfocus sealed X-ray tube'
_diffrn_source_current 2.23
_diffrn_source_power 0.1557878
_diffrn_source_type 'Incoatec I\ms'
_diffrn_source_voltage 69.86
_diffrn_standards_number 0
_exptl_absorpt_coefficient_mu 2.056
_exptl_absorpt_correction_T_max 0.7495
_exptl_absorpt_correction_T_min 0.5643
_exptl_absorpt_correction_type multi-scan
_exptl_absorpt_process_details
;
SADABS-2016/2 (Bruker,2016/2) was used for absorption correction.
wR2(int) was 0.1310 before and 0.0752 after correction.
The Ratio of minimum to maximum transmission is 0.7529.
The \l/2 correction factor is Not present.
;
_exptl_crystal_colour 'clear reddish red'
_exptl_crystal_colour_lustre clear
_exptl_crystal_colour_modifier reddish
_exptl_crystal_colour_primary red
_exptl_crystal_density_diffrn 1.173
_exptl_crystal_description needle
_exptl_crystal_F_000 15944
_exptl_crystal_size_max 0.5
_exptl_crystal_size_mid 0.3
_exptl_crystal_size_min 0.3
_refine_diff_density_max 0.784
_refine_diff_density_min -0.622
_refine_diff_density_rms 0.076
_refine_ls_extinction_method none
_refine_ls_goodness_of_fit_ref 1.046
_refine_ls_hydrogen_treatment constr
_refine_ls_matrix_type full
_refine_ls_number_parameters 2223
_refine_ls_number_reflns 30448
_refine_ls_number_restraints 606
_refine_ls_restrained_S_all 1.086
_refine_ls_R_factor_all 0.1313
_refine_ls_R_factor_gt 0.0929
_refine_ls_shift/su_max 0.001
_refine_ls_shift/su_mean 0.000
_refine_ls_structure_factor_coef Fsqd
_refine_ls_weighting_details 'w=1/[\s^2^(Fo^2^)+(0.1858P)^2^+45.2443P] where P=(Fo^2^+2Fc^2^)/3'
_refine_ls_weighting_scheme calc
_refine_ls_wR_factor_gt 0.2702
_refine_ls_wR_factor_ref 0.3040
_reflns_Friedel_coverage 0.000
_reflns_number_gt 18322
_reflns_number_total 30448
_reflns_threshold_expression 'I > 2\s(I)'
_cod_data_source_file d3sc06046b2.cif
_cod_data_source_block Ti16L4-1-HFa-b
_cod_depositor_comments 'Adding full bibliography for 1570454--1570469.cif.'
_cod_original_cell_volume 42718(14)
_cod_database_code 1570460
_shelx_shelxl_version_number 2018/3
_shelx_space_group_comment
;
The symmetry employed for this shelxl refinement is uniquely defined
by the following loop, which should always be used as a source of
symmetry information in preference to the above space-group names.
They are only intended as comments.
;
_shelx_estimated_absorpt_t_max 0.577
_shelx_estimated_absorpt_t_min 0.426
_olex2_refinement_description
;
1. Fixed Uiso
 At 1.2 times of:
  All C(H) groups, All C(H,H) groups
 At 1.5 times of:
  All C(H,H,H) groups, All O(H,H) groups
2. Restrained distances
 C70-C144
 1.45 with sigma of 0.01
 C112-C111
 2.2 with sigma of 0.01
 C125-C130
 1.45 with sigma of 0.01
 C69-C70
 2.2 with sigma of 0.01
 C119-C47
 2.2 with sigma of 0.01
 C122-C104
 1.45 with sigma of 0.01
 C122-C139
 1.45 with sigma of 0.01
 C122-C47
 1.45 with sigma of 0.01
 C7-C9
 1.45 with sigma of 0.01
 C7-C8
 1.45 with sigma of 0.01
 C7-C10
 1.45 with sigma of 0.01
3. Rigid bond restraints
 C144, C70
 with sigma for 1-2 distances of 0.01 and sigma for 1-3 distances of 0.02
4. Uiso/Uaniso restraints and constraints
C122 \\sim C47: within 2A with sigma of 0.01 and sigma for terminal atoms of
0.02 within 2A
C1 \\sim C2 \\sim C3 \\sim C4 \\sim C5: within 2A with sigma of 0.01 and sigma
for terminal atoms of 0.02 within 2A
C116 \\sim C102: within 2A with sigma of 0.01 and sigma for terminal atoms of
0.02 within 2A
C97 \\sim C68 \\sim C79 \\sim C6: within 2A with sigma of 0.01 and sigma for
terminal atoms of 0.02 within 2A
Na2 \\sim O3 \\sim O34: within 2A with sigma of 0.01 and sigma for terminal
atoms of 0.02 within 2A
C27 \\sim C119 \\sim C47 \\sim C139 \\sim C127 \\sim C104 \\sim C122: within 2A
with sigma of 0.01 and sigma for terminal atoms of 0.02 within 2A
C132 \\sim C128 \\sim C110 \\sim C111 \\sim C112 \\sim C101: within 2A with
sigma of 0.01 and sigma for terminal atoms of 0.02 within 2A
C114 \\sim C115 \\sim C117 \\sim C103: within 2A with sigma of 0.01 and sigma
for terminal atoms of 0.02 within 2A
C33 \\sim C38 \\sim C37 \\sim C131: within 2A with sigma of 0.01 and sigma for
terminal atoms of 0.02 within 2A
C12 \\sim C13 \\sim C14: within 2A with sigma of 0.01 and sigma for terminal
atoms of 0.02 within 2A
C140 \\sim C141 \\sim C142 \\sim O4: within 2A with sigma of 0.01 and sigma for
terminal atoms of 0.02 within 2A
C135 \\sim C108 \\sim C109: within 2A with sigma of 0.01 and sigma for terminal
atoms of 0.02 within 2A
C144 \\sim C70: within 2A with sigma of 0.01 and sigma for terminal atoms of
0.02 within 2A
C7 \\sim C9: within 2A with sigma of 0.01 and sigma for terminal atoms of 0.02
within 2A
C130 \\sim C123 \\sim C138 \\sim C125: within 2A with sigma of 0.01 and sigma
for terminal atoms of 0.02 within 2A
C3 \\sim C4 \\sim C2 \\sim C1: within 2A with sigma of 0.01 and sigma for
terminal atoms of 0.02 within 2A
Uanis(C105) \\sim Ueq, Uanis(C59) \\sim Ueq, Uanis(C2) \\sim Ueq, Uanis(C112)
\\sim Ueq, Uanis(C117) \\sim Ueq, Uanis(C71) \\sim Ueq, Uanis(C121) \\sim Ueq,
Uanis(C134) \\sim Ueq, Uanis(C130) \\sim Ueq, Uanis(C123) \\sim Ueq, Uanis(C10)
\\sim Ueq, Uanis(C125) \\sim Ueq, Uanis(C78) \\sim Ueq, Uanis(C33) \\sim Ueq,
Uanis(C38) \\sim Ueq, Uanis(C9) \\sim Ueq, Uanis(C118) \\sim Ueq, Uanis(C1)
\\sim Ueq, Uanis(C8) \\sim Ueq, Uanis(C4) \\sim Ueq, Uanis(C110) \\sim Ueq,
Uanis(C128) \\sim Ueq, Uanis(C122) \\sim Ueq, Uanis(C102) \\sim Ueq,
Uanis(C115) \\sim Ueq, Uanis(C132) \\sim Ueq, Uanis(C145) \\sim Ueq, Uanis(C61)
\\sim Ueq, Uanis(C58) \\sim Ueq, Uanis(C111) \\sim Ueq, Uanis(C70) \\sim Ueq,
Uanis(C111) \\sim Ueq, Uanis(C136) \\sim Ueq, Uanis(C138) \\sim Ueq, Uanis(C40)
\\sim Ueq, Uanis(C7) \\sim Ueq, Uanis(C48) \\sim Ueq, Uanis(C131) \\sim Ueq,
Uanis(C64) \\sim Ueq, Uanis(C37) \\sim Ueq, Uanis(C113) \\sim Ueq, Uanis(C137)
\\sim Ueq, Uanis(C47) \\sim Ueq, Uanis(C119) \\sim Ueq, Uanis(C97) \\sim Ueq,
Uanis(C51) \\sim Ueq, Uanis(C49) \\sim Ueq, Uanis(C127) \\sim Ueq, Uanis(C104)
\\sim Ueq, Uanis(C139) \\sim Ueq, Uanis(C27) \\sim Ueq, Uanis(C69) \\sim Ueq,
Uanis(C3) \\sim Ueq, Uanis(C39) \\sim Ueq, Uanis(C42) \\sim Ueq: with sigma of
0.01 and sigma for terminal atoms of 0.02
5. Others
 Sof(C128)=Sof(H12p)=Sof(H12q)=Sof(H12r)=Sof(C111)=Sof(H11u)=Sof(H11v)=
 Sof(H11w)=1-FVAR(1)
 Sof(C132)=Sof(H13j)=Sof(H13k)=Sof(H13l)=Sof(C110)=Sof(H11r)=Sof(H11s)=
 Sof(H11t)=FVAR(1)
 Sof(C70)=Sof(H70a)=Sof(H70b)=Sof(H70c)=Sof(C137)=Sof(H13s)=Sof(H13t)=
 Sof(H13u)=1-FVAR(2)
 Sof(C78)=Sof(H78a)=Sof(H78b)=Sof(H78c)=Sof(C145)=Sof(H14a)=Sof(H14b)=
 Sof(H14c)=FVAR(2)
 Sof(C104)=Sof(H10s)=Sof(H10t)=Sof(H10u)=Sof(C139)=Sof(H13v)=Sof(H13w)=
 Sof(H13x)=Sof(C27)=Sof(H27a)=Sof(H27b)=Sof(H27c)=1-FVAR(3)
 Sof(C127)=Sof(H12s)=Sof(H12t)=Sof(H12u)=Sof(C47)=Sof(H47a)=Sof(H47b)=
 Sof(H47c)=Sof(C119)=Sof(H11x)=Sof(H11y)=Sof(H)=FVAR(3)
 Fixed Sof: C118(0.5) H11i(0.5) H11j(0.5) H11k(0.5) C136(0.5) H13p(0.5)
 H13q(0.5) H13r(0.5)
6.a Riding coordinates:
 C9(H9a,H9b,H9c), C123(H12m,H12n,H12o), C70(H70a,H70b,H70c)
6.b Rotating group:
 O1(H1d,H1e), O12(H12v,H12w), O2(H2d,H2e), O36(H36a,H36b)
6.c Secondary CH2 refined with riding coordinates:
 C01U(H01a,H01b), C01W(H01c,H01d), C32(H32a,H32b), C24(H24a,H24b), C02C(H02a,
 H02b), C02L(H02c,H02d), C02Q(H02e,H02f), C02W(H02g,H02h), C02Y(H02i,H02j),
 C90(H90a,H90b), C11(H11a,H11b), C03I(H03a,H03b), C03N(H03d,H03f), C67(H67a,
 H67b), C044(H04a,H04b), C04L(H04c,H04d)
6.d Aromatic/amide H refined with riding coordinates:
 C20(H20), C34(H34), C02N(H02N), C13(H13), C28(H28), C30(H30), C91(H91),
 C033(H033), C36(H36), C18(H18), C038(H038), C03C(H03C), C03E(H03E), C15(H15),
 C03J(H03J), C54(H54), C95(H95), C03P(H03P), C82(H82), C85(H85), C03W(H03W),
 C041(H041), C89(H89), C109(H109), C72(H72), C80(H80), C76(H76), C04N(H04N),
 C42(H42), C04T(H04T), C52(H52), C63(H63), C39(H39), C65(H65)
6.e Idealised Me refined as rotating group:
 C46(H46a,H46b,H46c), C44(H44a,H44b,H44c), C129(H12a,H12b,H12c), C134(H13a,
 H13b,H13c), C43(H43a,H43b,H43c), C126(H12d,H12e,H12f), C120(H12g,H12h,H12i),
 C68(H68a,H68b,H68c), C133(H13d,H13e,H13f), C107(H10a,H10b,H10c), C105(H10d,
 H10e,H10f), C106(H10g,H10h,H10i), C71(H71a,H71b,H71c), C69(H69a,H69b,H69c),
 C6(H6a,H6b,H6c), C10(H10j,H10k,H10l), C58(H58a,H58b,H58c), C51(H51a,H51b,H51c),
  C103(H10m,H10n,H10o), C38(H38a,H38b,H38c), C78(H78a,H78b,H78c), C33(H33a,H33b,
 H33c), C48(H48a,H48b,H48c), C61(H61a,H61b,H61c), C49(H49a,H49b,H49c), C4(H4a,
 H4b,H4c), C112(H11c,H11d,H11e), C8(H8a,H8b,H8c), C125(H12j,H12k,H12l),
 C131(H13g,H13h,H13i), C97(H97a,H97b,H97c), C102(H10p,H10q,H10r), C113(H11f,
 H11g,H11h), C118(H11i,H11j,H11k), C59(H59a,H59b,H59c), C145(H14a,H14b,H14c),
 C1(H1a,H1b,H1c), C2(H2a,H2b,H2c), C117(H11l,H11m,H11n), C115(H11o,H11p,H11q),
 C132(H13j,H13k,H13l), C110(H11r,H11s,H11t), C128(H12p,H12q,H12r), C111(H11u,
 H11v,H11w), C138(H13m,H13n,H13o), C136(H13p,H13q,H13r), C137(H13s,H13t,H13u),
 C127(H12s,H12t,H12u), C47(H47a,H47b,H47c), C119(H11x,H11y,H), C104(H10s,H10t,
 H10u), C139(H13v,H13w,H13x), C27(H27a,H27b,H27c)
;
_smtbx_masks_void_probe_radius 1.2
_smtbx_masks_void_truncation_radius 1.2
_olex2_submission_special_instructions 'No special instructions were received'

loop_
_space_group_symop_operation_xyz
'x, y, z'
'-x, y, -z+1/2'
'x+1/2, y+1/2, z'
'-x+1/2, y+1/2, -z+1/2'
'-x, -y, -z'
'x, -y, z-1/2'
'-x+1/2, -y+1/2, -z'
'x+1/2, -y+1/2, z-1/2'

loop_
_atom_site_label
_atom_site_type_symbol
_atom_site_fract_x
_atom_site_fract_y
_atom_site_fract_z
_atom_site_U_iso_or_equiv
_atom_site_adp_type
_atom_site_occupancy
_atom_site_site_symmetry_order
_atom_site_calc_flag
_atom_site_refinement_flags_posn
_atom_site_refinement_flags_adp
_atom_site_refinement_flags_occupancy
_atom_site_disorder_assembly
_atom_site_disorder_group
Ti1 Ti 0.56705(3) 0.93458(3) 0.73660(3) 0.0629(3) Uani 1 1 d . . . . .
Ti5 Ti 0.64953(3) 0.65090(3) 0.69295(3) 0.0695(3) Uani 1 1 d . . . . .
Ti8 Ti 0.53040(3) 0.52525(3) 0.69190(3) 0.0700(3) Uani 1 1 d . . . . .
Ti2 Ti 0.54894(3) 0.89151(4) 0.65122(3) 0.0749(3) Uani 1 1 d . . . . .
Ti4 Ti 0.60373(3) 0.80570(4) 0.63827(3) 0.0718(3) Uani 1 1 d . . . . .
Ti6 Ti 0.57084(3) 0.60484(4) 0.65214(3) 0.0753(3) Uani 1 1 d . . . . .
Ti3 Ti 0.62070(3) 0.85305(4) 0.71726(3) 0.0794(4) Uani 1 1 d . . . . .
Ti7 Ti 0.61750(3) 0.56328(4) 0.73298(3) 0.0817(4) Uani 1 1 d . . . . .
O19 O 0.52720(10) 0.89503(11) 0.74421(10) 0.0625(9) Uani 1 1 d . . . . .
O18 O 0.52623(10) 0.97426(11) 0.74318(10) 0.0642(9) Uani 1 1 d . . . . .
O5 O 0.48760(10) 0.56520(12) 0.77336(11) 0.0687(10) Uani 1 1 d . . . . .
O6 O 0.58572(10) 0.51852(12) 0.73931(10) 0.0690(10) Uani 1 1 d . . . . .
O20 O 0.53179(10) 0.93778(12) 0.67492(10) 0.0680(10) Uani 1 1 d . . . . .
O28 O 0.59253(11) 0.75923(14) 0.67001(11) 0.0690(10) Uani 1 1 d . . . . .
O16 O 0.59653(10) 0.93002(12) 0.78980(10) 0.0687(10) Uani 1 1 d . . . . .
O31 O 0.55951(11) 0.56784(12) 0.68457(11) 0.0721(10) Uani 1 1 d . . . . .
O4 O 0.59303(11) 0.97801(13) 0.73018(11) 0.0716(10) Uani 1 1 d . U . . .
O26 O 0.66225(11) 0.69744(14) 0.66061(11) 0.0727(11) Uani 1 1 d . . . . .
O30 O 0.61842(10) 0.61204(12) 0.70277(10) 0.0698(10) Uani 1 1 d . . . . .
O25 O 0.61292(11) 0.69723(14) 0.69469(11) 0.0701(10) Uani 1 1 d . . . . .
O27 O 0.64219(11) 0.75997(15) 0.63692(12) 0.0761(11) Uani 1 1 d . . . . .
O00M O 0.60771(10) 0.63589(12) 0.63581(11) 0.0704(10) Uani 1 1 d . . . . .
O00N O 0.68593(11) 0.62133(12) 0.68592(12) 0.0743(11) Uani 1 1 d . . . . .
O33 O 0.65004(10) 0.82210(13) 0.69150(11) 0.0727(11) Uani 1 1 d . . . . .
O7 O 0.51209(11) 0.48641(13) 0.72616(12) 0.0742(11) Uani 1 1 d . . . . .
O00Q O 0.58331(10) 0.89108(12) 0.71587(10) 0.0671(10) Uani 1 1 d . . . . .
O9 O 0.48364(11) 0.53241(13) 0.65139(12) 0.0806(12) Uani 1 1 d . . . . .
O8 O 0.54152(11) 0.48142(14) 0.66952(11) 0.0739(11) Uani 1 1 d . . . . .
O00T O 0.58272(11) 0.84404(12) 0.66120(11) 0.0685(10) Uani 1 1 d . . . . .
O00U O 0.62144(12) 0.83579(14) 0.60885(12) 0.0843(12) Uani 1 1 d . . . . .
O24 O 0.50463(11) 0.86116(13) 0.64191(12) 0.0798(12) Uani 1 1 d . . . . .
O13 O 0.56196(12) 0.78834(14) 0.59539(11) 0.0820(12) Uani 1 1 d . . . . .
O00X O 0.68269(11) 0.66809(13) 0.74241(12) 0.0808(12) Uani 1 1 d . . . . .
O32 O 0.62598(12) 0.52907(14) 0.68597(13) 0.0860(12) Uani 1 1 d . . . . .
O3 O 0.61618(12) 0.59226(14) 0.77579(11) 0.0824(12) Uani 1 1 d . . . . .
O15 O 0.65251(13) 0.84283(14) 0.76614(12) 0.0885(13) Uani 1 1 d . . . . .
O29 O 0.58977(13) 0.80699(14) 0.73085(12) 0.0869(12) Uani 1 1 d . . . . .
O21 O 0.64874(13) 0.89986(17) 0.70981(15) 0.1031(16) Uani 1 1 d . . . . .
O22 O 0.59993(14) 0.92656(14) 0.65613(14) 0.0947(14) Uani 1 1 d . . . . .
C014 C 0.500000 0.9125(3) 0.750000 0.059(2) Uani 1 2 d S T P . .
O11 O 0.53020(12) 0.61647(14) 0.60886(13) 0.0901(13) Uani 1 1 d . . . . .
O34 O 0.54778(12) 0.65004(14) 0.67592(13) 0.0888(13) Uani 1 1 d . . . . .
O17 O 0.66428(12) 0.54664(15) 0.75957(13) 0.0949(14) Uani 1 1 d . . . . .
C018 C 0.500000 0.9573(3) 0.750000 0.059(2) Uani 1 2 d S T P . .
C019 C 0.500000 0.5486(3) 0.750000 0.066(2) Uani 1 2 d S T P . .
O23 O 0.53402(14) 0.90574(16) 0.60159(13) 0.1025(15) Uani 1 1 d . . . . .
O10 O 0.58671(14) 0.55784(15) 0.62875(13) 0.0924(13) Uani 1 1 d . . . . .
C01C C 0.64289(18) 0.7279(2) 0.65621(17) 0.0683(16) Uani 1 1 d . . . . .
C01D C 0.500000 0.5026(3) 0.750000 0.071(2) Uani 1 2 d S T P . .
C01E C 0.61295(17) 0.7283(2) 0.67554(17) 0.0683(16) Uani 1 1 d . . . . .
C01G C 0.63262(16) 0.9418(2) 0.81396(16) 0.0689(16) Uani 1 1 d . . . . .
C01H C 0.67321(16) 0.8214(2) 0.79974(16) 0.0708(16) Uani 1 1 d . . . . .
C25 C 0.46580(17) 0.9566(2) 0.64413(16) 0.0711(16) Uani 1 1 d . . . . .
C01J C 0.65883(18) 0.9119(2) 0.83450(17) 0.0760(17) Uani 1 1 d . . . . .
C21 C 0.44125(17) 0.88840(19) 0.61677(16) 0.0698(16) Uani 1 1 d . . . . .
C20 C 0.40377(18) 0.8884(2) 0.58852(17) 0.0795(18) Uani 1 1 d . . . . .
H20 H 0.385454 0.905964 0.591706 0.095 Uiso 1 1 calc R U . . .
C74 C 0.59867(17) 0.4882(2) 0.76707(18) 0.0792(18) Uani 1 1 d . . . . .
C01N C 0.69165(16) 0.78737(19) 0.79679(17) 0.0679(15) Uani 1 1 d . . . . .
C01P C 0.60753(18) 0.6425(2) 0.59797(18) 0.0750(17) Uani 1 1 d . . . . .
C23 C 0.45724(17) 0.8361(2) 0.58023(17) 0.0740(17) Uani 1 1 d . . . . .
C140 C 0.57478(17) 1.0395(2) 0.69456(19) 0.0756(16) Uani 1 1 d . U . . .
C01S C 0.70663(17) 0.78901(19) 0.73607(18) 0.0724(16) Uani 1 1 d . . . . .
C26 C 0.50404(17) 0.96685(19) 0.65452(16) 0.0681(15) Uani 1 1 d . . . . .
C01U C 0.68519(16) 0.7682(2) 0.75743(17) 0.0748(17) Uani 1 1 d . . . . .
H01A H 0.693374 0.739637 0.761814 0.090 Uiso 1 1 calc R U . . .
H01B H 0.657423 0.768638 0.740534 0.090 Uiso 1 1 calc R U . . .
C56 C 0.54226(19) 0.8038(2) 0.55844(17) 0.0768(17) Uani 1 1 d . . . . .
C01W C 0.48541(17) 0.8059(2) 0.57705(17) 0.0762(17) Uani 1 1 d . . . . .
H01C H 0.472029 0.779666 0.569689 0.091 Uiso 1 1 calc R U . . .
H01D H 0.506050 0.802602 0.603650 0.091 Uiso 1 1 calc R U . . .
C22 C 0.46807(16) 0.8622(2) 0.61245(18) 0.0719(16) Uani 1 1 d . . . . .
C141 C 0.59112(17) 1.0193(2) 0.73056(19) 0.0739(15) Uani 1 1 d . U . . .
C01Z C 0.67336(17) 0.8365(2) 0.83495(18) 0.0740(17) Uani 1 1 d . . . . .
C34 C 0.5718(2) 1.0798(2) 0.6950(2) 0.089(2) Uani 1 1 d . . . . .
H34 H 0.561016 1.093944 0.670711 0.107 Uiso 1 1 calc R U . . .
C31 C 0.51545(17) 1.0037(2) 0.64483(16) 0.0719(16) Uani 1 1 d . . . . .
C41 C 0.45645(19) 0.5511(2) 0.58288(19) 0.088(2) Uani 1 1 d . . . A 1
C023 C 0.63507(18) 0.5899(2) 0.81652(18) 0.0834(19) Uani 1 1 d . . . . .
C32 C 0.55685(18) 1.0155(2) 0.65520(17) 0.0780(17) Uani 1 1 d . . . . .
H32A H 0.558302 1.032067 0.633548 0.094 Uiso 1 1 calc R U . . .
H32B H 0.572155 0.990775 0.657288 0.094 Uiso 1 1 calc R U . . .
C24 C 0.45286(17) 0.9156(2) 0.65238(17) 0.0749(17) Uani 1 1 d . . . . .
H24A H 0.474011 0.902798 0.674737 0.090 Uiso 1 1 calc R U . . .
H24B H 0.430868 0.919007 0.660086 0.090 Uiso 1 1 calc R U . . .
C143 C 0.46769(18) 0.5212(2) 0.61116(19) 0.090(2) Uani 1 1 d . . . A 1
C135 C 0.64176(19) 0.9831(2) 0.81839(18) 0.0814(18) Uani 1 1 d . U . . .
C142 C 0.60147(18) 1.0384(2) 0.7664(2) 0.0812(18) Uani 1 1 d . U . . .
C12 C 0.46362(18) 0.6264(2) 0.57088(19) 0.0828(18) Uani 1 1 d . U . . .
C93 C 0.71157(18) 0.62533(19) 0.6692(2) 0.0758(17) Uani 1 1 d . . . . .
C02C C 0.64681(18) 0.86920(18) 0.83542(17) 0.0711(16) Uani 1 1 d . . . . .
H02A H 0.641544 0.865712 0.859442 0.085 Uiso 1 1 calc R U . . .
H02B H 0.622244 0.865120 0.812467 0.085 Uiso 1 1 calc R U . . .
C02D C 0.7676(2) 0.7985(3) 0.7306(2) 0.094(2) Uani 1 1 d . . . . .
C02E C 0.68941(17) 0.8153(2) 0.70495(19) 0.0762(17) Uani 1 1 d . . . . .
C75 C 0.60002(18) 0.4957(2) 0.80495(19) 0.088(2) Uani 1 1 d . . . . .
C55 C 0.5043(2) 0.8144(2) 0.54829(17) 0.0820(19) Uani 1 1 d . . . . .
C16 C 0.51163(18) 0.6726(2) 0.56565(18) 0.0781(17) Uani 1 1 d . . . . .
C94 C 0.7025(2) 0.6093(2) 0.6321(2) 0.0829(18) Uani 1 1 d . . . . .
C73 C 0.60960(19) 0.4509(2) 0.7577(2) 0.0845(19) Uani 1 1 d . . . . .
C86 C 0.71388(17) 0.6360(2) 0.80506(19) 0.090(2) Uani 1 1 d . . . . .
C02L C 0.61224(19) 1.0155(2) 0.80526(18) 0.0828(19) Uani 1 1 d . . . . .
H02C H 0.620273 1.036029 0.826474 0.099 Uiso 1 1 calc R U . . .
H02D H 0.588227 1.003478 0.804821 0.099 Uiso 1 1 calc R U . . .
C87 C 0.71486(17) 0.6507(2) 0.7692(2) 0.085(2) Uani 1 1 d . . . . .
C02N C 0.71561(18) 0.7681(2) 0.83227(19) 0.089(2) Uani 1 1 d . . . . .
H02N H 0.728734 0.744173 0.830956 0.107 Uiso 1 1 calc R U . . .
C13 C 0.43582(19) 0.6463(2) 0.5396(2) 0.0893(19) Uani 1 1 d . U . . .
H13 H 0.409792 0.638317 0.531604 0.107 Uiso 1 1 calc R U . . .
C17 C 0.50250(18) 0.6387(2) 0.58162(19) 0.086(2) Uani 1 1 d . . . . .
C02Q C 0.58876(16) 0.5362(2) 0.81668(18) 0.0829(19) Uani 1 1 d . . . . .
H02E H 0.570833 0.549845 0.792580 0.100 Uiso 1 1 calc R U . . .
H02F H 0.574849 0.531262 0.833967 0.100 Uiso 1 1 calc R U . . .
C81 C 0.62133(18) 0.5636(2) 0.83739(17) 0.086(2) Uani 1 1 d . . . . .
C92 C 0.74592(18) 0.6465(2) 0.6903(2) 0.0846(19) Uani 1 1 d . . . . .
C83 C 0.66643(17) 0.6168(2) 0.83601(19) 0.085(2) Uani 1 1 d . . . . .
C02U C 0.71004(19) 0.8349(2) 0.6853(2) 0.0809(18) Uani 1 1 d . . . . .
C28 C 0.43761(19) 0.9860(2) 0.62347(18) 0.0833(19) Uani 1 1 d . . . . .
H28 H 0.411296 0.979833 0.616423 0.100 Uiso 1 1 calc R U . . .
C02W C 0.55143(18) 0.6901(2) 0.58304(18) 0.0833(19) Uani 1 1 d . . . . .
H02G H 0.550061 0.718556 0.574556 0.100 Uiso 1 1 calc R U . . .
H02H H 0.560339 0.689973 0.612141 0.100 Uiso 1 1 calc R U . . .
C02X C 0.58079(18) 0.6690(2) 0.57230(18) 0.0807(18) Uani 1 1 d . . . . .
C02Y C 0.60804(19) 0.4404(2) 0.71591(19) 0.088(2) Uani 1 1 d . . . . .
H02I H 0.610112 0.465733 0.702678 0.106 Uiso 1 1 calc R U . . .
H02J H 0.630561 0.423586 0.718992 0.106 Uiso 1 1 calc R U . . .
C30 C 0.4862(2) 1.0319(2) 0.62429(18) 0.0815(18) Uani 1 1 d . . . . .
H30 H 0.493355 1.057504 0.617865 0.098 Uiso 1 1 calc R U . . .
C91 C 0.7716(2) 0.6499(2) 0.6714(2) 0.091(2) Uani 1 1 d . . . . .
H91 H 0.795115 0.663792 0.684772 0.110 Uiso 1 1 calc R U . . .
C031 C 0.5391(2) 0.4418(2) 0.66893(18) 0.088(2) Uani 1 1 d . . . . .
C90 C 0.75202(19) 0.6686(2) 0.7278(2) 0.091(2) Uani 1 1 d . . . . .
H90A H 0.733959 0.691631 0.720502 0.109 Uiso 1 1 calc R U . . .
H90B H 0.778173 0.680190 0.737504 0.109 Uiso 1 1 calc R U . . .
C033 C 0.74610(18) 0.7814(2) 0.7482(2) 0.087(2) Uani 1 1 d . . . . .
H033 H 0.758168 0.763406 0.769606 0.104 Uiso 1 1 calc R U . . .
C36 C 0.5984(2) 1.0802(2) 0.7658(2) 0.100(2) Uani 1 1 d . . . . .
H36 H 0.606390 1.094492 0.790006 0.120 Uiso 1 1 calc R U . . .
C96 C 0.7643(2) 0.6338(2) 0.6337(2) 0.094(2) Uani 1 1 d . . . . .
C18 C 0.41973(18) 0.8372(2) 0.55256(17) 0.0819(19) Uani 1 1 d . . . . .
H18 H 0.412563 0.819398 0.530673 0.098 Uiso 1 1 calc R U . . .
C037 C 0.6463(2) 0.8318(2) 0.5907(2) 0.090(2) Uani 1 1 d . . . . .
C038 C 0.7498(2) 0.8253(2) 0.6999(3) 0.100(2) Uani 1 1 d . . . . .
H038 H 0.764982 0.837870 0.687869 0.120 Uiso 1 1 calc R U . . .
C35 C 0.5840(2) 1.1015(2) 0.7304(2) 0.100(2) Uani 1 1 d . . . . .
C19 C 0.39235(19) 0.8628(2) 0.55516(18) 0.089(2) Uani 1 1 d . . . . .
C03B C 0.6341(2) 0.6225(2) 0.5864(2) 0.087(2) Uani 1 1 d . . . . .
C03C C 0.6977(2) 0.8166(2) 0.86994(19) 0.091(2) Uani 1 1 d . . . . .
H03C H 0.698643 0.825917 0.894672 0.109 Uiso 1 1 calc R U . . .
C88 C 0.74814(18) 0.6480(2) 0.7624(2) 0.095(2) Uani 1 1 d . . . . .
C03E C 0.6088(2) 0.5313(3) 0.64940(19) 0.092(2) Uani 1 1 d . . . . .
H03E H 0.613168 0.509407 0.635100 0.111 Uiso 1 1 calc R U . . .
C11 C 0.4543(2) 0.5944(2) 0.5945(2) 0.096(2) Uani 1 1 d . . . . .
H11A H 0.427976 0.599362 0.592845 0.115 Uiso 1 1 calc R U . A 1
H11B H 0.471946 0.597616 0.622510 0.115 Uiso 1 1 calc R U . A 1
C29 C 0.44745(19) 1.0236(2) 0.61326(19) 0.0833(19) Uani 1 1 d . . . . .
C15 C 0.48189(18) 0.6915(2) 0.53417(18) 0.0861(19) Uani 1 1 d . . . . .
H15 H 0.487603 0.714659 0.522423 0.103 Uiso 1 1 calc R U . . .
C03I C 0.67840(18) 0.6471(2) 0.8141(2) 0.091(2) Uani 1 1 d . . . . .
H03A H 0.683997 0.672524 0.829309 0.109 Uiso 1 1 calc R U . . .
H03B H 0.656518 0.652312 0.788695 0.109 Uiso 1 1 calc R U . . .
C03J C 0.69687(19) 0.9239(2) 0.8573(2) 0.090(2) Uani 1 1 d . . . . .
H03J H 0.715433 0.903875 0.870329 0.108 Uiso 1 1 calc R U . B 2
C14 C 0.4447(2) 0.6774(2) 0.5198(2) 0.099(2) Uani 1 1 d . U . . .
C54 C 0.4846(2) 0.8297(2) 0.51109(19) 0.096(2) Uani 1 1 d . . . . .
H54 H 0.458923 0.838248 0.504381 0.116 Uiso 1 1 calc R U . . .
C03N C 0.6633(2) 0.5913(2) 0.6106(2) 0.089(2) Uani 1 1 d . . . . .
H03D H 0.654551 0.578903 0.629958 0.107 Uiso 1 1 calc R U . . .
H03F H 0.664979 0.569681 0.592794 0.107 Uiso 1 1 calc R U . . .
C95 C 0.7294(2) 0.6138(2) 0.6154(2) 0.094(2) Uani 1 1 d . . . . .
H95 H 0.723602 0.602571 0.589988 0.113 Uiso 1 1 calc R U . . .
C03P C 0.5817(2) 0.6764(3) 0.53495(19) 0.101(2) Uani 1 1 d . . . . .
H03P H 0.562958 0.693816 0.517136 0.121 Uiso 1 1 calc R U . . .
C124 C 0.4635(2) 0.4801(2) 0.6013(2) 0.099(2) Uani 1 1 d . . . A 1
C62 C 0.5034(2) 0.4224(2) 0.6472(2) 0.106(3) Uani 1 1 d . . . . .
C82 C 0.68344(19) 0.6143(3) 0.8772(2) 0.097(2) Uani 1 1 d . . . . .
H82 H 0.704534 0.631584 0.890675 0.116 Uiso 1 1 calc R U . . .
C57 C 0.5593(2) 0.8054(2) 0.5313(2) 0.091(2) Uani 1 1 d . . . . .
C5 C 0.6717(2) 0.5883(3) 0.8999(2) 0.116(3) Uani 1 1 d . U . . .
C85 C 0.74565(19) 0.6163(3) 0.83133(19) 0.105(3) Uani 1 1 d . . . . .
H85 H 0.744941 0.606358 0.855161 0.126 Uiso 1 1 calc R U . . .
C03W C 0.63369(19) 0.9256(3) 0.6832(2) 0.091(2) Uani 1 1 d . . . . .
H03W H 0.649743 0.947574 0.683321 0.109 Uiso 1 1 calc R U . . .
C03X C 0.6345(2) 0.8104(3) 0.5550(2) 0.100(2) Uani 1 1 d . . . . .
C03Y C 0.7204(2) 0.7834(2) 0.8689(2) 0.097(2) Uani 1 1 d . . . . .
C03Z C 0.6086(3) 0.6597(3) 0.5233(2) 0.110(3) Uani 1 1 d . . . . .
C040 C 0.6827(2) 0.8474(2) 0.6106(2) 0.088(2) Uani 1 1 d . . . . .
C041 C 0.6334(2) 0.6315(3) 0.5493(2) 0.100(2) Uani 1 1 d . . . . .
H041 H 0.650825 0.617647 0.541036 0.121 Uiso 1 1 calc R U . . .
C66 C 0.5725(2) 0.4187(2) 0.6898(2) 0.094(2) Uani 1 1 d . . . . .
C67 C 0.4678(2) 0.4471(2) 0.6304(2) 0.101(2) Uani 1 1 d . . . . .
H67A H 0.463834 0.459399 0.652930 0.121 Uiso 1 1 calc R U . A 1
H67B H 0.446221 0.428149 0.617706 0.121 Uiso 1 1 calc R U . A 1
C044 C 0.5989(2) 0.7880(3) 0.5388(2) 0.105(2) Uani 1 1 d . . . . .
H04A H 0.602218 0.764531 0.556470 0.126 Uiso 1 1 calc R U . . .
H04B H 0.597199 0.777054 0.513254 0.126 Uiso 1 1 calc R U . . .
C77 C 0.6277(2) 0.4294(3) 0.8261(2) 0.110(3) Uani 1 1 d . . . . .
C53 C 0.4996(2) 0.8334(3) 0.4831(2) 0.112(3) Uani 1 1 d . . . . .
C144 C 0.3508(2) 0.8636(3) 0.5235(2) 0.110(3) Uani 1 1 d D U . . .
C116 C 0.7478(3) 0.7632(3) 0.9074(2) 0.122(3) Uani 1 1 d . U . . .
C79 C 0.7916(3) 0.6398(3) 0.6140(3) 0.116(3) Uani 1 1 d . U . . .
C04C C 0.6982(3) 0.8228(3) 0.5561(2) 0.115(3) Uani 1 1 d . . . . .
C04D C 0.8113(2) 0.7893(3) 0.7419(3) 0.113(3) Uani 1 1 d . . . . .
C89 C 0.77980(19) 0.6265(3) 0.7901(2) 0.114(3) Uani 1 1 d . . . . .
H89 H 0.802155 0.623065 0.784797 0.137 Uiso 1 1 calc R U . . .
C109 C 0.6811(2) 0.9926(2) 0.8420(2) 0.103(2) Uani 1 1 d . U . . .
H109 H 0.688926 1.020021 0.844291 0.123 Uiso 1 1 calc R U . C 2
C84 C 0.7791(2) 0.6104(3) 0.8244(2) 0.123(3) Uani 1 1 d . . . . .
C72 C 0.6237(2) 0.4225(3) 0.7872(2) 0.105(2) Uani 1 1 d . . . . .
H72 H 0.631185 0.397034 0.780879 0.126 Uiso 1 1 calc R U . . .
C3 C 0.6904(3) 0.5861(4) 0.9444(3) 0.136(3) Uani 1 1 d . U . . .
C80 C 0.63977(19) 0.5637(3) 0.87915(19) 0.100(2) Uani 1 1 d . . . D 2
H80 H 0.630213 0.546556 0.893752 0.120 Uiso 1 1 calc R U . D 2
C45 C 0.4167(2) 1.0548(3) 0.5897(2) 0.107(2) Uani 1 1 d . . . E 2
C04L C 0.6942(2) 0.8657(2) 0.6521(2) 0.089(2) Uani 1 1 d . . . F 2
H04C H 0.713864 0.886749 0.655984 0.107 Uiso 1 1 calc R U . F 2
H04D H 0.671518 0.878878 0.653733 0.107 Uiso 1 1 calc R U . F 2
C76 C 0.6146(2) 0.4653(3) 0.8341(2) 0.107(3) Uani 1 1 d . . . G 2
H76 H 0.615240 0.469898 0.859787 0.129 Uiso 1 1 calc R U . G 2
C04N C 0.6611(3) 0.8078(3) 0.5382(2) 0.108(2) Uani 1 1 d . . . H 2
H04N H 0.653622 0.795116 0.513185 0.130 Uiso 1 1 calc R U . H 2
C46 C 0.4242(3) 1.0930(3) 0.6149(3) 0.137(3) Uani 1 1 d . . . E 2
H46A H 0.403441 1.112368 0.602293 0.205 Uiso 1 1 calc R U . E 2
H46B H 0.448653 1.105017 0.617329 0.205 Uiso 1 1 calc R U . E 2
H46C H 0.425397 1.086175 0.641165 0.205 Uiso 1 1 calc R U . E 2
C108 C 0.7081(2) 0.9639(3) 0.8615(2) 0.112(3) Uani 1 1 d . U . I 2
C42 C 0.4438(2) 0.5404(2) 0.5433(2) 0.118(3) Uani 1 1 d . U . A 1
H42 H 0.435181 0.561073 0.523949 0.142 Uiso 1 1 calc R U . A 1
C44 C 0.3765(2) 1.0397(3) 0.5800(3) 0.126(3) Uani 1 1 d . . . E 2
H44A H 0.373112 1.034282 0.604458 0.190 Uiso 1 1 calc R U . E 2
H44B H 0.372363 1.014862 0.564467 0.190 Uiso 1 1 calc R U . E 2
H44C H 0.358025 1.060171 0.564615 0.190 Uiso 1 1 calc R U . E 2
C04T C 0.7084(3) 0.8438(3) 0.5925(2) 0.113(3) Uani 1 1 d . . . J 2
H04T H 0.733155 0.855467 0.604591 0.136 Uiso 1 1 calc R U . J 2
C52 C 0.5370(3) 0.8215(3) 0.4937(2) 0.114(3) Uani 1 1 d . . . K 2
H52 H 0.548302 0.824307 0.475045 0.137 Uiso 1 1 calc R U . K 2
C40 C 0.4431(3) 0.4992(3) 0.5306(3) 0.137(3) Uani 1 1 d . U . A 1
C04W C 0.7304(3) 0.8177(3) 0.5395(3) 0.113(3) Uani 1 1 d . . . L 2
C101 C 0.4128(2) 0.6966(3) 0.4825(3) 0.132(3) Uani 1 1 d . U . . .
C63 C 0.5026(3) 0.3818(3) 0.6475(3) 0.148(4) Uani 1 1 d . . . M 2
H63 H 0.479161 0.368502 0.632552 0.177 Uiso 1 1 calc R U . M 2
C39 C 0.4520(3) 0.4706(3) 0.5597(2) 0.130(3) Uani 1 1 d . U . A 1
H39 H 0.450643 0.443020 0.552315 0.155 Uiso 1 1 calc R U . A 1
C114 C 0.5776(4) 1.1483(3) 0.7308(3) 0.143(4) Uani 1 1 d . U . N 1
C50 C 0.4758(3) 0.8525(5) 0.4422(3) 0.153(4) Uani 1 1 d . . . O 2
C65 C 0.5689(3) 0.3782(3) 0.6894(3) 0.139(4) Uani 1 1 d . . . P 2
H65 H 0.590787 0.362321 0.703926 0.166 Uiso 1 1 calc R U . P 2
C129 C 0.8325(3) 0.8296(3) 0.7511(4) 0.181(5) Uani 1 1 d . . . Q 2
H12A H 0.825138 0.844737 0.769890 0.272 Uiso 1 1 calc R U . Q 2
H12B H 0.825621 0.845198 0.726726 0.272 Uiso 1 1 calc R U . Q 2
H12C H 0.860177 0.824797 0.762675 0.272 Uiso 1 1 calc R U . Q 2
C134 C 0.6520(3) 0.4139(4) 0.8993(3) 0.153(4) Uani 1 1 d . U . R 2
H13A H 0.664380 0.440320 0.902429 0.230 Uiso 1 1 calc R U . R 2
H13B H 0.669080 0.395283 0.919170 0.230 Uiso 1 1 calc R U . R 2
H13C H 0.627894 0.416543 0.902859 0.230 Uiso 1 1 calc R U . R 2
C60 C 0.6101(3) 0.6691(4) 0.4827(3) 0.140(4) Uani 1 1 d . . . S 2
C43 C 0.4217(3) 1.0643(3) 0.5509(3) 0.146(4) Uani 1 1 d . . . E 2
H43A H 0.401982 1.083551 0.535201 0.219 Uiso 1 1 calc R U . E 2
H43B H 0.419026 1.039361 0.535741 0.219 Uiso 1 1 calc R U . E 2
H43C H 0.447140 1.075858 0.557060 0.219 Uiso 1 1 calc R U . E 2
C7 C 0.4317(3) 0.4890(4) 0.4852(3) 0.150(4) Uani 1 1 d D U . A 1
C37 C 0.7500(3) 0.9758(3) 0.8864(4) 0.151(3) Uani 1 1 d . U . . .
C121 C 0.6439(3) 0.3975(4) 0.8580(3) 0.142(3) Uani 1 1 d . U . . .
C126 C 0.8258(2) 0.7619(3) 0.7778(4) 0.156(4) Uani 1 1 d . . . . .
H12D H 0.851213 0.751578 0.781721 0.234 Uiso 1 1 calc R U . . .
H12E H 0.808007 0.739315 0.773694 0.234 Uiso 1 1 calc R U . . .
H12F H 0.827519 0.777143 0.801219 0.234 Uiso 1 1 calc R U . . .
C120 C 0.8164(3) 0.7690(3) 0.7087(4) 0.159(4) Uani 1 1 d . . . . .
H12G H 0.805669 0.785967 0.685035 0.238 Uiso 1 1 calc R U . . .
H12H H 0.803085 0.743040 0.703569 0.238 Uiso 1 1 calc R U . . .
H12I H 0.843770 0.764696 0.715351 0.238 Uiso 1 1 calc R U . . .
C64 C 0.5339(3) 0.3589(3) 0.6681(3) 0.142(3) Uani 1 1 d . U . . .
C68 C 0.8283(3) 0.6180(4) 0.6377(3) 0.155(4) Uani 1 1 d . U . . .
H68A H 0.823515 0.588928 0.636256 0.232 Uiso 1 1 calc R U . . .
H68B H 0.837735 0.626805 0.665277 0.232 Uiso 1 1 calc R U . . .
H68C H 0.847562 0.624095 0.626997 0.232 Uiso 1 1 calc R U . . .
C122 C 0.8143(3) 0.5886(4) 0.8543(3) 0.143(3) Uani 1 1 d D U . . .
C133 C 0.7433(4) 0.8575(4) 0.5336(4) 0.167(4) Uani 1 1 d . . . . .
H13D H 0.721362 0.873258 0.516094 0.250 Uiso 1 1 calc R U . L 2
H13E H 0.762127 0.854812 0.521700 0.250 Uiso 1 1 calc R U . L 2
H13F H 0.755220 0.871253 0.559123 0.250 Uiso 1 1 calc R U . L 2
C107 C 0.7131(3) 0.7955(4) 0.4991(3) 0.155(4) Uani 1 1 d . . . . .
H10A H 0.703788 0.768880 0.502815 0.232 Uiso 1 1 calc R U . L 2
H10B H 0.732924 0.792226 0.488593 0.232 Uiso 1 1 calc R U . L 2
H10C H 0.691781 0.811230 0.480579 0.232 Uiso 1 1 calc R U . L 2
C105 C 0.7634(4) 0.7922(4) 0.9396(3) 0.195(6) Uani 1 1 d . U . . .
H10D H 0.744946 0.814073 0.935758 0.292 Uiso 1 1 calc R U . . .
H10E H 0.787452 0.803236 0.939972 0.292 Uiso 1 1 calc R U . . .
H10F H 0.768286 0.778674 0.964779 0.292 Uiso 1 1 calc R U . . .
C106 C 0.7624(3) 0.7935(4) 0.5681(3) 0.156(4) Uani 1 1 d . . . . .
H10G H 0.775969 0.809602 0.591843 0.234 Uiso 1 1 calc R U . L 2
H10H H 0.780161 0.785895 0.556002 0.234 Uiso 1 1 calc R U . L 2
H10I H 0.751968 0.769212 0.575252 0.234 Uiso 1 1 calc R U . L 2
C71 C 0.6136(5) 0.3652(3) 0.8481(4) 0.192(5) Uani 1 1 d . U . . .
H71A H 0.589575 0.377022 0.847154 0.289 Uiso 1 1 calc R U . . .
H71B H 0.622062 0.344150 0.868396 0.289 Uiso 1 1 calc R U . . .
H71C H 0.609372 0.353393 0.822383 0.289 Uiso 1 1 calc R U . . .
C130 C 0.5304(5) 0.3105(5) 0.6725(5) 0.201(5) Uani 1 1 d D U . . .
C69 C 0.3480(3) 0.8499(4) 0.4852(3) 0.176(5) Uani 1 1 d D U . . .
H69A H 0.358027 0.822386 0.487468 0.263 Uiso 1 1 calc R U . . .
H69B H 0.362963 0.867776 0.475631 0.263 Uiso 1 1 calc R U . . .
H69C H 0.321076 0.850249 0.466629 0.263 Uiso 1 1 calc R U . . .
C6 C 0.7790(3) 0.6236(4) 0.5735(3) 0.156(4) Uani 1 1 d . U . . .
H6A H 0.800245 0.624858 0.564866 0.233 Uiso 1 1 calc R U . . .
H6B H 0.757442 0.639658 0.555623 0.233 Uiso 1 1 calc R U . . .
H6C H 0.770824 0.595546 0.573177 0.233 Uiso 1 1 calc R U . . .
C10 C 0.4403(4) 0.4479(4) 0.4788(3) 0.193(6) Uani 1 1 d D U . A 1
H10J H 0.468123 0.443948 0.490002 0.289 Uiso 1 1 calc R U . A 1
H10K H 0.429935 0.442260 0.450423 0.289 Uiso 1 1 calc R U . A 1
H10L H 0.428586 0.429559 0.491686 0.289 Uiso 1 1 calc R U . A 1
C58 C 0.5968(4) 0.6349(4) 0.4565(3) 0.191(5) Uani 1 1 d . U . . .
H58A H 0.597921 0.641337 0.431077 0.287 Uiso 1 1 calc R U . S 2
H58B H 0.570238 0.628726 0.452459 0.287 Uiso 1 1 calc R U . S 2
H58C H 0.613090 0.611575 0.468222 0.287 Uiso 1 1 calc R U . S 2
C51 C 0.4653(4) 0.8928(5) 0.4450(4) 0.200(6) Uani 1 1 d . U . . .
H51A H 0.445074 0.893426 0.455162 0.300 Uiso 1 1 calc R U . O 2
H51B H 0.455788 0.905290 0.418738 0.300 Uiso 1 1 calc R U . O 2
H51C H 0.487668 0.907786 0.462854 0.300 Uiso 1 1 calc R U . O 2
C103 C 0.5339(4) 1.1582(3) 0.7065(4) 0.185(5) Uani 1 1 d . U . . .
H10M H 0.518511 1.146115 0.719606 0.277 Uiso 1 1 calc R U . N 1
H10N H 0.525815 1.147114 0.679783 0.277 Uiso 1 1 calc R U . N 1
H10O H 0.530213 1.187440 0.704976 0.277 Uiso 1 1 calc R U . N 1
C38 C 0.7760(3) 0.9398(3) 0.9052(4) 0.195(5) Uani 1 1 d . U . . .
H38A H 0.762268 0.920434 0.914835 0.292 Uiso 1 1 calc R U . . .
H38B H 0.799075 0.949081 0.927229 0.292 Uiso 1 1 calc R U . . .
H38C H 0.783408 0.926723 0.885386 0.292 Uiso 1 1 calc R U . . .
C78 C 0.3220(4) 0.8663(7) 0.5403(4) 0.113(6) Uani 0.570(15) 1 d . U P T 1
H78A H 0.296616 0.860550 0.519770 0.170 Uiso 0.570(15) 1 calc R U P T 1
H78B H 0.322151 0.893475 0.550709 0.170 Uiso 0.570(15) 1 calc R U P T 1
H78C H 0.327811 0.846624 0.561731 0.170 Uiso 0.570(15) 1 calc R U P T 1
C33 C 0.7513(4) 1.0028(4) 0.9179(4) 0.204(6) Uani 1 1 d . U . . .
H33A H 0.753927 1.030605 0.910408 0.306 Uiso 1 1 calc R U . . .
H33B H 0.773368 0.995851 0.942126 0.306 Uiso 1 1 calc R U . . .
H33C H 0.727670 1.000086 0.922311 0.306 Uiso 1 1 calc R U . . .
C48 C 0.4982(4) 0.8518(5) 0.4155(3) 0.202(6) Uani 1 1 d . U . . .
H48A H 0.522285 0.866614 0.428299 0.304 Uiso 1 1 calc R U . O 2
H48B H 0.482772 0.864546 0.390205 0.304 Uiso 1 1 calc R U . O 2
H48C H 0.503710 0.823871 0.411014 0.304 Uiso 1 1 calc R U . O 2
C61 C 0.6487(4) 0.6847(4) 0.4897(4) 0.194(5) Uani 1 1 d . U . . .
H61A H 0.667949 0.664065 0.502933 0.290 Uiso 1 1 calc R U . S 2
H61B H 0.653863 0.708799 0.506367 0.290 Uiso 1 1 calc R U . S 2
H61C H 0.649905 0.691683 0.464385 0.290 Uiso 1 1 calc R U . S 2
C49 C 0.4389(4) 0.8263(5) 0.4230(3) 0.199(6) Uani 1 1 d . U . . .
H49A H 0.446181 0.798620 0.419675 0.299 Uiso 1 1 calc R U . O 2
H49B H 0.422825 0.837511 0.397121 0.299 Uiso 1 1 calc R U . O 2
H49C H 0.424650 0.826284 0.440003 0.299 Uiso 1 1 calc R U . O 2
C4 C 0.6679(4) 0.5655(5) 0.9634(3) 0.196(5) Uani 1 1 d . U . U 1
H4A H 0.671633 0.536303 0.962765 0.293 Uiso 1 1 calc R U . U 1
H4B H 0.640705 0.571903 0.949156 0.293 Uiso 1 1 calc R U . U 1
H4C H 0.676483 0.574494 0.990808 0.293 Uiso 1 1 calc R U . U 1
C112 C 0.3845(3) 0.6676(3) 0.4598(3) 0.192(5) Uani 1 1 d D U . . .
H11C H 0.379899 0.648516 0.477674 0.289 Uiso 1 1 calc R U . . .
H11D H 0.393829 0.653034 0.442238 0.289 Uiso 1 1 calc R U . . .
H11E H 0.360578 0.681549 0.444018 0.289 Uiso 1 1 calc R U . . .
C8 C 0.4473(5) 0.5186(4) 0.4651(3) 0.197(5) Uani 1 1 d D U . A 1
H8A H 0.433270 0.544035 0.461481 0.296 Uiso 1 1 calc R U . A 1
H8B H 0.444491 0.507949 0.439328 0.296 Uiso 1 1 calc R U . A 1
H8C H 0.474554 0.523245 0.481327 0.296 Uiso 1 1 calc R U . A 1
C125 C 0.5548(5) 0.2956(5) 0.6524(5) 0.245(7) Uani 1 1 d D U . . .
H12J H 0.544367 0.304981 0.624916 0.367 Uiso 1 1 calc R U . . .
H12K H 0.555298 0.266126 0.652878 0.367 Uiso 1 1 calc R U . . .
H12L H 0.580967 0.305982 0.665993 0.367 Uiso 1 1 calc R U . . .
C131 C 0.7654(3) 0.9986(4) 0.8600(4) 0.201(5) Uani 1 1 d . U . . .
H13G H 0.768018 0.980109 0.840497 0.302 Uiso 1 1 calc R U . . .
H13H H 0.790541 1.010135 0.876107 0.302 Uiso 1 1 calc R U . . .
H13I H 0.747624 1.020347 0.846290 0.302 Uiso 1 1 calc R U . . .
C9 C 0.3901(4) 0.4940(5) 0.4704(5) 0.229(6) Uani 1 1 d D U . A 1
H9A H 0.381052 0.485530 0.490647 0.344 Uiso 1 1 d R U . A 1
H9B H 0.377852 0.477520 0.446687 0.344 Uiso 1 1 d R U . A 1
H9C H 0.383582 0.522430 0.463887 0.344 Uiso 1 1 d R U . A 1
C123 C 0.5447(5) 0.2979(5) 0.7142(5) 0.224(6) Uani 1 1 d . U . . .
H12M H 0.568555 0.282503 0.721242 0.336 Uiso 1 1 d R U . . .
H12N H 0.525285 0.280963 0.717972 0.336 Uiso 1 1 d R U . . .
H12O H 0.549535 0.321723 0.731172 0.336 Uiso 1 1 d R U . . .
C97 C 0.7995(4) 0.6851(4) 0.6143(4) 0.181(4) Uani 1 1 d . U . . .
H97A H 0.809648 0.695036 0.641526 0.272 Uiso 1 1 calc R U . . .
H97B H 0.775645 0.699262 0.598782 0.272 Uiso 1 1 calc R U . . .
H97C H 0.818366 0.689971 0.602751 0.272 Uiso 1 1 calc R U . . .
C102 C 0.7226(4) 0.7409(4) 0.9240(4) 0.194(5) Uani 1 1 d . U . V 1
H10P H 0.738750 0.726636 0.948095 0.291 Uiso 1 1 calc R U . V 1
H10Q H 0.706446 0.721525 0.904460 0.291 Uiso 1 1 calc R U . V 1
H10R H 0.706246 0.760274 0.930179 0.291 Uiso 1 1 calc R U . V 1
C113 C 0.6848(4) 0.3869(5) 0.8600(4) 0.221(6) Uani 1 1 d . U . . .
H11F H 0.683198 0.363205 0.843532 0.332 Uiso 1 1 calc R U . . .
H11G H 0.701903 0.380959 0.887399 0.332 Uiso 1 1 calc R U . . .
H11H H 0.694968 0.409746 0.850407 0.332 Uiso 1 1 calc R U . . .
C118 C 0.7859(6) 0.7510(8) 0.9009(6) 0.145(7) Uani 0.5 1 d . U P V 1
H11I H 0.794604 0.774081 0.890111 0.218 Uiso 0.5 1 calc R U P V 1
H11J H 0.780150 0.728369 0.882386 0.218 Uiso 0.5 1 calc R U P V 1
H11K H 0.806004 0.743125 0.926212 0.218 Uiso 0.5 1 calc R U P V 1
C59 C 0.5798(5) 0.7041(5) 0.4602(3) 0.211(6) Uani 1 1 d . U . . .
H59A H 0.586017 0.715053 0.438709 0.317 Uiso 1 1 calc R U . S 2
H59B H 0.581303 0.725671 0.478851 0.317 Uiso 1 1 calc R U . S 2
H59C H 0.553845 0.692910 0.449241 0.317 Uiso 1 1 calc R U . S 2
C145 C 0.3461(5) 0.9090(5) 0.5034(5) 0.131(7) Uani 0.570(15) 1 d . U P T 1
H14A H 0.369436 0.915774 0.499323 0.196 Uiso 0.570(15) 1 calc R U P T 1
H14B H 0.342166 0.928933 0.521008 0.196 Uiso 0.570(15) 1 calc R U P T 1
H14C H 0.324076 0.909180 0.477955 0.196 Uiso 0.570(15) 1 calc R U P T 1
C1 C 0.7293(4) 0.5658(5) 0.9569(4) 0.217(6) Uani 1 1 d . U . W 1
H1A H 0.745350 0.573412 0.984102 0.325 Uiso 1 1 calc R U . W 1
H1B H 0.741644 0.574405 0.939376 0.325 Uiso 1 1 calc R U . W 1
H1C H 0.725865 0.536498 0.955201 0.325 Uiso 1 1 calc R U . W 1
C2 C 0.7011(5) 0.6241(5) 0.9617(3) 0.229(6) Uani 1 1 d . U . X 1
H2A H 0.678488 0.641692 0.953229 0.344 Uiso 1 1 calc R U . X 1
H2B H 0.720373 0.635886 0.953381 0.344 Uiso 1 1 calc R U . X 1
H2C H 0.711799 0.621483 0.990467 0.344 Uiso 1 1 calc R U . X 1
C117 C 0.5810(5) 1.1646(3) 0.7687(4) 0.200(5) Uani 1 1 d . U . . .
H11L H 0.564782 1.188597 0.764315 0.300 Uiso 1 1 calc R U . N 1
H11M H 0.607795 1.172006 0.784281 0.300 Uiso 1 1 calc R U . N 1
H11N H 0.572820 1.144323 0.782984 0.300 Uiso 1 1 calc R U . N 1
C115 C 0.6006(5) 1.1668(4) 0.7093(5) 0.218(6) Uani 1 1 d . U . . .
H11O H 0.599430 1.149109 0.687548 0.327 Uiso 1 1 calc R U . N 1
H11P H 0.627423 1.170012 0.727730 0.327 Uiso 1 1 calc R U . N 1
H11Q H 0.589899 1.193202 0.698706 0.327 Uiso 1 1 calc R U . N 1
C132 C 0.3847(5) 0.7172(6) 0.5043(6) 0.130(6) Uani 0.516(12) 1 d . U P Y 1
H13J H 0.364794 0.734031 0.485145 0.195 Uiso 0.516(12) 1 calc R U P Y 1
H13K H 0.400572 0.733711 0.526896 0.195 Uiso 0.516(12) 1 calc R U P Y 1
H13L H 0.372598 0.695563 0.513406 0.195 Uiso 0.516(12) 1 calc R U P Y 1
C110 C 0.4250(6) 0.7340(6) 0.4695(6) 0.129(6) Uani 0.516(12) 1 d . U P Y 1
H11R H 0.441811 0.727462 0.455908 0.193 Uiso 0.516(12) 1 calc R U P Y 1
H11S H 0.438866 0.750962 0.492469 0.193 Uiso 0.516(12) 1 calc R U P Y 1
H11T H 0.402368 0.748484 0.451387 0.193 Uiso 0.516(12) 1 calc R U P Y 1
C128 C 0.4037(6) 0.7375(6) 0.4856(6) 0.120(5) Uani 0.484(12) 1 d . U P Y 2
H12P H 0.379392 0.744215 0.463895 0.180 Uiso 0.484(12) 1 calc R U P Y 2
H12Q H 0.424109 0.754773 0.484343 0.180 Uiso 0.484(12) 1 calc R U P Y 2
H12R H 0.401371 0.741730 0.510863 0.180 Uiso 0.484(12) 1 calc R U P Y 2
C111 C 0.4300(5) 0.6951(7) 0.4460(6) 0.143(6) Uani 0.484(12) 1 d D U P Y 2
H11U H 0.430237 0.667211 0.437520 0.214 Uiso 0.484(12) 1 calc R U P Y 2
H11V H 0.456170 0.705961 0.456169 0.214 Uiso 0.484(12) 1 calc R U P Y 2
H11W H 0.413507 0.711397 0.423554 0.214 Uiso 0.484(12) 1 calc R U P Y 2
C138 C 0.4891(5) 0.2956(4) 0.6547(5) 0.252(7) Uani 1 1 d . U . . .
H13M H 0.472105 0.316570 0.657464 0.378 Uiso 1 1 calc R U . . .
H13N H 0.486772 0.271240 0.668534 0.378 Uiso 1 1 calc R U . . .
H13O H 0.481762 0.289563 0.626660 0.378 Uiso 1 1 calc R U . . .
C70 C 0.3329(5) 0.8271(6) 0.5324(5) 0.133(7) Uani 0.430(15) 1 d D U P T 2
H70A H 0.304992 0.829558 0.519129 0.199 Uiso 0.430(15) 1 d R U P T 2
H70B H 0.340272 0.824848 0.560919 0.199 Uiso 0.430(15) 1 d R U P T 2
H70C H 0.341422 0.803038 0.522739 0.199 Uiso 0.430(15) 1 d R U P T 2
C136 C 0.7594(9) 0.7256(7) 0.9026(6) 0.154(8) Uani 0.5 1 d . U P V 2
H13P H 0.782571 0.718522 0.925604 0.230 Uiso 0.5 1 calc R U P V 2
H13Q H 0.764835 0.724896 0.878787 0.230 Uiso 0.5 1 calc R U P V 2
H13R H 0.739004 0.706198 0.899903 0.230 Uiso 0.5 1 calc R U P V 2
C137 C 0.3256(8) 0.8988(8) 0.5326(8) 0.143(10) Uani 0.430(15) 1 d . U P T 2
H13S H 0.332570 0.924992 0.525129 0.215 Uiso 0.430(15) 1 calc R U P T 2
H13T H 0.330745 0.898857 0.560784 0.215 Uiso 0.430(15) 1 calc R U P T 2
H13U H 0.298265 0.893698 0.517252 0.215 Uiso 0.430(15) 1 calc R U P T 2
C127 C 0.8061(7) 0.5592(8) 0.8797(7) 0.158(7) Uani 0.555(14) 1 d . U P Z 1
H12S H 0.790641 0.572092 0.892351 0.237 Uiso 0.555(14) 1 calc R U P Z 1
H12T H 0.830247 0.549612 0.900081 0.237 Uiso 0.555(14) 1 calc R U P Z 1
H12U H 0.791928 0.536381 0.863768 0.237 Uiso 0.555(14) 1 calc R U P Z 1
C47 C 0.8317(7) 0.6215(7) 0.8823(7) 0.184(7) Uani 0.555(14) 1 d D U P Z 1
H47A H 0.837197 0.644213 0.868334 0.276 Uiso 0.555(14) 1 calc R U P Z 1
H47B H 0.855632 0.612093 0.903100 0.276 Uiso 0.555(14) 1 calc R U P Z 1
H47C H 0.813926 0.630173 0.894020 0.276 Uiso 0.555(14) 1 calc R U P Z 1
C119 C 0.8433(6) 0.5811(8) 0.8410(5) 0.145(5) Uani 0.555(14) 1 d D U P Z 1
H11X H 0.834107 0.562032 0.818975 0.217 Uiso 0.555(14) 1 calc R U P Z 1
H11Y H 0.865660 0.569711 0.862568 0.217 Uiso 0.555(14) 1 calc R U P Z 1
H H 0.850676 0.606418 0.832168 0.217 Uiso 0.555(14) 1 calc R U P Z 1
Na2 Na 0.57237(15) 0.66092(19) 0.75375(15) 0.193(2) Uani 1 1 d . . . . .
Na1 Na 0.51743(14) 0.79122(18) 0.68609(15) 0.1832(18) Uani 1 1 d . . . . .
O1 O 0.5998(3) 0.7393(3) 0.7717(3) 0.198(3) Uani 1 1 d . . . . .
H1D H 0.621298 0.745761 0.764197 0.297 Uiso 1 1 d R U . . .
H1E H 0.611792 0.744414 0.800080 0.297 Uiso 1 1 d R U . . .
O12 O 0.5059(2) 0.7149(2) 0.6509(3) 0.199(4) Uani 1 1 d . . . . .
H12V H 0.476331 0.707548 0.630729 0.299 Uiso 1 1 d R U . . .
H12W H 0.510120 0.688182 0.670365 0.299 Uiso 1 1 d R U . . .
C104 C 0.8146(8) 0.5828(11) 0.8931(5) 0.139(6) Uani 0.445(14) 1 d D U P Z 2
H10S H 0.817700 0.608839 0.906466 0.209 Uiso 0.445(14) 1 calc R U P Z 2
H10T H 0.835849 0.564972 0.908437 0.209 Uiso 0.445(14) 1 calc R U P Z 2
H10U H 0.790271 0.570516 0.890750 0.209 Uiso 0.445(14) 1 calc R U P Z 2
C139 C 0.8463(6) 0.6166(8) 0.8641(10) 0.163(7) Uani 0.445(14) 1 d D U P Z 2
H13V H 0.855547 0.616791 0.842763 0.244 Uiso 0.445(14) 1 calc R U P Z 2
H13W H 0.867112 0.608112 0.888713 0.244 Uiso 0.445(14) 1 calc R U P Z 2
H13X H 0.837803 0.643706 0.867356 0.244 Uiso 0.445(14) 1 calc R U P Z 2
C27 C 0.8201(8) 0.5494(10) 0.8330(8) 0.162(7) Uani 0.445(14) 1 d . U P Z 2
H27A H 0.801161 0.529093 0.832341 0.243 Uiso 0.445(14) 1 calc R U P Z 2
H27B H 0.845993 0.538767 0.847434 0.243 Uiso 0.445(14) 1 calc R U P Z 2
H27C H 0.816757 0.556086 0.805933 0.243 Uiso 0.445(14) 1 calc R U P Z 2
O2 O 0.5294(2) 0.6470(2) 0.8007(3) 0.173(3) Uani 1 1 d . . . . .
H2D H 0.507462 0.633210 0.786871 0.260 Uiso 1 1 d R U . . .
H2E H 0.520617 0.670612 0.806448 0.260 Uiso 1 1 d R U . . .
O36 O 0.4544(3) 0.8152(3) 0.7107(3) 0.222(4) Uani 1 1 d . . . . .
H36A H 0.462344 0.817109 0.740040 0.333 Uiso 1 1 d R U . . .
H36B H 0.433499 0.794667 0.704124 0.333 Uiso 1 1 d R U . . .

loop_
_atom_site_aniso_label
_atom_site_aniso_U_11
_atom_site_aniso_U_22
_atom_site_aniso_U_33
_atom_site_aniso_U_23
_atom_site_aniso_U_13
_atom_site_aniso_U_12
Ti1 0.0473(5) 0.0755(7) 0.0549(6) 0.0003(5) 0.0085(4) -0.0023(5)
Ti5 0.0505(6) 0.0840(8) 0.0630(6) -0.0173(5) 0.0107(5) -0.0023(5)
Ti8 0.0473(6) 0.0897(8) 0.0578(6) -0.0085(5) 0.0046(5) -0.0053(5)
Ti2 0.0538(6) 0.0877(8) 0.0682(7) -0.0085(5) 0.0083(5) 0.0009(5)
Ti4 0.0594(6) 0.0926(8) 0.0597(6) -0.0016(5) 0.0195(5) 0.0040(6)
Ti6 0.0488(6) 0.0969(9) 0.0637(6) -0.0028(6) 0.0047(5) -0.0058(5)
Ti3 0.0653(7) 0.1057(9) 0.0562(6) 0.0009(6) 0.0123(5) 0.0211(6)
Ti7 0.0636(7) 0.1118(10) 0.0564(6) -0.0122(6) 0.0095(5) -0.0188(6)
O19 0.048(2) 0.076(3) 0.054(2) -0.0018(18) 0.0097(17) -0.0003(19)
O18 0.052(2) 0.069(2) 0.062(2) -0.0011(18) 0.0127(18) -0.0035(19)
O5 0.050(2) 0.078(3) 0.068(2) 0.002(2) 0.0118(19) 0.0054(19)
O6 0.049(2) 0.089(3) 0.051(2) -0.0018(19) 0.0009(17) -0.0073(19)
O20 0.051(2) 0.084(3) 0.056(2) 0.0047(18) 0.0066(17) 0.0060(19)
O28 0.052(2) 0.090(3) 0.065(2) -0.003(2) 0.0227(18) 0.002(2)
O16 0.050(2) 0.086(3) 0.057(2) 0.0054(19) 0.0070(18) -0.0026(19)
O31 0.053(2) 0.088(3) 0.063(2) -0.0016(19) 0.0100(18) -0.002(2)
O4 0.062(2) 0.080(3) 0.065(2) 0.0034(19) 0.0168(19) -0.006(2)
O26 0.052(2) 0.088(3) 0.070(2) -0.019(2) 0.0161(19) -0.001(2)
O30 0.052(2) 0.086(3) 0.058(2) -0.0123(19) 0.0063(17) -0.0016(19)
O25 0.060(2) 0.085(3) 0.063(2) -0.009(2) 0.0215(19) -0.001(2)
O27 0.059(2) 0.097(3) 0.074(3) -0.008(2) 0.028(2) 0.002(2)
O00M 0.051(2) 0.088(3) 0.060(2) -0.0075(19) 0.0091(18) -0.0052(19)
O00N 0.050(2) 0.083(3) 0.081(3) -0.021(2) 0.017(2) 0.004(2)
O33 0.053(2) 0.094(3) 0.066(2) 0.000(2) 0.0173(19) 0.009(2)
O7 0.051(2) 0.087(3) 0.072(3) -0.006(2) 0.011(2) 0.001(2)
O00Q 0.056(2) 0.080(3) 0.060(2) 0.0004(18) 0.0170(18) 0.0076(19)
O9 0.052(2) 0.094(3) 0.071(3) -0.003(2) -0.0024(19) -0.009(2)
O8 0.068(3) 0.077(3) 0.064(2) -0.009(2) 0.012(2) 0.002(2)
O00T 0.059(2) 0.079(3) 0.065(2) 0.0008(19) 0.0218(19) 0.0037(19)
O00U 0.076(3) 0.104(3) 0.071(3) 0.006(2) 0.028(2) -0.001(2)
O24 0.052(2) 0.097(3) 0.072(2) -0.011(2) 0.005(2) -0.001(2)
O13 0.071(3) 0.107(3) 0.059(2) -0.005(2) 0.017(2) 0.003(2)
O00X 0.062(3) 0.095(3) 0.068(2) -0.021(2) 0.007(2) 0.001(2)
O32 0.070(3) 0.104(3) 0.077(3) 0.000(2) 0.022(2) 0.004(2)
O3 0.068(3) 0.106(3) 0.059(2) -0.011(2) 0.009(2) -0.004(2)
O15 0.095(3) 0.098(3) 0.066(3) 0.006(2) 0.025(2) 0.022(3)
O29 0.080(3) 0.097(3) 0.078(3) -0.002(2) 0.025(2) 0.000(2)
O21 0.063(3) 0.141(4) 0.082(3) -0.015(3) 0.004(2) 0.021(3)
O22 0.092(4) 0.099(3) 0.094(3) 0.008(3) 0.038(3) 0.001(3)
C014 0.053(5) 0.073(6) 0.041(4) 0.000 0.007(3) 0.000
O11 0.057(2) 0.103(3) 0.085(3) 0.006(2) 0.002(2) -0.004(2)
O34 0.064(3) 0.110(3) 0.080(3) -0.010(2) 0.016(2) -0.010(2)
O17 0.066(3) 0.121(4) 0.083(3) -0.011(3) 0.014(2) 0.001(3)
C018 0.045(4) 0.068(6) 0.049(4) 0.000 0.003(4) 0.000
C019 0.038(4) 0.081(7) 0.065(5) 0.000 0.007(4) 0.000
O23 0.095(3) 0.130(4) 0.078(3) 0.016(3) 0.030(3) 0.006(3)
O10 0.089(3) 0.103(4) 0.071(3) -0.015(3) 0.017(3) -0.007(3)
C01C 0.057(4) 0.089(5) 0.056(3) -0.020(3) 0.019(3) -0.014(4)
C01D 0.038(4) 0.083(7) 0.068(6) 0.000 -0.004(4) 0.000
C01E 0.052(3) 0.089(5) 0.054(3) -0.018(3) 0.011(3) -0.009(4)
C01G 0.052(3) 0.088(5) 0.051(3) -0.006(3) 0.003(3) -0.012(3)
C01H 0.054(3) 0.087(5) 0.052(3) 0.003(3) 0.001(3) -0.006(3)
C25 0.058(4) 0.093(5) 0.052(3) 0.002(3) 0.010(3) 0.008(3)
C01J 0.069(4) 0.084(5) 0.057(3) 0.000(3) 0.005(3) 0.004(3)
C21 0.057(4) 0.087(4) 0.050(3) 0.008(3) 0.005(3) -0.008(3)
C20 0.061(4) 0.103(5) 0.062(4) -0.004(3) 0.010(3) -0.001(3)
C74 0.048(3) 0.117(6) 0.057(4) -0.005(4) 0.005(3) -0.004(4)
C01N 0.053(3) 0.071(4) 0.068(4) -0.003(3) 0.011(3) -0.004(3)
C01P 0.062(4) 0.095(5) 0.064(4) -0.019(3) 0.022(3) -0.013(3)
C23 0.060(4) 0.091(5) 0.056(3) 0.002(3) 0.007(3) -0.007(3)
C140 0.062(3) 0.079(4) 0.083(4) 0.007(3) 0.025(3) -0.012(3)
C01S 0.053(4) 0.075(4) 0.073(4) -0.009(3) 0.009(3) 0.002(3)
C26 0.064(4) 0.075(4) 0.056(3) 0.000(3) 0.014(3) 0.006(3)
C01U 0.050(3) 0.086(4) 0.068(4) -0.006(3) 0.001(3) 0.003(3)
C56 0.073(4) 0.095(5) 0.055(3) -0.001(3) 0.018(3) -0.002(4)
C01W 0.061(4) 0.093(5) 0.062(3) 0.000(3) 0.011(3) 0.005(3)
C22 0.047(3) 0.086(4) 0.070(4) 0.002(3) 0.009(3) 0.001(3)
C141 0.054(3) 0.078(4) 0.077(3) 0.001(3) 0.013(3) -0.004(3)
C01Z 0.056(3) 0.086(5) 0.066(4) 0.002(3) 0.010(3) -0.001(3)
C34 0.074(4) 0.086(5) 0.088(5) 0.019(4) 0.012(4) -0.005(4)
C31 0.059(4) 0.088(5) 0.057(3) 0.000(3) 0.010(3) 0.011(3)
C41 0.066(4) 0.094(5) 0.068(4) -0.003(4) -0.011(3) -0.012(4)
C023 0.058(4) 0.118(6) 0.059(4) -0.005(4) 0.006(3) 0.018(4)
C32 0.074(4) 0.091(5) 0.063(4) 0.007(3) 0.021(3) 0.001(3)
C24 0.048(3) 0.097(5) 0.065(4) 0.007(3) 0.008(3) 0.004(3)
C143 0.062(4) 0.103(6) 0.067(4) -0.005(4) -0.016(3) -0.012(4)
C135 0.072(4) 0.079(4) 0.071(4) -0.006(3) 0.005(3) 0.000(3)
C142 0.066(4) 0.078(4) 0.080(4) 0.003(3) 0.009(3) -0.006(3)
C12 0.067(4) 0.081(4) 0.081(4) -0.008(3) 0.009(3) -0.007(3)
C93 0.058(4) 0.075(4) 0.089(4) -0.011(3) 0.024(3) -0.006(3)
C02C 0.075(4) 0.073(4) 0.057(3) 0.000(3) 0.018(3) -0.006(3)
C02D 0.060(4) 0.102(6) 0.106(6) -0.011(5) 0.017(4) 0.006(4)
C02E 0.055(4) 0.090(5) 0.078(4) -0.017(4) 0.020(3) 0.000(3)
C75 0.054(4) 0.133(6) 0.067(4) 0.015(4) 0.014(3) 0.013(4)
C55 0.086(5) 0.092(5) 0.055(3) -0.003(3) 0.013(3) -0.012(4)
C16 0.067(4) 0.082(5) 0.066(4) -0.008(3) 0.007(3) -0.002(3)
C94 0.071(4) 0.087(5) 0.089(5) -0.015(4) 0.029(4) 0.003(4)
C73 0.065(4) 0.106(6) 0.079(4) 0.015(4) 0.025(3) 0.012(4)
C86 0.049(4) 0.143(6) 0.064(4) -0.020(4) 0.006(3) -0.005(4)
C02L 0.077(4) 0.081(4) 0.069(4) -0.004(3) 0.006(3) -0.001(4)
C87 0.043(3) 0.114(5) 0.077(4) -0.032(4) 0.002(3) -0.014(3)
C02N 0.057(4) 0.106(5) 0.075(4) -0.015(4) -0.005(3) 0.007(4)
C13 0.059(3) 0.089(4) 0.091(4) 0.003(3) -0.002(3) 0.001(3)
C17 0.057(4) 0.104(5) 0.069(4) -0.002(4) -0.004(3) -0.001(4)
C02Q 0.045(3) 0.134(6) 0.058(3) 0.001(4) 0.008(3) 0.006(4)
C81 0.055(4) 0.135(6) 0.050(3) 0.001(4) 0.002(3) 0.012(4)
C92 0.059(4) 0.103(5) 0.085(4) 0.005(4) 0.021(4) -0.006(4)
C83 0.047(3) 0.128(6) 0.067(4) -0.009(4) 0.009(3) 0.004(4)
C02U 0.063(4) 0.087(5) 0.087(4) -0.013(4) 0.024(4) 0.000(3)
C28 0.062(4) 0.109(6) 0.065(4) -0.007(4) 0.011(3) 0.013(4)
C02W 0.067(4) 0.103(5) 0.061(4) -0.003(3) 0.005(3) -0.008(4)
C02X 0.062(4) 0.099(5) 0.065(4) -0.007(3) 0.008(3) -0.013(4)
C02Y 0.067(4) 0.112(6) 0.078(4) 0.004(4) 0.021(3) 0.014(4)
C30 0.100(5) 0.076(4) 0.064(4) 0.006(3) 0.028(4) 0.005(4)
C91 0.065(4) 0.110(6) 0.087(5) 0.009(4) 0.017(4) -0.009(4)
C031 0.079(5) 0.094(6) 0.064(4) 0.017(4) -0.001(3) -0.004(4)
C90 0.062(4) 0.116(6) 0.081(4) -0.019(4) 0.015(3) -0.022(4)
C033 0.051(4) 0.101(5) 0.092(5) -0.002(4) 0.011(3) -0.001(3)
C36 0.085(5) 0.085(5) 0.088(5) -0.003(4) -0.010(4) -0.003(4)
C96 0.068(4) 0.119(6) 0.091(5) 0.002(4) 0.026(4) 0.006(4)
C18 0.064(4) 0.110(5) 0.049(3) 0.000(3) -0.001(3) -0.001(4)
C037 0.072(4) 0.123(6) 0.082(5) 0.012(4) 0.040(4) -0.002(4)
C038 0.084(5) 0.104(6) 0.125(6) -0.019(5) 0.055(5) -0.017(4)
C35 0.095(5) 0.072(5) 0.096(5) 0.006(4) -0.001(4) -0.005(4)
C19 0.059(4) 0.123(6) 0.059(4) -0.003(4) -0.003(3) 0.007(4)
C03B 0.078(5) 0.103(5) 0.073(4) -0.028(4) 0.021(4) -0.022(4)
C03C 0.085(5) 0.101(5) 0.062(4) -0.005(3) 0.001(3) 0.004(4)
C88 0.051(4) 0.139(7) 0.073(4) -0.014(4) 0.003(3) -0.021(4)
C03E 0.075(4) 0.138(7) 0.051(4) 0.000(4) 0.012(3) 0.018(5)
C11 0.065(4) 0.103(6) 0.096(5) -0.003(4) 0.007(4) -0.009(4)
C29 0.063(4) 0.094(5) 0.077(4) 0.014(4) 0.012(3) 0.018(4)
C15 0.067(4) 0.091(5) 0.072(4) 0.001(3) -0.003(3) -0.007(4)
C03I 0.053(4) 0.135(6) 0.074(4) -0.021(4) 0.014(3) -0.005(4)
C03J 0.063(4) 0.080(5) 0.091(5) -0.001(4) -0.008(3) -0.001(3)
C14 0.071(4) 0.103(5) 0.087(4) 0.006(4) -0.006(3) 0.001(4)
C54 0.077(4) 0.134(6) 0.060(4) 0.013(4) 0.008(4) -0.006(4)
C03N 0.088(5) 0.090(5) 0.098(5) -0.038(4) 0.047(4) -0.015(4)
C95 0.085(5) 0.105(6) 0.088(5) -0.004(4) 0.030(4) 0.008(4)
C03P 0.090(5) 0.136(7) 0.054(4) -0.005(4) 0.004(4) -0.020(5)
C124 0.087(5) 0.081(5) 0.079(4) -0.012(4) -0.020(4) -0.017(4)
C62 0.108(6) 0.085(6) 0.081(5) 0.009(4) -0.010(4) -0.022(5)
C82 0.054(4) 0.159(7) 0.063(4) -0.014(4) 0.008(3) -0.008(4)
C57 0.076(5) 0.119(6) 0.071(4) -0.003(4) 0.020(4) -0.003(4)
C5 0.067(4) 0.205(7) 0.057(4) -0.016(5) 0.004(3) -0.007(5)
C85 0.053(4) 0.189(8) 0.052(4) -0.002(4) 0.000(3) 0.001(4)
C03W 0.048(4) 0.136(7) 0.077(4) 0.003(4) 0.013(4) -0.005(4)
C03X 0.093(5) 0.144(7) 0.074(4) -0.001(4) 0.043(4) 0.002(5)
C03Y 0.071(4) 0.105(6) 0.077(5) -0.008(4) -0.012(3) 0.003(4)
C03Z 0.097(6) 0.176(9) 0.056(4) -0.026(5) 0.028(4) -0.035(6)
C040 0.084(5) 0.108(6) 0.083(4) 0.008(4) 0.045(4) 0.002(4)
C041 0.084(5) 0.149(7) 0.066(5) -0.033(5) 0.028(4) -0.018(5)
C66 0.090(5) 0.087(5) 0.080(4) 0.003(4) 0.007(4) 0.005(4)
C67 0.084(5) 0.072(5) 0.097(5) 0.006(4) -0.017(4) -0.018(4)
C044 0.092(6) 0.151(7) 0.078(5) -0.019(5) 0.041(4) -0.015(5)
C77 0.092(5) 0.141(8) 0.096(6) 0.046(5) 0.036(5) 0.052(5)
C53 0.073(5) 0.182(8) 0.067(4) 0.025(5) 0.015(4) -0.014(5)
C144 0.069(5) 0.159(8) 0.068(4) -0.013(5) -0.008(4) 0.003(5)
C116 0.126(7) 0.125(7) 0.070(5) 0.007(5) -0.009(5) 0.037(6)
C79 0.099(5) 0.151(7) 0.109(5) 0.022(5) 0.054(5) 0.004(5)
C04C 0.108(7) 0.153(8) 0.095(6) -0.006(5) 0.052(5) -0.021(6)
C04D 0.055(4) 0.121(7) 0.158(8) -0.021(6) 0.035(5) -0.012(4)
C89 0.049(4) 0.204(9) 0.080(5) -0.005(5) 0.014(4) 0.003(5)
C109 0.081(4) 0.079(4) 0.101(4) -0.007(3) -0.014(4) -0.008(3)
C84 0.055(4) 0.232(10) 0.065(4) 0.012(5) 0.006(3) 0.020(5)
C72 0.086(5) 0.138(7) 0.080(5) 0.030(5) 0.022(4) 0.041(5)
C3 0.104(5) 0.199(6) 0.080(4) -0.013(4) 0.009(4) -0.020(5)
C80 0.061(4) 0.168(7) 0.063(4) -0.001(4) 0.017(3) 0.007(4)
C45 0.092(6) 0.124(7) 0.094(5) 0.018(5) 0.024(4) 0.032(5)
C04L 0.070(4) 0.100(5) 0.100(5) 0.000(4) 0.036(4) -0.016(4)
C76 0.070(4) 0.174(9) 0.066(4) 0.030(5) 0.015(4) 0.021(5)
C04N 0.105(6) 0.137(7) 0.088(5) -0.014(5) 0.044(5) -0.012(5)
C46 0.119(7) 0.115(7) 0.160(9) 0.029(7) 0.038(7) 0.034(6)
C108 0.069(4) 0.095(5) 0.116(5) -0.007(4) -0.024(4) -0.011(4)
C42 0.119(5) 0.088(5) 0.090(5) 0.002(4) -0.020(4) -0.019(4)
C44 0.074(5) 0.135(7) 0.146(7) 0.044(6) 0.018(5) 0.048(5)
C04T 0.110(6) 0.148(8) 0.096(6) -0.006(5) 0.055(5) -0.016(5)
C52 0.107(7) 0.163(8) 0.064(4) 0.004(5) 0.026(4) -0.016(6)
C40 0.165(7) 0.105(6) 0.089(5) -0.012(4) -0.005(5) -0.016(5)
C04W 0.107(6) 0.140(8) 0.106(6) -0.001(5) 0.057(5) 0.003(6)
C101 0.081(5) 0.127(6) 0.123(6) 0.026(5) -0.028(4) -0.004(5)
C63 0.123(8) 0.090(7) 0.141(8) 0.011(5) -0.041(6) 0.005(5)
C39 0.142(6) 0.099(5) 0.081(5) 0.006(4) -0.026(4) -0.013(5)
C114 0.181(9) 0.080(6) 0.126(7) 0.014(5) 0.018(6) 0.016(6)
C50 0.111(7) 0.250(14) 0.090(6) 0.045(8) 0.032(6) -0.014(9)
C65 0.111(7) 0.113(8) 0.132(7) -0.009(6) -0.017(6) 0.007(6)
C129 0.067(5) 0.140(9) 0.289(15) 0.008(9) 0.019(7) -0.037(6)
C134 0.147(8) 0.196(9) 0.108(7) 0.060(7) 0.040(6) 0.030(7)
C60 0.154(9) 0.195(11) 0.072(5) -0.015(6) 0.047(6) -0.037(8)
C43 0.108(7) 0.204(11) 0.114(7) 0.075(7) 0.032(5) 0.059(7)
C7 0.167(7) 0.148(7) 0.101(6) -0.004(5) 0.015(5) -0.010(6)
C37 0.100(5) 0.130(6) 0.169(7) 0.009(5) -0.005(5) -0.016(5)
C121 0.140(7) 0.160(7) 0.130(6) 0.029(6) 0.059(6) 0.040(6)
C126 0.045(4) 0.146(8) 0.226(12) 0.033(8) -0.002(6) 0.015(5)
C120 0.101(7) 0.166(10) 0.236(13) -0.034(9) 0.095(9) -0.009(6)
C64 0.123(6) 0.089(5) 0.150(7) -0.002(5) -0.013(5) -0.003(5)
C68 0.094(6) 0.239(11) 0.145(8) 0.047(7) 0.060(6) 0.046(7)
C122 0.107(5) 0.193(7) 0.128(5) 0.014(5) 0.046(5) 0.029(5)
C133 0.171(11) 0.205(13) 0.163(10) -0.001(9) 0.110(9) -0.020(9)
C107 0.127(8) 0.239(13) 0.117(7) -0.027(8) 0.069(7) -0.020(8)
C105 0.177(10) 0.193(10) 0.118(7) -0.010(7) -0.044(7) 0.059(8)
C106 0.108(7) 0.213(12) 0.158(9) -0.009(8) 0.065(7) 0.026(8)
C71 0.261(13) 0.103(7) 0.170(10) 0.036(7) 0.039(9) 0.001(8)
C130 0.193(8) 0.161(7) 0.209(8) 0.011(7) 0.039(6) -0.013(7)
C69 0.116(7) 0.249(12) 0.104(7) -0.036(7) -0.018(6) 0.015(8)
C6 0.164(9) 0.204(10) 0.124(7) -0.019(7) 0.084(7) -0.023(8)
C10 0.264(13) 0.161(10) 0.100(7) -0.038(6) 0.015(7) -0.069(9)
C58 0.242(13) 0.242(12) 0.109(7) -0.041(8) 0.090(8) -0.073(10)
C51 0.213(13) 0.198(11) 0.179(11) 0.087(9) 0.067(9) 0.061(10)
C103 0.190(11) 0.125(8) 0.191(10) -0.011(7) 0.025(9) 0.041(8)
C38 0.093(6) 0.140(8) 0.251(11) -0.006(8) -0.037(7) -0.004(6)
C78 0.055(7) 0.161(15) 0.100(9) 0.000(10) 0.007(7) -0.024(9)
C33 0.136(8) 0.174(9) 0.212(10) -0.050(8) -0.027(8) 0.000(7)
C48 0.200(11) 0.300(14) 0.111(7) 0.074(8) 0.067(8) -0.022(10)
C61 0.214(12) 0.248(12) 0.139(9) 0.014(8) 0.091(9) -0.063(10)
C49 0.179(11) 0.271(13) 0.096(7) 0.045(8) 0.000(7) -0.036(10)
C4 0.173(9) 0.297(12) 0.090(6) 0.007(7) 0.024(6) -0.052(9)
C112 0.173(9) 0.153(8) 0.142(8) 0.016(7) -0.054(7) -0.017(7)
C8 0.267(14) 0.185(10) 0.113(7) -0.018(7) 0.047(8) -0.033(10)
C125 0.267(13) 0.206(11) 0.236(12) -0.016(10) 0.074(10) 0.005(10)
C131 0.104(7) 0.204(10) 0.238(11) 0.024(9) 0.005(7) -0.025(7)
C9 0.196(11) 0.249(11) 0.177(10) -0.033(9) 0.004(9) -0.017(10)
C123 0.221(11) 0.193(10) 0.209(11) 0.039(9) 0.033(9) -0.034(9)
C97 0.193(9) 0.174(9) 0.200(9) 0.031(8) 0.103(8) -0.003(8)
C102 0.194(10) 0.203(10) 0.139(8) 0.047(8) 0.017(8) 0.016(9)
C113 0.203(12) 0.274(13) 0.198(11) 0.084(10) 0.091(9) 0.133(11)
C118 0.098(11) 0.184(16) 0.112(12) 0.006(12) -0.003(9) 0.050(12)
C59 0.270(14) 0.266(13) 0.096(7) 0.029(8) 0.071(8) 0.038(12)
C145 0.114(11) 0.136(12) 0.101(10) 0.033(9) -0.002(8) 0.023(9)
C1 0.163(9) 0.287(12) 0.140(8) 0.026(9) -0.004(7) 0.032(9)
C2 0.301(12) 0.223(11) 0.098(7) -0.029(8) 0.009(8) -0.020(10)
C117 0.270(11) 0.098(7) 0.176(9) 0.008(7) 0.028(9) 0.044(8)
C115 0.213(11) 0.148(9) 0.264(12) 0.021(9) 0.064(9) -0.020(9)
C132 0.088(9) 0.130(10) 0.145(10) 0.014(9) 0.018(8) 0.013(8)
C110 0.103(9) 0.123(9) 0.113(9) 0.034(8) -0.008(7) 0.010(8)
C128 0.098(9) 0.116(9) 0.114(9) 0.019(8) 0.008(8) 0.013(8)
C111 0.127(10) 0.149(11) 0.112(10) 0.016(9) 0.004(8) 0.020(9)
C138 0.214(11) 0.161(9) 0.294(13) 0.031(10) 0.010(10) -0.035(9)
C70 0.071(10) 0.178(13) 0.113(11) -0.010(10) -0.003(8) -0.016(9)
C136 0.193(17) 0.123(13) 0.093(10) 0.029(10) 0.002(11) 0.062(13)
C137 0.138(16) 0.118(15) 0.136(16) -0.032(13) 0.014(12) 0.006(13)
C127 0.119(10) 0.175(12) 0.155(11) 0.022(10) 0.029(9) 0.033(10)
C47 0.154(10) 0.205(11) 0.168(11) 0.007(10) 0.037(9) 0.030(10)
C119 0.098(8) 0.184(11) 0.142(9) 0.012(9) 0.038(8) 0.045(8)
Na2 0.159(4) 0.256(6) 0.150(4) -0.025(4) 0.045(3) 0.001(4)
Na1 0.139(4) 0.227(5) 0.167(4) -0.006(4) 0.043(3) -0.010(3)
O1 0.234(10) 0.198(8) 0.159(7) 0.030(6) 0.076(7) 0.008(7)
O12 0.163(7) 0.127(5) 0.212(8) -0.033(5) -0.028(6) 0.041(5)
C104 0.122(10) 0.175(12) 0.118(10) 0.016(9) 0.046(8) 0.043(10)
C139 0.120(10) 0.201(11) 0.166(11) 0.011(10) 0.054(9) 0.020(10)
C27 0.128(11) 0.181(12) 0.149(11) 0.035(10) 0.026(9) 0.036(10)
O2 0.165(7) 0.166(7) 0.196(8) -0.030(6) 0.079(6) -0.030(5)
O36 0.224(10) 0.245(11) 0.175(8) -0.008(7) 0.056(8) -0.020(8)

loop_
_atom_type_symbol
_atom_type_description
_atom_type_scat_dispersion_real
_atom_type_scat_dispersion_imag
_atom_type_scat_source
C C 0.0137 0.0067 'International Tables Vol C Tables 4.2.6.8 and 6.1.1.4'
H H 0.0000 0.0000 'International Tables Vol C Tables 4.2.6.8 and 6.1.1.4'
Na Na 0.1104 0.0938 'International Tables Vol C Tables 4.2.6.8 and 6.1.1.4'
O O 0.0389 0.0241 'International Tables Vol C Tables 4.2.6.8 and 6.1.1.4'
Ti Ti 0.3343 1.4243 'International Tables Vol C Tables 4.2.6.8 and 6.1.1.4'

loop_
_geom_angle_atom_site_label_1
_geom_angle_atom_site_label_2
_geom_angle_atom_site_label_3
_geom_angle
_geom_angle_site_symmetry_1
_geom_angle_site_symmetry_3
_geom_angle_publ_flag
O19 Ti1 Ti2 88.17(10) . . ?
O19 Ti1 O18 77.00(15) . . ?
O19 Ti1 O20 89.59(14) . . ?
O18 Ti1 Ti2 119.81(10) . . ?
O18 Ti1 O20 85.02(14) . . ?
O20 Ti1 Ti2 36.22(11) . . ?
O16 Ti1 Ti2 142.86(13) . . ?
O16 Ti1 O19 88.39(15) . . ?
O16 Ti1 O18 95.29(16) . . ?
O16 Ti1 O20 177.84(17) . . ?
O16 Ti1 O00Q 102.41(17) . . ?
O4 Ti1 Ti2 97.99(13) . . ?
O4 Ti1 O19 165.90(18) . . ?
O4 Ti1 O18 88.95(17) . . ?
O4 Ti1 O20 88.01(16) . . ?
O4 Ti1 O16 94.14(17) . . ?
O4 Ti1 O00Q 106.14(18) . . ?
O00Q Ti1 Ti2 40.47(11) . . ?
O00Q Ti1 O19 86.78(16) . . ?
O00Q Ti1 O18 155.62(16) . . ?
O00Q Ti1 O20 76.68(16) . . ?
O26 Ti5 Ti6 117.90(11) . . ?
O26 Ti5 O00M 81.98(15) . . ?
O30 Ti5 Ti6 37.90(11) . . ?
O30 Ti5 O26 155.39(16) . . ?
O30 Ti5 O25 91.28(17) . . ?
O30 Ti5 O00M 75.64(16) . . ?
O25 Ti5 Ti6 81.69(12) . . ?
O25 Ti5 O26 77.54(18) . . ?
O25 Ti5 O00M 87.63(15) . . ?
O00M Ti5 Ti6 39.05(11) . . ?
O00N Ti5 Ti6 107.68(13) . . ?
O00N Ti5 O26 87.52(19) . . ?
O00N Ti5 O30 103.39(19) . . ?
O00N Ti5 O25 164.9(2) . . ?
O00N Ti5 O00M 92.49(16) . . ?
O00N Ti5 O00X 92.81(18) . . ?
O00X Ti5 Ti6 139.97(15) . . ?
O00X Ti5 O26 96.46(18) . . ?
O00X Ti5 O30 104.83(19) . . ?
O00X Ti5 O25 86.79(17) . . ?
O00X Ti5 O00M 174.40(18) . . ?
O5 Ti8 Ti7 89.30(11) 2_656 . ?
O5 Ti8 O6 91.05(15) 2_656 . ?
O6 Ti8 Ti7 35.46(11) . . ?
O31 Ti8 Ti7 40.31(11) . . ?
O31 Ti8 O5 88.05(17) . 2_656 ?
O31 Ti8 O6 75.76(16) . . ?
O31 Ti8 O7 154.09(17) . . ?
O7 Ti8 Ti7 117.91(11) . . ?
O7 Ti8 O5 76.09(17) . 2_656 ?
O7 Ti8 O6 84.06(15) . . ?
O9 Ti8 Ti7 143.06(15) . . ?
O9 Ti8 O5 88.38(18) . 2_656 ?
O9 Ti8 O6 178.43(19) . . ?
O9 Ti8 O31 102.76(18) . . ?
O9 Ti8 O7 97.21(17) . . ?
O8 Ti8 Ti7 98.34(14) . . ?
O8 Ti8 O5 164.60(19) . 2_656 ?
O8 Ti8 O6 87.60(16) . . ?
O8 Ti8 O31 106.4(2) . . ?
O8 Ti8 O7 88.51(19) . . ?
O8 Ti8 O9 93.34(19) . . ?
Ti3 Ti2 Ti1 69.01(4) . . ?
O20 Ti2 Ti1 39.17(10) . . ?
O20 Ti2 Ti3 107.93(11) . . ?
O20 Ti2 O00Q 71.92(14) . . ?
O20 Ti2 O22 89.23(17) . . ?
O00Q Ti2 Ti1 32.76(10) . . ?
O00Q Ti2 Ti3 36.70(10) . . ?
O00T Ti2 Ti1 107.22(12) . . ?
O00T Ti2 Ti3 39.19(11) . . ?
O00T Ti2 O20 146.34(16) . . ?
O00T Ti2 O00Q 74.46(15) . . ?
O00T Ti2 O22 85.47(17) . . ?
O24 Ti2 Ti1 104.02(13) . . ?
O24 Ti2 Ti3 111.51(14) . . ?
O24 Ti2 O20 93.94(17) . . ?
O24 Ti2 O00Q 107.26(17) . . ?
O24 Ti2 O00T 94.31(18) . . ?
O24 Ti2 O22 174.51(19) . . ?
O22 Ti2 Ti1 81.25(13) . . ?
O22 Ti2 Ti3 71.61(13) . . ?
O22 Ti2 O00Q 77.98(16) . . ?
O23 Ti2 Ti1 138.15(19) . . ?
O23 Ti2 Ti3 138.29(18) . . ?
O23 Ti2 O20 102.9(2) . . ?
O23 Ti2 O00Q 158.9(2) . . ?
O23 Ti2 O00T 109.1(2) . . ?
O23 Ti2 O24 93.3(2) . . ?
O23 Ti2 O22 81.6(2) . . ?
O28 Ti4 Ti3 82.03(11) . . ?
O28 Ti4 O27 77.23(18) . . ?
O28 Ti4 O33 87.04(15) . . ?
O27 Ti4 Ti3 119.29(12) . . ?
O27 Ti4 O33 83.08(16) . . ?
O33 Ti4 Ti3 39.13(11) . . ?
O00T Ti4 Ti3 37.74(12) . . ?
O00T Ti4 O28 91.74(17) . . ?
O00T Ti4 O27 156.59(17) . . ?
O00T Ti4 O33 75.69(16) . . ?
O00U Ti4 Ti3 107.15(15) . . ?
O00U Ti4 O28 164.7(2) . . ?
O00U Ti4 O27 87.6(2) . . ?
O00U Ti4 O33 92.60(18) . . ?
O00U Ti4 O00T 103.0(2) . . ?
O00U Ti4 O13 93.2(2) . . ?
O13 Ti4 Ti3 138.26(14) . . ?
O13 Ti4 O28 87.29(18) . . ?
O13 Ti4 O27 97.07(18) . . ?
O13 Ti4 O33 174.15(19) . . ?
O13 Ti4 O00T 103.04(18) . . ?
Ti7 Ti6 Ti5 71.74(4) . . ?
O31 Ti6 Ti5 115.15(12) . . ?
O31 Ti6 Ti7 44.74(12) . . ?
O31 Ti6 O30 80.58(16) . . ?
O31 Ti6 O00M 152.45(16) . . ?
O31 Ti6 O34 87.83(18) . . ?
O31 Ti6 O10 87.1(2) . . ?
O30 Ti6 Ti5 34.57(12) . . ?
O30 Ti6 Ti7 38.12(12) . . ?
O30 Ti6 O34 84.15(16) . . ?
O00M Ti6 Ti5 41.92(10) . . ?
O00M Ti6 Ti7 108.26(11) . . ?
O00M Ti6 O30 75.21(16) . . ?
O00M Ti6 O34 102.38(18) . . ?
O11 Ti6 Ti5 130.33(16) . . ?
O11 Ti6 Ti7 157.05(16) . . ?
O11 Ti6 O31 112.31(19) . . ?
O11 Ti6 O30 160.6(2) . . ?
O11 Ti6 O00M 94.55(19) . . ?
O11 Ti6 O34 82.1(2) . . ?
O11 Ti6 O10 94.9(2) . . ?
O34 Ti6 Ti5 85.83(12) . . ?
O34 Ti6 Ti7 95.12(13) . . ?
O10 Ti6 Ti5 101.21(14) . . ?
O10 Ti6 Ti7 85.02(15) . . ?
O10 Ti6 O30 100.31(18) . . ?
O10 Ti6 O00M 84.56(19) . . ?
O10 Ti6 O34 172.59(19) . . ?
Ti2 Ti3 Ti4 71.69(4) . . ?
O33 Ti3 Ti2 108.44(11) . . ?
O33 Ti3 Ti4 41.82(11) . . ?
O33 Ti3 O00T 75.23(15) . . ?
O33 Ti3 O29 101.99(18) . . ?
O00Q Ti3 Ti2 44.71(11) . . ?
O00Q Ti3 Ti4 115.71(12) . . ?
O00Q Ti3 O33 151.90(17) . . ?
O00Q Ti3 O00T 81.19(16) . . ?
O00Q Ti3 O29 90.40(18) . . ?
O00Q Ti3 O21 84.90(19) . . ?
O00T Ti3 Ti2 38.07(11) . . ?
O00T Ti3 Ti4 34.56(11) . . ?
O00T Ti3 O29 84.08(17) . . ?
O15 Ti3 Ti2 155.68(15) . . ?
O15 Ti3 Ti4 131.18(15) . . ?
O15 Ti3 O33 95.86(18) . . ?
O15 Ti3 O00Q 111.11(19) . . ?
O15 Ti3 O00T 160.3(2) . . ?
O15 Ti3 O29 80.6(2) . . ?
O15 Ti3 O21 96.1(2) . . ?
O29 Ti3 Ti2 94.93(13) . . ?
O29 Ti3 Ti4 85.94(13) . . ?
O21 Ti3 Ti2 85.48(15) . . ?
O21 Ti3 Ti4 100.89(15) . . ?
O21 Ti3 O33 84.56(19) . . ?
O21 Ti3 O00T 100.41(18) . . ?
O21 Ti3 O29 172.90(19) . . ?
Ti6 Ti7 Ti8 69.12(4) . . ?
O6 Ti7 Ti8 38.86(10) . . ?
O6 Ti7 Ti6 107.56(11) . . ?
O6 Ti7 O31 71.99(15) . . ?
O6 Ti7 O32 89.55(17) . . ?
O31 Ti7 Ti8 33.13(11) . . ?
O31 Ti7 Ti6 36.51(11) . . ?
O30 Ti7 Ti8 107.08(11) . . ?
O30 Ti7 Ti6 39.52(10) . . ?
O30 Ti7 O6 145.89(16) . . ?
O30 Ti7 O31 73.99(15) . . ?
O30 Ti7 O32 86.39(17) . . ?
O32 Ti7 Ti8 82.74(12) . . ?
O32 Ti7 Ti6 71.34(12) . . ?
O32 Ti7 O31 79.03(16) . . ?
O3 Ti7 Ti8 103.17(14) . . ?
O3 Ti7 Ti6 112.67(15) . . ?
O3 Ti7 O6 93.70(18) . . ?
O3 Ti7 O31 107.13(17) . . ?
O3 Ti7 O30 93.90(18) . . ?
O3 Ti7 O32 173.68(18) . . ?
O17 Ti7 Ti8 138.62(18) . . ?
O17 Ti7 Ti6 138.00(17) . . ?
O17 Ti7 O6 103.2(2) . . ?
O17 Ti7 O31 159.5(2) . . ?
O17 Ti7 O30 109.6(2) . . ?
O17 Ti7 O32 81.10(19) . . ?
O17 Ti7 O3 92.9(2) . . ?
C014 O19 Ti1 114.3(4) . . ?
C018 O18 Ti1 114.8(4) . . ?
C019 O5 Ti8 115.8(4) . 2_656 ?
Ti7 O6 Ti8 105.68(18) . . ?
C74 O6 Ti8 128.8(3) . . ?
C74 O6 Ti7 125.4(3) . . ?
Ti2 O20 Ti1 104.61(16) . . ?
C26 O20 Ti1 128.6(3) . . ?
C26 O20 Ti2 126.7(3) . . ?
C01E O28 Ti4 116.6(4) . . ?
C01G O16 Ti1 134.6(4) . . ?
Ti8 O31 Ti6 151.6(2) . . ?
Ti8 O31 Ti7 106.56(18) . . ?
Ti6 O31 Ti7 98.75(17) . . ?
C141 O4 Ti1 139.3(4) . . ?
C01C O26 Ti5 114.7(4) . . ?
Ti5 O30 Ti6 107.53(19) . . ?
Ti5 O30 Ti7 145.6(2) . . ?
Ti7 O30 Ti6 102.37(17) . . ?
C01E O25 Ti5 116.1(4) . . ?
C01C O27 Ti4 116.5(4) . . ?
Ti6 O00M Ti5 99.03(17) . . ?
C01P O00M Ti5 130.6(3) . . ?
C01P O00M Ti6 130.1(3) . . ?
C93 O00N Ti5 138.4(4) . . ?
Ti3 O33 Ti4 99.05(16) . . ?
C02E O33 Ti4 131.7(3) . . ?
C02E O33 Ti3 129.2(4) . . ?
C01D O7 Ti8 117.1(5) . . ?
Ti1 O00Q Ti2 106.78(17) . . ?
Ti1 O00Q Ti3 151.9(2) . . ?
Ti3 O00Q Ti2 98.58(16) . . ?
C143 O9 Ti8 134.3(4) . . ?
C031 O8 Ti8 141.7(5) . . ?
Ti2 O00T Ti3 102.74(18) . . ?
Ti4 O00T Ti2 145.1(2) . . ?
Ti4 O00T Ti3 107.69(18) . . ?
C037 O00U Ti4 138.1(5) . . ?
Ti2 O24 Na1 114.1(2) . . ?
C22 O24 Ti2 132.9(4) . . ?
C22 O24 Na1 111.7(4) . . ?
C56 O13 Ti4 133.4(4) . . ?
C87 O00X Ti5 130.6(4) . . ?
C03E O32 Ti7 130.2(5) . . ?
Ti7 O3 Na2 113.1(2) . . ?
C023 O3 Ti7 135.4(4) . . ?
C023 O3 Na2 111.1(4) . . ?
C01H O15 Ti3 159.9(4) . . ?
Ti3 O29 Na1 122.4(2) . . ?
C03W O21 Ti3 122.9(5) . . ?
C03W O22 Ti2 128.9(5) . . ?
O19 C014 O19 125.8(8) 2_656 . ?
O19 C014 C018 117.1(4) . . ?
O19 C014 C018 117.1(4) 2_656 . ?
C17 O11 Ti6 159.3(5) . . ?
Ti6 O34 Na2 121.4(2) . . ?
O18 C018 O18 126.6(8) 2_656 . ?
O18 C018 C014 116.7(4) . . ?
O18 C018 C014 116.7(4) 2_656 . ?
O5 C019 O5 128.2(8) 2_656 . ?
O5 C019 C01D 115.9(4) 2_656 . ?
O5 C019 C01D 115.9(4) . . ?
C03E O10 Ti6 122.4(4) . . ?
O26 C01C O27 130.0(6) . . ?
O26 C01C C01E 117.0(7) . . ?
O27 C01C C01E 112.9(6) . . ?
O7 C01D O7 129.6(9) . 2_656 ?
O7 C01D C019 115.2(4) 2_656 . ?
O7 C01D C019 115.2(4) . . ?
O28 C01E C01C 116.6(7) . . ?
O25 C01E O28 128.9(6) . . ?
O25 C01E C01C 114.5(6) . . ?
O16 C01G C01J 117.8(6) . . ?
O16 C01G C135 119.6(5) . . ?
C01J C01G C135 122.6(5) . . ?
O15 C01H C01Z 116.5(6) . . ?
C01N C01H O15 119.2(5) . . ?
C01N C01H C01Z 124.3(5) . . ?
C26 C25 C24 123.4(5) . . ?
C26 C25 C28 117.5(6) . . ?
C28 C25 C24 119.1(6) . . ?
C01G C01J C02C 121.9(6) . . ?
C01G C01J C03J 117.6(6) . . ?
C03J C01J C02C 120.3(6) . . ?
C20 C21 C22 119.4(6) . . ?
C20 C21 C24 120.8(6) . . ?
C22 C21 C24 119.9(5) . . ?
C21 C20 H20 119.3 . . ?
C21 C20 C19 121.5(6) . . ?
C19 C20 H20 119.3 . . ?
O6 C74 C75 118.2(7) . . ?
O6 C74 C73 121.2(6) . . ?
C73 C74 C75 120.7(7) . . ?
C01H C01N C01U 122.3(5) . . ?
C01H C01N C02N 117.7(6) . . ?
C02N C01N C01U 119.8(6) . . ?
C02X C01P O00M 119.2(6) . . ?
C02X C01P C03B 120.6(6) . . ?
C03B C01P O00M 120.3(6) . . ?
C22 C23 C01W 120.1(5) . . ?
C18 C23 C01W 121.0(6) . . ?
C18 C23 C22 118.8(6) . . ?
C141 C140 C32 120.5(6) . . ?
C34 C140 C141 118.3(6) . . ?
C34 C140 C32 120.9(6) . . ?
C02E C01S C01U 123.3(5) . . ?
C02E C01S C033 118.1(6) . . ?
C033 C01S C01U 118.6(6) . . ?
C25 C26 O20 117.3(6) . . ?
C25 C26 C31 122.9(6) . . ?
C31 C26 O20 119.8(5) . . ?
C01N C01U H01A 109.0 . . ?
C01N C01U H01B 109.0 . . ?
C01S C01U C01N 113.1(5) . . ?
C01S C01U H01A 109.0 . . ?
C01S C01U H01B 109.0 . . ?
H01A C01U H01B 107.8 . . ?
O13 C56 C55 117.7(6) . . ?
O13 C56 C57 120.3(6) . . ?
C55 C56 C57 121.8(6) . . ?
C23 C01W H01C 107.7 . . ?
C23 C01W H01D 107.7 . . ?
C23 C01W C55 118.4(6) . . ?
H01C C01W H01D 107.1 . . ?
C55 C01W H01C 107.7 . . ?
C55 C01W H01D 107.7 . . ?
O24 C22 C21 118.4(5) . . ?
O24 C22 C23 121.3(6) . . ?
C23 C22 C21 120.2(5) . . ?
O4 C141 C140 118.4(6) . . ?
O4 C141 C142 118.3(6) . . ?
C142 C141 C140 122.9(7) . . ?
C01H C01Z C02C 121.5(5) . . ?
C01H C01Z C03C 116.4(6) . . ?
C03C C01Z C02C 121.9(6) . . ?
C140 C34 H34 119.1 . . ?
C140 C34 C35 121.8(7) . . ?
C35 C34 H34 119.1 . . ?
C26 C31 C32 124.1(5) . . ?
C26 C31 C30 117.4(6) . . ?
C30 C31 C32 118.6(6) . . ?
C143 C41 C11 120.2(6) . . ?
C143 C41 C42 119.2(7) . . ?
C42 C41 C11 120.3(7) . . ?
O3 C023 C81 119.1(6) . . ?
O3 C023 C83 118.6(7) . . ?
C81 C023 C83 122.1(6) . . ?
C140 C32 H32A 108.9 . . ?
C140 C32 H32B 108.9 . . ?
C31 C32 C140 113.2(5) . . ?
C31 C32 H32A 108.9 . . ?
C31 C32 H32B 108.9 . . ?
H32A C32 H32B 107.7 . . ?
C25 C24 H24A 109.3 . . ?
C25 C24 H24B 109.3 . . ?
C21 C24 C25 111.6(5) . . ?
C21 C24 H24A 109.3 . . ?
C21 C24 H24B 109.3 . . ?
H24A C24 H24B 108.0 . . ?
C41 C143 O9 118.9(6) . . ?
C41 C143 C124 122.2(6) . . ?
C124 C143 O9 118.9(6) . . ?
C01G C135 C02L 123.1(6) . . ?
C01G C135 C109 115.8(6) . . ?
C109 C135 C02L 120.4(6) . . ?
C141 C142 C02L 122.6(6) . . ?
C141 C142 C36 117.0(6) . . ?
C36 C142 C02L 120.1(6) . . ?
C13 C12 C17 117.4(7) . . ?
C13 C12 C11 122.8(6) . . ?
C17 C12 C11 119.8(6) . . ?
O00N C93 C94 118.4(6) . . ?
O00N C93 C92 118.0(6) . . ?
C94 C93 C92 123.6(7) . . ?
C01J C02C H02A 107.7 . . ?
C01J C02C H02B 107.7 . . ?
C01Z C02C C01J 118.6(5) . . ?
C01Z C02C H02A 107.7 . . ?
C01Z C02C H02B 107.7 . . ?
H02A C02C H02B 107.1 . . ?
C033 C02D C038 118.1(7) . . ?
C033 C02D C04D 124.3(8) . . ?
C038 C02D C04D 117.7(8) . . ?
O33 C02E C02U 118.4(6) . . ?
C01S C02E O33 119.0(6) . . ?
C01S C02E C02U 122.6(6) . . ?
C74 C75 C02Q 122.5(6) . . ?
C74 C75 C76 118.6(8) . . ?
C76 C75 C02Q 118.8(7) . . ?
C56 C55 C01W 119.4(5) . . ?
C54 C55 C56 117.5(7) . . ?
C54 C55 C01W 122.9(7) . . ?
C17 C16 C02W 120.9(6) . . ?
C17 C16 C15 117.5(6) . . ?
C15 C16 C02W 121.6(6) . . ?
C93 C94 C03N 118.9(6) . . ?
C93 C94 C95 117.4(7) . . ?
C95 C94 C03N 123.5(6) . . ?
C74 C73 C02Y 123.1(6) . . ?
C72 C73 C74 118.2(7) . . ?
C72 C73 C02Y 118.7(7) . . ?
C87 C86 C03I 117.5(6) . . ?
C85 C86 C87 118.6(6) . . ?
C85 C86 C03I 123.6(7) . . ?
C135 C02L C142 123.5(6) . . ?
C135 C02L H02C 106.5 . . ?
C135 C02L H02D 106.5 . . ?
C142 C02L H02C 106.5 . . ?
C142 C02L H02D 106.5 . . ?
H02C C02L H02D 106.5 . . ?
O00X C87 C86 118.3(6) . . ?
O00X C87 C88 121.2(7) . . ?
C88 C87 C86 120.5(6) . . ?
C01N C02N H02N 119.2 . . ?
C03Y C02N C01N 121.6(7) . . ?
C03Y C02N H02N 119.2 . . ?
C12 C13 H13 118.9 . . ?
C14 C13 C12 122.1(7) . . ?
C14 C13 H13 118.9 . . ?
O11 C17 C12 117.8(7) . . ?
O11 C17 C16 120.7(6) . . ?
C16 C17 C12 121.5(6) . . ?
C75 C02Q H02E 108.6 . . ?
C75 C02Q H02F 108.6 . . ?
H02E C02Q H02F 107.6 . . ?
C81 C02Q C75 114.6(5) . . ?
C81 C02Q H02E 108.6 . . ?
C81 C02Q H02F 108.6 . . ?
C023 C81 C02Q 121.2(5) . . ?
C023 C81 C80 117.8(7) . . ?
C80 C81 C02Q 121.0(7) . . ?
C93 C92 C90 121.7(6) . . ?
C91 C92 C93 115.7(7) . . ?
C91 C92 C90 122.1(6) . . ?
C023 C83 C03I 121.7(6) . . ?
C82 C83 C023 116.3(7) . . ?
C82 C83 C03I 121.9(7) . . ?
C02E C02U C038 115.0(7) . . ?
C02E C02U C04L 126.6(6) . . ?
C038 C02U C04L 118.3(7) . . ?
C25 C28 H28 119.0 . . ?
C29 C28 C25 122.1(6) . . ?
C29 C28 H28 119.0 . . ?
C16 C02W H02G 108.3 . . ?
C16 C02W H02H 108.3 . . ?
H02G C02W H02H 107.4 . . ?
C02X C02W C16 115.7(6) . . ?
C02X C02W H02G 108.3 . . ?
C02X C02W H02H 108.3 . . ?
C01P C02X C02W 122.3(6) . . ?
C01P C02X C03P 118.7(7) . . ?
C03P C02X C02W 119.0(7) . . ?
C73 C02Y H02I 108.6 . . ?
C73 C02Y H02J 108.6 . . ?
H02I C02Y H02J 107.6 . . ?
C66 C02Y C73 114.5(6) . . ?
C66 C02Y H02I 108.6 . . ?
C66 C02Y H02J 108.6 . . ?
C31 C30 H30 118.7 . . ?
C29 C30 C31 122.5(6) . . ?
C29 C30 H30 118.7 . . ?
C92 C91 H91 118.2 . . ?
C96 C91 C92 123.6(7) . . ?
C96 C91 H91 118.2 . . ?
O8 C031 C62 120.2(6) . . ?
O8 C031 C66 119.2(6) . . ?
C66 C031 C62 120.6(7) . . ?
C92 C90 H90A 106.9 . . ?
C92 C90 H90B 106.9 . . ?
C92 C90 C88 121.8(6) . . ?
H90A C90 H90B 106.7 . . ?
C88 C90 H90A 106.9 . . ?
C88 C90 H90B 106.9 . . ?
C01S C033 H033 118.6 . . ?
C02D C033 C01S 122.7(7) . . ?
C02D C033 H033 118.6 . . ?
C142 C36 H36 119.3 . . ?
C142 C36 C35 121.5(7) . . ?
C35 C36 H36 119.3 . . ?
C91 C96 C79 121.6(7) . . ?
C95 C96 C91 115.8(7) . . ?
C95 C96 C79 122.5(8) . . ?
C23 C18 H18 118.3 . . ?
C19 C18 C23 123.4(6) . . ?
C19 C18 H18 118.3 . . ?
O00U C037 C03X 118.8(7) . . ?
O00U C037 C040 116.5(7) . . ?
C040 C037 C03X 124.6(7) . . ?
C02D C038 C02U 123.5(7) . . ?
C02D C038 H038 118.2 . . ?
C02U C038 H038 118.2 . . ?
C34 C35 C114 121.5(7) . . ?
C36 C35 C34 118.3(7) . . ?
C36 C35 C114 119.8(8) . . ?
C20 C19 C144 121.1(7) . . ?
C18 C19 C20 116.9(6) . . ?
C18 C19 C144 122.0(6) . . ?
C01P C03B C03N 126.0(6) . . ?
C041 C03B C01P 117.5(7) . . ?
C041 C03B C03N 116.5(7) . . ?
C01Z C03C H03C 119.2 . . ?
C03Y C03C C01Z 121.6(6) . . ?
C03Y C03C H03C 119.2 . . ?
C87 C88 C90 121.8(7) . . ?
C87 C88 C89 118.3(7) . . ?
C89 C88 C90 119.8(7) . . ?
O32 C03E H03E 115.1 . . ?
O10 C03E O32 129.8(7) . . ?
O10 C03E H03E 115.1 . . ?
C41 C11 H11A 108.0 . . ?
C41 C11 H11B 108.0 . . ?
C12 C11 C41 117.1(7) . . ?
C12 C11 H11A 108.0 . . ?
C12 C11 H11B 108.0 . . ?
H11A C11 H11B 107.3 . . ?
C28 C29 C45 121.9(7) . . ?
C30 C29 C28 117.7(6) . . ?
C30 C29 C45 120.4(7) . . ?
C16 C15 H15 118.9 . . ?
C14 C15 C16 122.2(7) . . ?
C14 C15 H15 118.9 . . ?
C86 C03I H03A 108.3 . . ?
C86 C03I H03B 108.3 . . ?
C83 C03I C86 116.1(6) . . ?
C83 C03I H03A 108.3 . . ?
C83 C03I H03B 108.3 . . ?
H03A C03I H03B 107.4 . . ?
C01J C03J H03J 118.9 . . ?
C108 C03J C01J 122.3(6) . . ?
C108 C03J H03J 118.9 . . ?
C13 C14 C101 120.4(7) . . ?
C15 C14 C13 118.4(6) . . ?
C15 C14 C101 121.2(7) . . ?
C55 C54 H54 117.8 . . ?
C53 C54 C55 124.3(7) . . ?
C53 C54 H54 117.8 . . ?
C94 C03N C03B 112.1(6) . . ?
C94 C03N H03D 109.2 . . ?
C94 C03N H03F 109.2 . . ?
C03B C03N H03D 109.2 . . ?
C03B C03N H03F 109.2 . . ?
H03D C03N H03F 107.9 . . ?
C94 C95 H95 118.0 . . ?
C96 C95 C94 124.0(7) . . ?
C96 C95 H95 118.0 . . ?
C02X C03P H03P 118.6 . . ?
C03Z C03P C02X 122.9(8) . . ?
C03Z C03P H03P 118.6 . . ?
C143 C124 C67 123.8(7) . . ?
C143 C124 C39 116.0(7) . . ?
C39 C124 C67 120.0(7) . . ?
C031 C62 C67 119.4(7) . . ?
C63 C62 C031 117.7(8) . . ?
C63 C62 C67 122.3(7) . . ?
C83 C82 H82 117.6 . . ?
C5 C82 C83 124.7(7) . . ?
C5 C82 H82 117.6 . . ?
C56 C57 C044 123.9(6) . . ?
C56 C57 C52 116.8(7) . . ?
C52 C57 C044 119.1(7) . . ?
C82 C5 C3 124.0(8) . . ?
C82 C5 C80 116.3(6) . . ?
C80 C5 C3 119.7(9) . . ?
C86 C85 H85 118.6 . . ?
C86 C85 C84 122.8(7) . . ?
C84 C85 H85 118.6 . . ?
O21 C03W O22 129.4(7) . . ?
O21 C03W H03W 115.3 . . ?
O22 C03W H03W 115.3 . . ?
C037 C03X C044 123.1(7) . . ?
C04N C03X C037 115.7(7) . . ?
C04N C03X C044 120.8(7) . . ?
C02N C03Y C03C 117.9(6) . . ?
C02N C03Y C116 121.1(7) . . ?
C03C C03Y C116 120.9(7) . . ?
C03P C03Z C041 116.0(7) . . ?
C03P C03Z C60 122.3(9) . . ?
C041 C03Z C60 121.6(9) . . ?
C037 C040 C04L 120.3(6) . . ?
C037 C040 C04T 117.3(7) . . ?
C04T C040 C04L 122.3(7) . . ?
C03B C041 C03Z 124.2(8) . . ?
C03B C041 H041 117.9 . . ?
C03Z C041 H041 117.9 . . ?
C031 C66 C02Y 118.3(7) . . ?
C65 C66 C02Y 123.3(7) . . ?
C65 C66 C031 117.8(7) . . ?
C124 C67 H67A 106.9 . . ?
C124 C67 H67B 106.9 . . ?
C62 C67 C124 121.5(8) . . ?
C62 C67 H67A 106.9 . . ?
C62 C67 H67B 106.9 . . ?
H67A C67 H67B 106.7 . . ?
C57 C044 H04A 106.1 . . ?
C57 C044 H04B 106.1 . . ?
C03X C044 C57 124.8(7) . . ?
C03X C044 H04A 106.1 . . ?
C03X C044 H04B 106.1 . . ?
H04A C044 H04B 106.3 . . ?
C72 C77 C121 121.7(9) . . ?
C76 C77 C72 117.5(7) . . ?
C76 C77 C121 120.7(8) . . ?
C54 C53 C52 116.8(7) . . ?
C54 C53 C50 121.0(8) . . ?
C52 C53 C50 122.1(8) . . ?
C19 C144 C145 104.4(8) . . ?
C19 C144 C137 111.3(10) . . ?
C69 C144 C19 113.0(8) . . ?
C69 C144 C78 131.0(9) . . ?
C69 C144 C145 83.9(9) . . ?
C69 C144 C70 95.5(8) . . ?
C69 C144 C137 127.1(12) . . ?
C78 C144 C19 113.2(8) . . ?
C78 C144 C145 99.7(12) . . ?
C70 C144 C19 103.9(9) . . ?
C70 C144 C137 100.5(16) . . ?
C03Y C116 C118 106.9(10) . . ?
C105 C116 C03Y 111.8(8) . . ?
C105 C116 C102 96.3(10) . . ?
C105 C116 C118 100.8(13) . . ?
C102 C116 C03Y 106.3(8) . . ?
C102 C116 C118 133.3(13) . . ?
C136 C116 C03Y 114.5(10) . . ?
C136 C116 C105 131.6(11) . . ?
C96 C79 C68 108.3(7) . . ?
C96 C79 C97 107.3(9) . . ?
C68 C79 C97 109.6(10) . . ?
C6 C79 C96 115.5(8) . . ?
C6 C79 C68 105.5(9) . . ?
C6 C79 C97 110.4(9) . . ?
C04N C04C C04T 118.0(8) . . ?
C04N C04C C04W 125.0(8) . . ?
C04T C04C C04W 117.0(8) . . ?
C129 C04D C02D 107.2(7) . . ?
C126 C04D C02D 109.2(7) . . ?
C126 C04D C129 110.7(9) . . ?
C120 C04D C02D 109.8(8) . . ?
C120 C04D C129 110.6(9) . . ?
C120 C04D C126 109.2(9) . . ?
C88 C89 H89 118.9 . . ?
C84 C89 C88 122.2(7) . . ?
C84 C89 H89 118.9 . . ?
C135 C109 H109 118.5 . . ?
C108 C109 C135 123.0(7) . . ?
C108 C109 H109 118.5 . . ?
C85 C84 C122 121.9(8) . . ?
C89 C84 C85 117.3(7) . . ?
C89 C84 C122 120.8(7) . . ?
C73 C72 C77 123.3(8) . . ?
C73 C72 H72 118.4 . . ?
C77 C72 H72 118.4 . . ?
C5 C3 C1 109.6(9) . . ?
C4 C3 C5 115.4(8) . . ?
C4 C3 C1 109.1(11) . . ?
C2 C3 C5 112.1(11) . . ?
C2 C3 C4 108.7(12) . . ?
C2 C3 C1 101.0(11) . . ?
C81 C80 H80 118.6 . . ?
C5 C80 C81 122.7(8) . . ?
C5 C80 H80 118.6 . . ?
C29 C45 C43 108.4(7) . . ?
C46 C45 C29 107.3(7) . . ?
C46 C45 C43 109.5(9) . . ?
C44 C45 C29 112.2(7) . . ?
C44 C45 C46 110.3(8) . . ?
C44 C45 C43 109.2(7) . . ?
C02U C04L C040 113.6(6) . . ?
C02U C04L H04C 108.8 . . ?
C02U C04L H04D 108.8 . . ?
C040 C04L H04C 108.8 . . ?
C040 C04L H04D 108.8 . . ?
H04C C04L H04D 107.7 . . ?
C75 C76 H76 119.2 . . ?
C77 C76 C75 121.5(7) . . ?
C77 C76 H76 119.2 . . ?
C03X C04N C04C 123.2(8) . . ?
C03X C04N H04N 118.4 . . ?
C04C C04N H04N 118.4 . . ?
C45 C46 H46A 109.5 . . ?
C45 C46 H46B 109.5 . . ?
C45 C46 H46C 109.5 . . ?
H46A C46 H46B 109.5 . . ?
H46A C46 H46C 109.5 . . ?
H46B C46 H46C 109.5 . . ?
C03J C108 C37 120.7(7) . . ?
C109 C108 C03J 118.4(6) . . ?
C109 C108 C37 120.9(8) . . ?
C41 C42 H42 118.8 . . ?
C41 C42 C40 122.4(7) . . ?
C40 C42 H42 118.8 . . ?
C45 C44 H44A 109.5 . . ?
C45 C44 H44B 109.5 . . ?
C45 C44 H44C 109.5 . . ?
H44A C44 H44B 109.5 . . ?
H44A C44 H44C 109.5 . . ?
H44B C44 H44C 109.5 . . ?
C040 C04T C04C 121.0(8) . . ?
C040 C04T H04T 119.5 . . ?
C04C C04T H04T 119.5 . . ?
C57 C52 H52 118.7 . . ?
C53 C52 C57 122.6(7) . . ?
C53 C52 H52 118.7 . . ?
C42 C40 C7 120.3(8) . . ?
C39 C40 C42 115.8(8) . . ?
C39 C40 C7 123.9(9) . . ?
C133 C04W C04C 108.7(8) . . ?
C133 C04W C107 109.1(9) . . ?
C133 C04W C106 111.5(10) . . ?
C107 C04W C04C 108.9(8) . . ?
C106 C04W C04C 108.8(8) . . ?
C106 C04W C107 109.8(9) . . ?
C14 C101 C132 99.1(9) . . ?
C14 C101 C111 106.0(9) . . ?
C112 C101 C14 112.1(8) . . ?
C112 C101 C132 94.5(10) . . ?
C112 C101 C110 129.3(10) . . ?
C112 C101 C111 87.3(9) . . ?
C110 C101 C14 113.6(9) . . ?
C110 C101 C132 98.8(14) . . ?
C128 C101 C14 116.7(11) . . ?
C128 C101 C112 122.6(11) . . ?
C128 C101 C111 105.9(14) . . ?
C62 C63 H63 118.5 . . ?
C62 C63 C64 123.1(9) . . ?
C64 C63 H63 118.5 . . ?
C124 C39 H39 118.2 . . ?
C40 C39 C124 123.7(8) . . ?
C40 C39 H39 118.2 . . ?
C35 C114 C103 109.4(9) . . ?
C117 C114 C35 115.0(9) . . ?
C117 C114 C103 98.1(11) . . ?
C117 C114 C115 119.9(12) . . ?
C115 C114 C35 105.7(11) . . ?
C115 C114 C103 108.2(10) . . ?
C53 C50 C49 106.6(9) . . ?
C51 C50 C53 112.9(11) . . ?
C51 C50 C48 107.7(12) . . ?
C51 C50 C49 109.4(12) . . ?
C48 C50 C53 111.2(10) . . ?
C48 C50 C49 108.9(11) . . ?
C66 C65 H65 119.0 . . ?
C66 C65 C64 121.9(9) . . ?
C64 C65 H65 119.0 . . ?
C04D C129 H12A 109.5 . . ?
C04D C129 H12B 109.5 . . ?
C04D C129 H12C 109.5 . . ?
H12A C129 H12B 109.5 . . ?
H12A C129 H12C 109.5 . . ?
H12B C129 H12C 109.5 . . ?
H13A C134 H13B 109.5 . . ?
H13A C134 H13C 109.5 . . ?
H13B C134 H13C 109.5 . . ?
C121 C134 H13A 109.5 . . ?
C121 C134 H13B 109.5 . . ?
C121 C134 H13C 109.5 . . ?
C03Z C60 C59 110.6(9) . . ?
C58 C60 C03Z 110.5(9) . . ?
C58 C60 C61 116.9(11) . . ?
C58 C60 C59 103.4(11) . . ?
C61 C60 C03Z 108.3(8) . . ?
C61 C60 C59 106.9(11) . . ?
C45 C43 H43A 109.5 . . ?
C45 C43 H43B 109.5 . . ?
C45 C43 H43C 109.5 . . ?
H43A C43 H43B 109.5 . . ?
H43A C43 H43C 109.5 . . ?
H43B C43 H43C 109.5 . . ?
C10 C7 C40 112.7(9) . . ?
C10 C7 C8 112.5(11) . . ?
C10 C7 C9 109.1(12) . . ?
C8 C7 C40 112.9(9) . . ?
C9 C7 C40 99.8(10) . . ?
C9 C7 C8 109.0(12) . . ?
C38 C37 C108 113.5(9) . . ?
C33 C37 C108 109.7(11) . . ?
C33 C37 C38 108.0(11) . . ?
C33 C37 C131 107.7(11) . . ?
C131 C37 C108 108.2(10) . . ?
C131 C37 C38 109.5(12) . . ?
C77 C121 C134 112.5(9) . . ?
C77 C121 C113 106.5(9) . . ?
C134 C121 C113 103.1(11) . . ?
C71 C121 C77 105.8(10) . . ?
C71 C121 C134 109.1(10) . . ?
C71 C121 C113 120.0(12) . . ?
C04D C126 H12D 109.5 . . ?
C04D C126 H12E 109.5 . . ?
C04D C126 H12F 109.5 . . ?
H12D C126 H12E 109.5 . . ?
H12D C126 H12F 109.5 . . ?
H12E C126 H12F 109.5 . . ?
C04D C120 H12G 109.5 . . ?
C04D C120 H12H 109.5 . . ?
C04D C120 H12I 109.5 . . ?
H12G C120 H12H 109.5 . . ?
H12G C120 H12I 109.5 . . ?
H12H C120 H12I 109.5 . . ?
C63 C64 C65 118.9(9) . . ?
C63 C64 C130 121.3(10) . . ?
C65 C64 C130 119.4(10) . . ?
C79 C68 H68A 109.5 . . ?
C79 C68 H68B 109.5 . . ?
C79 C68 H68C 109.5 . . ?
H68A C68 H68B 109.5 . . ?
H68A C68 H68C 109.5 . . ?
H68B C68 H68C 109.5 . . ?
C84 C122 C27 106.4(12) . . ?
C127 C122 C84 115.2(12) . . ?
C47 C122 C84 100.1(13) . . ?
C47 C122 C127 101.2(16) . . ?
C119 C122 C84 114.6(11) . . ?
C119 C122 C127 120.3(16) . . ?
C119 C122 C47 100.5(11) . . ?
C104 C122 C84 115.9(13) . . ?
C104 C122 C139 99.4(19) . . ?
C104 C122 C27 115.9(18) . . ?
C139 C122 C84 106.3(15) . . ?
C139 C122 C27 112.5(17) . . ?
C04W C133 H13D 109.5 . . ?
C04W C133 H13E 109.5 . . ?
C04W C133 H13F 109.5 . . ?
H13D C133 H13E 109.5 . . ?
H13D C133 H13F 109.5 . . ?
H13E C133 H13F 109.5 . . ?
C04W C107 H10A 109.5 . . ?
C04W C107 H10B 109.5 . . ?
C04W C107 H10C 109.5 . . ?
H10A C107 H10B 109.5 . . ?
H10A C107 H10C 109.5 . . ?
H10B C107 H10C 109.5 . . ?
C116 C105 H10D 109.5 . . ?
C116 C105 H10E 109.5 . . ?
C116 C105 H10F 109.5 . . ?
H10D C105 H10E 109.5 . . ?
H10D C105 H10F 109.5 . . ?
H10E C105 H10F 109.5 . . ?
C04W C106 H10G 109.5 . . ?
C04W C106 H10H 109.5 . . ?
C04W C106 H10I 109.5 . . ?
H10G C106 H10H 109.5 . . ?
H10G C106 H10I 109.5 . . ?
H10H C106 H10I 109.5 . . ?
C121 C71 H71A 109.5 . . ?
C121 C71 H71B 109.5 . . ?
C121 C71 H71C 109.5 . . ?
H71A C71 H71B 109.5 . . ?
H71A C71 H71C 109.5 . . ?
H71B C71 H71C 109.5 . . ?
C125 C130 C64 100.9(13) . . ?
C125 C130 C138 114.8(16) . . ?
C123 C130 C64 111.9(13) . . ?
C123 C130 C125 112.5(15) . . ?
C123 C130 C138 104.3(15) . . ?
C138 C130 C64 112.8(12) . . ?
C144 C69 H69A 109.5 . . ?
C144 C69 H69B 109.5 . . ?
C144 C69 H69C 109.5 . . ?
H69A C69 H69B 109.5 . . ?
H69A C69 H69C 109.5 . . ?
H69B C69 H69C 109.5 . . ?
C79 C6 H6A 109.5 . . ?
C79 C6 H6B 109.5 . . ?
C79 C6 H6C 109.5 . . ?
H6A C6 H6B 109.5 . . ?
H6A C6 H6C 109.5 . . ?
H6B C6 H6C 109.5 . . ?
C7 C10 H10J 109.5 . . ?
C7 C10 H10K 109.5 . . ?
C7 C10 H10L 109.5 . . ?
H10J C10 H10K 109.5 . . ?
H10J C10 H10L 109.5 . . ?
H10K C10 H10L 109.5 . . ?
C60 C58 H58A 109.5 . . ?
C60 C58 H58B 109.5 . . ?
C60 C58 H58C 109.5 . . ?
H58A C58 H58B 109.5 . . ?
H58A C58 H58C 109.5 . . ?
H58B C58 H58C 109.5 . . ?
C50 C51 H51A 109.5 . . ?
C50 C51 H51B 109.5 . . ?
C50 C51 H51C 109.5 . . ?
H51A C51 H51B 109.5 . . ?
H51A C51 H51C 109.5 . . ?
H51B C51 H51C 109.5 . . ?
C114 C103 H10M 109.5 . . ?
C114 C103 H10N 109.5 . . ?
C114 C103 H10O 109.5 . . ?
H10M C103 H10N 109.5 . . ?
H10M C103 H10O 109.5 . . ?
H10N C103 H10O 109.5 . . ?
C37 C38 H38A 109.5 . . ?
C37 C38 H38B 109.5 . . ?
C37 C38 H38C 109.5 . . ?
H38A C38 H38B 109.5 . . ?
H38A C38 H38C 109.5 . . ?
H38B C38 H38C 109.5 . . ?
C144 C78 H78A 109.5 . . ?
C144 C78 H78B 109.5 . . ?
C144 C78 H78C 109.5 . . ?
H78A C78 H78B 109.5 . . ?
H78A C78 H78C 109.5 . . ?
H78B C78 H78C 109.5 . . ?
C37 C33 H33A 109.5 . . ?
C37 C33 H33B 109.5 . . ?
C37 C33 H33C 109.5 . . ?
H33A C33 H33B 109.5 . . ?
H33A C33 H33C 109.5 . . ?
H33B C33 H33C 109.5 . . ?
C50 C48 H48A 109.5 . . ?
C50 C48 H48B 109.5 . . ?
C50 C48 H48C 109.5 . . ?
H48A C48 H48B 109.5 . . ?
H48A C48 H48C 109.5 . . ?
H48B C48 H48C 109.5 . . ?
C60 C61 H61A 109.5 . . ?
C60 C61 H61B 109.5 . . ?
C60 C61 H61C 109.5 . . ?
H61A C61 H61B 109.5 . . ?
H61A C61 H61C 109.5 . . ?
H61B C61 H61C 109.5 . . ?
C50 C49 H49A 109.5 . . ?
C50 C49 H49B 109.5 . . ?
C50 C49 H49C 109.5 . . ?
H49A C49 H49B 109.5 . . ?
H49A C49 H49C 109.5 . . ?
H49B C49 H49C 109.5 . . ?
C3 C4 H4A 109.5 . . ?
C3 C4 H4B 109.5 . . ?
C3 C4 H4C 109.5 . . ?
H4A C4 H4B 109.5 . . ?
H4A C4 H4C 109.5 . . ?
H4B C4 H4C 109.5 . . ?
C101 C112 H11C 109.5 . . ?
C101 C112 H11D 109.5 . . ?
C101 C112 H11E 109.5 . . ?
H11C C112 H11D 109.5 . . ?
H11C C112 H11E 109.5 . . ?
H11D C112 H11E 109.5 . . ?
C7 C8 H8A 109.5 . . ?
C7 C8 H8B 109.5 . . ?
C7 C8 H8C 109.5 . . ?
H8A C8 H8B 109.5 . . ?
H8A C8 H8C 109.5 . . ?
H8B C8 H8C 109.5 . . ?
C130 C125 H12J 109.5 . . ?
C130 C125 H12K 109.5 . . ?
C130 C125 H12L 109.5 . . ?
H12J C125 H12K 109.5 . . ?
H12J C125 H12L 109.5 . . ?
H12K C125 H12L 109.5 . . ?
C37 C131 H13G 109.5 . . ?
C37 C131 H13H 109.5 . . ?
C37 C131 H13I 109.5 . . ?
H13G C131 H13H 109.5 . . ?
H13G C131 H13I 109.5 . . ?
H13H C131 H13I 109.5 . . ?
C7 C9 H9A 109.7 . . ?
C7 C9 H9B 109.3 . . ?
C7 C9 H9C 109.4 . . ?
H9A C9 H9B 109.5 . . ?
H9A C9 H9C 109.5 . . ?
H9B C9 H9C 109.5 . . ?
C130 C123 H12M 110.0 . . ?
C130 C123 H12N 108.9 . . ?
C130 C123 H12O 109.5 . . ?
H12M C123 H12N 109.5 . . ?
H12M C123 H12O 109.5 . . ?
H12N C123 H12O 109.5 . . ?
C79 C97 H97A 109.5 . . ?
C79 C97 H97B 109.5 . . ?
C79 C97 H97C 109.5 . . ?
H97A C97 H97B 109.5 . . ?
H97A C97 H97C 109.5 . . ?
H97B C97 H97C 109.5 . . ?
C116 C102 H10P 109.5 . . ?
C116 C102 H10Q 109.5 . . ?
C116 C102 H10R 109.5 . . ?
H10P C102 H10Q 109.5 . . ?
H10P C102 H10R 109.5 . . ?
H10Q C102 H10R 109.5 . . ?
C121 C113 H11F 109.5 . . ?
C121 C113 H11G 109.5 . . ?
C121 C113 H11H 109.5 . . ?
H11F C113 H11G 109.5 . . ?
H11F C113 H11H 109.5 . . ?
H11G C113 H11H 109.5 . . ?
C116 C118 H11I 109.5 . . ?
C116 C118 H11J 109.5 . . ?
C116 C118 H11K 109.5 . . ?
H11I C118 H11J 109.5 . . ?
H11I C118 H11K 109.5 . . ?
H11J C118 H11K 109.5 . . ?
C60 C59 H59A 109.5 . . ?
C60 C59 H59B 109.5 . . ?
C60 C59 H59C 109.5 . . ?
H59A C59 H59B 109.5 . . ?
H59A C59 H59C 109.5 . . ?
H59B C59 H59C 109.5 . . ?
C144 C145 H14A 109.5 . . ?
C144 C145 H14B 109.5 . . ?
C144 C145 H14C 109.5 . . ?
H14A C145 H14B 109.5 . . ?
H14A C145 H14C 109.5 . . ?
H14B C145 H14C 109.5 . . ?
C3 C1 H1A 109.5 . . ?
C3 C1 H1B 109.5 . . ?
C3 C1 H1C 109.5 . . ?
H1A C1 H1B 109.5 . . ?
H1A C1 H1C 109.5 . . ?
H1B C1 H1C 109.5 . . ?
C3 C2 H2A 109.5 . . ?
C3 C2 H2B 109.5 . . ?
C3 C2 H2C 109.5 . . ?
H2A C2 H2B 109.5 . . ?
H2A C2 H2C 109.5 . . ?
H2B C2 H2C 109.5 . . ?
C114 C117 H11L 109.5 . . ?
C114 C117 H11M 109.5 . . ?
C114 C117 H11N 109.5 . . ?
H11L C117 H11M 109.5 . . ?
H11L C117 H11N 109.5 . . ?
H11M C117 H11N 109.5 . . ?
C114 C115 H11O 109.5 . . ?
C114 C115 H11P 109.5 . . ?
C114 C115 H11Q 109.5 . . ?
H11O C115 H11P 109.5 . . ?
H11O C115 H11Q 109.5 . . ?
H11P C115 H11Q 109.5 . . ?
C101 C132 H13J 109.5 . . ?
C101 C132 H13K 109.5 . . ?
C101 C132 H13L 109.5 . . ?
H13J C132 H13K 109.5 . . ?
H13J C132 H13L 109.5 . . ?
H13K C132 H13L 109.5 . . ?
C101 C110 H11R 109.5 . . ?
C101 C110 H11S 109.5 . . ?
C101 C110 H11T 109.5 . . ?
H11R C110 H11S 109.5 . . ?
H11R C110 H11T 109.5 . . ?
H11S C110 H11T 109.5 . . ?
C101 C128 H12P 109.5 . . ?
C101 C128 H12Q 109.5 . . ?
C101 C128 H12R 109.5 . . ?
H12P C128 H12Q 109.5 . . ?
H12P C128 H12R 109.5 . . ?
H12Q C128 H12R 109.5 . . ?
C101 C111 H11U 109.5 . . ?
C101 C111 H11V 109.5 . . ?
C101 C111 H11W 109.5 . . ?
H11U C111 H11V 109.5 . . ?
H11U C111 H11W 109.5 . . ?
H11V C111 H11W 109.5 . . ?
C130 C138 H13M 109.5 . . ?
C130 C138 H13N 109.5 . . ?
C130 C138 H13O 109.5 . . ?
H13M C138 H13N 109.5 . . ?
H13M C138 H13O 109.5 . . ?
H13N C138 H13O 109.5 . . ?
C144 C70 H70A 108.8 . . ?
C144 C70 H70B 109.8 . . ?
C144 C70 H70C 109.8 . . ?
H70A C70 H70B 109.5 . . ?
H70A C70 H70C 109.5 . . ?
H70B C70 H70C 109.5 . . ?
C116 C136 H13P 109.5 . . ?
C116 C136 H13Q 109.5 . . ?
C116 C136 H13R 109.5 . . ?
H13P C136 H13Q 109.5 . . ?
H13P C136 H13R 109.5 . . ?
H13Q C136 H13R 109.5 . . ?
C144 C137 H13S 109.5 . . ?
C144 C137 H13T 109.5 . . ?
C144 C137 H13U 109.5 . . ?
H13S C137 H13T 109.5 . . ?
H13S C137 H13U 109.5 . . ?
H13T C137 H13U 109.5 . . ?
C122 C127 H12S 109.5 . . ?
C122 C127 H12T 109.5 . . ?
C122 C127 H12U 109.5 . . ?
H12S C127 H12T 109.5 . . ?
H12S C127 H12U 109.5 . . ?
H12T C127 H12U 109.5 . . ?
C122 C47 H47A 109.5 . . ?
C122 C47 H47B 109.5 . . ?
C122 C47 H47C 109.5 . . ?
H47A C47 H47B 109.5 . . ?
H47A C47 H47C 109.5 . . ?
H47B C47 H47C 109.5 . . ?
C122 C119 H11X 109.5 . . ?
C122 C119 H11Y 109.5 . . ?
C122 C119 H 109.5 . . ?
H11X C119 H11Y 109.5 . . ?
H11X C119 H 109.5 . . ?
H11Y C119 H 109.5 . . ?
O3 Na2 O1 125.4(3) . . ?
O3 Na2 O2 96.4(3) . . ?
O34 Na2 O3 96.8(2) . . ?
O34 Na2 O1 108.7(3) . . ?
O34 Na2 O2 126.3(3) . . ?
O1 Na2 O2 104.9(3) . . ?
O24 Na1 O12 121.8(3) . . ?
O24 Na1 O36 88.9(3) . . ?
O29 Na1 O24 95.7(2) . . ?
O29 Na1 O12 113.7(3) . . ?
O29 Na1 O36 121.2(3) . . ?
O12 Na1 O36 112.7(4) . . ?
Na2 O1 H1D 114.3 . . ?
Na2 O1 H1E 112.8 . . ?
H1D O1 H1E 100.2 . . ?
Na1 O12 H12V 116.4 . . ?
Na1 O12 H12W 117.9 . . ?
H12V O12 H12W 96.0 . . ?
C122 C104 H10S 109.5 . . ?
C122 C104 H10T 109.5 . . ?
C122 C104 H10U 109.5 . . ?
H10S C104 H10T 109.5 . . ?
H10S C104 H10U 109.5 . . ?
H10T C104 H10U 109.5 . . ?
C122 C139 H13V 109.5 . . ?
C122 C139 H13W 109.5 . . ?
C122 C139 H13X 109.5 . . ?
H13V C139 H13W 109.5 . . ?
H13V C139 H13X 109.5 . . ?
H13W C139 H13X 109.5 . . ?
C122 C27 H27A 109.5 . . ?
C122 C27 H27B 109.5 . . ?
C122 C27 H27C 109.5 . . ?
H27A C27 H27B 109.5 . . ?
H27A C27 H27C 109.5 . . ?
H27B C27 H27C 109.5 . . ?
Na2 O2 H2D 111.1 . . ?
Na2 O2 H2E 110.8 . . ?
H2D O2 H2E 102.9 . . ?
Na1 O36 H36A 114.2 . . ?
Na1 O36 H36B 113.5 . . ?
H36A O36 H36B 99.9 . . ?

loop_
_geom_bond_atom_site_label_1
_geom_bond_atom_site_label_2
_geom_bond_distance
_geom_bond_site_symmetry_2
_geom_bond_publ_flag
Ti1 Ti2 3.2750(16) . ?
Ti1 O19 2.105(4) . ?
Ti1 O18 2.120(4) . ?
Ti1 O20 2.138(4) . ?
Ti1 O16 1.841(4) . ?
Ti1 O4 1.815(4) . ?
Ti1 O00Q 1.851(4) . ?
Ti5 Ti6 3.1578(15) . ?
Ti5 O26 2.122(5) . ?
Ti5 O30 1.879(4) . ?
Ti5 O25 2.091(4) . ?
Ti5 O00M 2.136(4) . ?
Ti5 O00N 1.796(4) . ?
Ti5 O00X 1.850(4) . ?
Ti8 Ti7 3.2956(16) . ?
Ti8 O5 2.137(4) 2_656 ?
Ti8 O6 2.148(4) . ?
Ti8 O31 1.879(4) . ?
Ti8 O7 2.107(4) . ?
Ti8 O9 1.828(4) . ?
Ti8 O8 1.804(4) . ?
Ti2 Ti3 3.1198(16) . ?
Ti2 O20 2.000(4) . ?
Ti2 O00Q 2.220(4) . ?
Ti2 O00T 1.972(4) . ?
Ti2 O24 1.873(4) . ?
Ti2 O22 2.204(5) . ?
Ti2 O23 1.754(5) . ?
Ti4 Ti3 3.1455(16) . ?
Ti4 O28 2.080(4) . ?
Ti4 O27 2.121(4) . ?
Ti4 O33 2.124(4) . ?
Ti4 O00T 1.873(4) . ?
Ti4 O00U 1.791(4) . ?
Ti4 O13 1.834(4) . ?
Ti6 Ti7 3.1227(17) . ?
Ti6 O31 1.880(4) . ?
Ti6 O30 2.034(4) . ?
Ti6 O00M 2.014(4) . ?
Ti6 O11 1.769(4) . ?
Ti6 O34 2.097(5) . ?
Ti6 O10 1.989(5) . ?
Ti3 O33 2.010(4) . ?
Ti3 O00Q 1.886(4) . ?
Ti3 O00T 2.021(4) . ?
Ti3 O15 1.761(4) . ?
Ti3 O29 2.106(5) . ?
Ti3 O21 1.964(6) . ?
Ti7 O6 1.986(4) . ?
Ti7 O31 2.224(4) . ?
Ti7 O30 1.973(4) . ?
Ti7 O32 2.201(5) . ?
Ti7 O3 1.867(4) . ?
Ti7 O17 1.745(5) . ?
O19 C014 1.275(5) . ?
O18 C018 1.254(5) . ?
O5 C019 1.261(5) . ?
O6 C74 1.380(8) . ?
O20 C26 1.407(7) . ?
O28 C01E 1.253(7) . ?
O16 C01G 1.364(6) . ?
O4 C141 1.372(7) . ?
O26 C01C 1.223(8) . ?
O25 C01E 1.251(8) . ?
O27 C01C 1.275(8) . ?
O00M C01P 1.411(7) . ?
O00N C93 1.351(7) . ?
O33 C02E 1.394(7) . ?
O7 C01D 1.262(5) . ?
O9 C143 1.413(7) . ?
O8 C031 1.319(8) . ?
O00U C037 1.364(8) . ?
O24 C22 1.384(7) . ?
O24 Na1 2.767(7) . ?
O13 C56 1.368(7) . ?
O00X C87 1.358(8) . ?
O32 C03E 1.247(7) . ?
O3 C023 1.388(7) . ?
O3 Na2 2.748(8) . ?
O15 C01H 1.374(7) . ?
O29 Na1 2.637(7) . ?
O21 C03W 1.254(9) . ?
O22 C03W 1.277(8) . ?
C014 C018 1.485(12) . ?
O11 C17 1.350(7) . ?
O34 Na2 2.669(7) . ?
C019 C01D 1.528(13) . ?
O10 C03E 1.247(8) . ?
C01C C01E 1.564(9) . ?
C01G C01J 1.398(8) . ?
C01G C135 1.407(9) . ?
C01H C01N 1.357(8) . ?
C01H C01Z 1.390(9) . ?
C25 C26 1.390(8) . ?
C25 C24 1.520(9) . ?
C25 C28 1.426(9) . ?
C01J C02C 1.494(9) . ?
C01J C03J 1.411(9) . ?
C21 C20 1.392(8) . ?
C21 C22 1.396(8) . ?
C21 C24 1.508(8) . ?
C20 H20 0.9500 . ?
C20 C19 1.414(9) . ?
C74 C75 1.401(9) . ?
C74 C73 1.393(10) . ?
C01N C01U 1.515(8) . ?
C01N C02N 1.416(9) . ?
C01P C02X 1.392(9) . ?
C01P C03B 1.406(9) . ?
C23 C01W 1.505(9) . ?
C23 C22 1.394(8) . ?
C23 C18 1.386(8) . ?
C140 C141 1.395(9) . ?
C140 C34 1.345(9) . ?
C140 C32 1.557(9) . ?
C01S C01U 1.507(9) . ?
C01S C02E 1.383(9) . ?
C01S C033 1.408(9) . ?
C26 C31 1.390(9) . ?
C01U H01A 0.9900 . ?
C01U H01B 0.9900 . ?
C56 C55 1.384(9) . ?
C56 C57 1.393(9) . ?
C01W H01C 0.9900 . ?
C01W H01D 0.9900 . ?
C01W C55 1.525(9) . ?
C141 C142 1.378(9) . ?
C01Z C02C 1.487(9) . ?
C01Z C03C 1.417(9) . ?
C34 H34 0.9500 . ?
C34 C35 1.398(10) . ?
C31 C32 1.515(9) . ?
C31 C30 1.423(9) . ?
C41 C143 1.378(9) . ?
C41 C11 1.512(10) . ?
C41 C42 1.388(10) . ?
C023 C81 1.396(10) . ?
C023 C83 1.432(10) . ?
C32 H32A 0.9900 . ?
C32 H32B 0.9900 . ?
C24 H24A 0.9900 . ?
C24 H24B 0.9900 . ?
C143 C124 1.407(10) . ?
C135 C02L 1.490(9) . ?
C135 C109 1.437(9) . ?
C142 C02L 1.528(9) . ?
C142 C36 1.390(9) . ?
C12 C13 1.383(9) . ?
C12 C17 1.428(9) . ?
C12 C11 1.505(10) . ?
C93 C94 1.377(9) . ?
C93 C92 1.414(9) . ?
C02C H02A 0.9900 . ?
C02C H02B 0.9900 . ?
C02D C033 1.356(10) . ?
C02D C038 1.386(11) . ?
C02D C04D 1.571(10) . ?
C02E C02U 1.419(9) . ?
C75 C02Q 1.523(10) . ?
C75 C76 1.420(10) . ?
C55 C54 1.374(9) . ?
C16 C17 1.379(9) . ?
C16 C02W 1.505(9) . ?
C16 C15 1.406(8) . ?
C94 C03N 1.507(9) . ?
C94 C95 1.396(10) . ?
C73 C02Y 1.559(10) . ?
C73 C72 1.378(10) . ?
C86 C87 1.425(10) . ?
C86 C03I 1.554(9) . ?
C86 C85 1.377(10) . ?
C02L H02C 0.9900 . ?
C02L H02D 0.9900 . ?
C87 C88 1.385(9) . ?
C02N H02N 0.9500 . ?
C02N C03Y 1.388(10) . ?
C13 H13 0.9500 . ?
C13 C14 1.383(10) . ?
C02Q H02E 0.9900 . ?
C02Q H02F 0.9900 . ?
C02Q C81 1.481(9) . ?
C81 C80 1.418(9) . ?
C92 C91 1.413(9) . ?
C92 C90 1.500(9) . ?
C83 C03I 1.472(10) . ?
C83 C82 1.399(9) . ?
C02U C038 1.425(10) . ?
C02U C04L 1.524(10) . ?
C28 H28 0.9500 . ?
C28 C29 1.396(10) . ?
C02W H02G 0.9900 . ?
C02W H02H 0.9900 . ?
C02W C02X 1.498(9) . ?
C02X C03P 1.415(10) . ?
C02Y H02I 0.9900 . ?
C02Y H02J 0.9900 . ?
C02Y C66 1.496(10) . ?
C30 H30 0.9500 . ?
C30 C29 1.389(10) . ?
C91 H91 0.9500 . ?
C91 C96 1.412(10) . ?
C031 C62 1.426(10) . ?
C031 C66 1.420(10) . ?
C90 H90A 0.9900 . ?
C90 H90B 0.9900 . ?
C90 C88 1.507(10) . ?
C033 H033 0.9500 . ?
C36 H36 0.9500 . ?
C36 C35 1.393(10) . ?
C96 C95 1.394(10) . ?
C96 C79 1.497(11) . ?
C18 H18 0.9500 . ?
C18 C19 1.376(9) . ?
C037 C03X 1.405(10) . ?
C037 C040 1.381(10) . ?
C038 H038 0.9500 . ?
C35 C114 1.571(12) . ?
C19 C144 1.546(9) . ?
C03B C03N 1.523(10) . ?
C03B C041 1.393(10) . ?
C03C H03C 0.9500 . ?
C03C C03Y 1.408(10) . ?
C88 C89 1.423(10) . ?
C03E H03E 0.9500 . ?
C11 H11A 0.9900 . ?
C11 H11B 0.9900 . ?
C29 C45 1.546(10) . ?
C15 H15 0.9500 . ?
C15 C14 1.380(10) . ?
C03I H03A 0.9900 . ?
C03I H03B 0.9900 . ?
C03J H03J 0.9500 . ?
C03J C108 1.383(10) . ?
C14 C101 1.564(10) . ?
C54 H54 0.9500 . ?
C54 C53 1.367(10) . ?
C03N H03D 0.9900 . ?
C03N H03F 0.9900 . ?
C95 H95 0.9500 . ?
C03P H03P 0.9500 . ?
C03P C03Z 1.373(11) . ?
C124 C67 1.496(10) . ?
C124 C39 1.454(11) . ?
C62 C67 1.490(11) . ?
C62 C63 1.350(11) . ?
C82 H82 0.9500 . ?
C82 C5 1.393(11) . ?
C57 C044 1.529(10) . ?
C57 C52 1.414(10) . ?
C5 C3 1.511(11) . ?
C5 C80 1.410(11) . ?
C85 H85 0.9500 . ?
C85 C84 1.407(10) . ?
C03W H03W 0.9500 . ?
C03X C044 1.449(11) . ?
C03X C04N 1.382(10) . ?
C03Y C116 1.542(10) . ?
C03Z C041 1.400(12) . ?
C03Z C60 1.555(11) . ?
C040 C04L 1.543(10) . ?
C040 C04T 1.389(10) . ?
C041 H041 0.9500 . ?
C66 C65 1.350(11) . ?
C67 H67A 0.9900 . ?
C67 H67B 0.9900 . ?
C044 H04A 0.9900 . ?
C044 H04B 0.9900 . ?
C77 C72 1.402(11) . ?
C77 C76 1.367(11) . ?
C77 C121 1.520(12) . ?
C53 C52 1.374(11) . ?
C53 C50 1.552(12) . ?
C144 C69 1.448(12) . ?
C144 C78 1.460(17) . ?
C144 C145 1.660(17) . ?
C144 C70 1.486(9) . ?
C144 C137 1.63(3) . ?
C116 C105 1.460(13) . ?
C116 C102 1.517(16) . ?
C116 C118 1.61(2) . ?
C116 C136 1.36(2) . ?
C79 C68 1.504(12) . ?
C79 C6 1.478(13) . ?
C79 C97 1.532(14) . ?
C04C C04N 1.390(11) . ?
C04C C04T 1.423(11) . ?
C04C C04W 1.579(12) . ?
C04D C129 1.528(12) . ?
C04D C126 1.519(13) . ?
C04D C120 1.479(13) . ?
C89 H89 0.9500 . ?
C89 C84 1.385(11) . ?
C109 H109 0.9500 . ?
C109 C108 1.373(10) . ?
C84 C122 1.536(12) . ?
C72 H72 0.9500 . ?
C3 C4 1.470(14) . ?
C3 C1 1.517(16) . ?
C3 C2 1.401(16) . ?
C80 H80 0.9500 . ?
C45 C46 1.531(12) . ?
C45 C44 1.509(12) . ?
C45 C43 1.549(12) . ?
C04L H04C 0.9900 . ?
C04L H04D 0.9900 . ?
C76 H76 0.9500 . ?
C04N H04N 0.9500 . ?
C46 H46A 0.9800 . ?
C46 H46B 0.9800 . ?
C46 H46C 0.9800 . ?
C108 C37 1.541(12) . ?
C42 H42 0.9500 . ?
C42 C40 1.445(11) . ?
C44 H44A 0.9800 . ?
C44 H44B 0.9800 . ?
C44 H44C 0.9800 . ?
C04T H04T 0.9500 . ?
C52 H52 0.9500 . ?
C40 C39 1.372(11) . ?
C40 C7 1.594(13) . ?
C04W C133 1.455(14) . ?
C04W C107 1.557(12) . ?
C04W C106 1.488(13) . ?
C101 C112 1.440(13) . ?
C101 C132 1.71(2) . ?
C101 C110 1.47(2) . ?
C101 C128 1.42(2) . ?
C101 C111 1.71(2) . ?
C63 H63 0.9500 . ?
C63 C64 1.359(12) . ?
C39 H39 0.9500 . ?
C114 C103 1.578(16) . ?
C114 C117 1.458(15) . ?
C114 C115 1.525(18) . ?
C50 C51 1.413(17) . ?
C50 C48 1.535(15) . ?
C50 C49 1.560(16) . ?
C65 H65 0.9500 . ?
C65 C64 1.404(12) . ?
C129 H12A 0.9800 . ?
C129 H12B 0.9800 . ?
C129 H12C 0.9800 . ?
C134 H13A 0.9800 . ?
C134 H13B 0.9800 . ?
C134 H13C 0.9800 . ?
C134 C121 1.532(14) . ?
C60 C58 1.444(14) . ?
C60 C61 1.479(15) . ?
C60 C59 1.614(17) . ?
C43 H43A 0.9800 . ?
C43 H43B 0.9800 . ?
C43 H43C 0.9800 . ?
C7 C10 1.444(9) . ?
C7 C8 1.488(9) . ?
C7 C9 1.461(9) . ?
C37 C38 1.532(14) . ?
C37 C33 1.450(17) . ?
C37 C131 1.525(17) . ?
C121 C71 1.508(16) . ?
C121 C113 1.568(16) . ?
C126 H12D 0.9800 . ?
C126 H12E 0.9800 . ?
C126 H12F 0.9800 . ?
C120 H12G 0.9800 . ?
C120 H12H 0.9800 . ?
C120 H12I 0.9800 . ?
C64 C130 1.625(17) . ?
C68 H68A 0.9800 . ?
C68 H68B 0.9800 . ?
C68 H68C 0.9800 . ?
C122 C127 1.47(2) . ?
C122 C47 1.468(10) . ?
C122 C119 1.394(19) . ?
C122 C104 1.442(10) . ?
C122 C139 1.457(10) . ?
C122 C27 1.58(3) . ?
C133 H13D 0.9800 . ?
C133 H13E 0.9800 . ?
C133 H13F 0.9800 . ?
C107 H10A 0.9800 . ?
C107 H10B 0.9800 . ?
C107 H10C 0.9800 . ?
C105 H10D 0.9800 . ?
C105 H10E 0.9800 . ?
C105 H10F 0.9800 . ?
C106 H10G 0.9800 . ?
C106 H10H 0.9800 . ?
C106 H10I 0.9800 . ?
C71 H71A 0.9800 . ?
C71 H71B 0.9800 . ?
C71 H71C 0.9800 . ?
C130 C125 1.483(9) . ?
C130 C123 1.478(19) . ?
C130 C138 1.52(2) . ?
C69 H69A 0.9800 . ?
C69 H69B 0.9800 . ?
C69 H69C 0.9800 . ?
C6 H6A 0.9800 . ?
C6 H6B 0.9800 . ?
C6 H6C 0.9800 . ?
C10 H10J 0.9800 . ?
C10 H10K 0.9800 . ?
C10 H10L 0.9800 . ?
C58 H58A 0.9800 . ?
C58 H58B 0.9800 . ?
C58 H58C 0.9800 . ?
C51 H51A 0.9800 . ?
C51 H51B 0.9800 . ?
C51 H51C 0.9800 . ?
C103 H10M 0.9800 . ?
C103 H10N 0.9800 . ?
C103 H10O 0.9800 . ?
C38 H38A 0.9800 . ?
C38 H38B 0.9800 . ?
C38 H38C 0.9800 . ?
C78 H78A 0.9800 . ?
C78 H78B 0.9800 . ?
C78 H78C 0.9800 . ?
C33 H33A 0.9800 . ?
C33 H33B 0.9800 . ?
C33 H33C 0.9800 . ?
C48 H48A 0.9800 . ?
C48 H48B 0.9800 . ?
C48 H48C 0.9800 . ?
C61 H61A 0.9800 . ?
C61 H61B 0.9800 . ?
C61 H61C 0.9800 . ?
C49 H49A 0.9800 . ?
C49 H49B 0.9800 . ?
C49 H49C 0.9800 . ?
C4 H4A 0.9800 . ?
C4 H4B 0.9800 . ?
C4 H4C 0.9800 . ?
C112 H11C 0.9800 . ?
C112 H11D 0.9800 . ?
C112 H11E 0.9800 . ?
C8 H8A 0.9800 . ?
C8 H8B 0.9800 . ?
C8 H8C 0.9800 . ?
C125 H12J 0.9800 . ?
C125 H12K 0.9800 . ?
C125 H12L 0.9800 . ?
C131 H13G 0.9800 . ?
C131 H13H 0.9800 . ?
C131 H13I 0.9800 . ?
C9 H9A 0.9796 . ?
C9 H9B 0.9805 . ?
C9 H9C 0.9800 . ?
C123 H12M 0.9803 . ?
C123 H12N 0.9797 . ?
C123 H12O 0.9798 . ?
C97 H97A 0.9800 . ?
C97 H97B 0.9800 . ?
C97 H97C 0.9800 . ?
C102 H10P 0.9800 . ?
C102 H10Q 0.9800 . ?
C102 H10R 0.9800 . ?
C113 H11F 0.9800 . ?
C113 H11G 0.9800 . ?
C113 H11H 0.9800 . ?
C118 H11I 0.9800 . ?
C118 H11J 0.9800 . ?
C118 H11K 0.9800 . ?
C59 H59A 0.9800 . ?
C59 H59B 0.9800 . ?
C59 H59C 0.9800 . ?
C145 H14A 0.9800 . ?
C145 H14B 0.9800 . ?
C145 H14C 0.9800 . ?
C1 H1A 0.9800 . ?
C1 H1B 0.9800 . ?
C1 H1C 0.9800 . ?
C2 H2A 0.9800 . ?
C2 H2B 0.9800 . ?
C2 H2C 0.9800 . ?
C117 H11L 0.9800 . ?
C117 H11M 0.9800 . ?
C117 H11N 0.9800 . ?
C115 H11O 0.9800 . ?
C115 H11P 0.9800 . ?
C115 H11Q 0.9800 . ?
C132 H13J 0.9800 . ?
C132 H13K 0.9800 . ?
C132 H13L 0.9800 . ?
C110 H11R 0.9800 . ?
C110 H11S 0.9800 . ?
C110 H11T 0.9800 . ?
C128 H12P 0.9800 . ?
C128 H12Q 0.9800 . ?
C128 H12R 0.9800 . ?
C111 H11U 0.9800 . ?
C111 H11V 0.9800 . ?
C111 H11W 0.9800 . ?
C138 H13M 0.9800 . ?
C138 H13N 0.9800 . ?
C138 H13O 0.9800 . ?
C70 H70A 0.9801 . ?
C70 H70B 0.9798 . ?
C70 H70C 0.9800 . ?
C136 H13P 0.9800 . ?
C136 H13Q 0.9800 . ?
C136 H13R 0.9800 . ?
C137 H13S 0.9800 . ?
C137 H13T 0.9800 . ?
C137 H13U 0.9800 . ?
C127 H12S 0.9800 . ?
C127 H12T 0.9800 . ?
C127 H12U 0.9800 . ?
C47 H47A 0.9800 . ?
C47 H47B 0.9800 . ?
C47 H47C 0.9800 . ?
C119 H11X 0.9800 . ?
C119 H11Y 0.9800 . ?
C119 H 0.9800 . ?
Na2 O1 2.784(11) . ?
Na2 O2 2.848(10) . ?
Na1 O12 2.799(9) . ?
Na1 O36 2.986(12) . ?
O1 H1D 0.9832 . ?
O1 H1E 0.9784 . ?
O12 H12V 1.1032 . ?
O12 H12W 1.1125 . ?
C104 H10S 0.9800 . ?
C104 H10T 0.9800 . ?
C104 H10U 0.9800 . ?
C139 H13V 0.9800 . ?
C139 H13W 0.9800 . ?
C139 H13X 0.9800 . ?
C27 H27A 0.9800 . ?
C27 H27B 0.9800 . ?
C27 H27C 0.9800 . ?
O2 H2D 0.9102 . ?
O2 H2E 0.9102 . ?
O36 H36A 1.0057 . ?
O36 H36B 1.0008 . ?

loop_
_geom_torsion_atom_site_label_1
_geom_torsion_atom_site_label_2
_geom_torsion_atom_site_label_3
_geom_torsion_atom_site_label_4
_geom_torsion
_geom_torsion_site_symmetry_1
_geom_torsion_site_symmetry_2
_geom_torsion_site_symmetry_3
_geom_torsion_site_symmetry_4
_geom_torsion_publ_flag
Ti1 Ti2 O24 C22 118.9(5) . . . . ?
Ti1 Ti2 O24 Na1 -75.6(2) . . . . ?
Ti1 O19 C014 O19 -179.2(2) . . . 2_656 ?
Ti1 O19 C014 C018 0.8(2) . . . . ?
Ti1 O18 C018 O18 176.4(3) . . . 2_656 ?
Ti1 O18 C018 C014 -3.6(3) . . . . ?
Ti1 O20 C26 C25 -101.7(5) . . . . ?
Ti1 O20 C26 C31 79.8(6) . . . . ?
Ti1 O16 C01G C01J -119.6(6) . . . . ?
Ti1 O16 C01G C135 62.5(8) . . . . ?
Ti1 O4 C141 C140 -98.6(7) . . . . ?
Ti1 O4 C141 C142 74.3(7) . . . . ?
Ti5 Ti6 O31 Ti8 -168.0(4) . . . . ?
Ti5 Ti6 O31 Ti7 -15.14(19) . . . . ?
Ti5 Ti6 O11 C17 -41.0(15) . . . . ?
Ti5 O26 C01C O27 -176.3(5) . . . . ?
Ti5 O26 C01C C01E 1.4(6) . . . . ?
Ti5 O25 C01E O28 175.9(4) . . . . ?
Ti5 O25 C01E C01C -4.3(6) . . . . ?
Ti5 O00M C01P C02X -113.4(6) . . . . ?
Ti5 O00M C01P C03B 66.5(7) . . . . ?
Ti5 O00N C93 C94 -99.4(7) . . . . ?
Ti5 O00N C93 C92 79.3(8) . . . . ?
Ti5 O00X C87 C86 -111.5(6) . . . . ?
Ti5 O00X C87 C88 70.1(9) . . . . ?
Ti8 Ti7 O3 C023 116.8(6) . . . . ?
Ti8 Ti7 O3 Na2 -71.3(2) . . . . ?
Ti8 O5 C019 O5 -179.7(3) 2_656 . . 2_656 ?
Ti8 O5 C019 C01D 0.3(3) 2_656 . . . ?
Ti8 O6 C74 C75 -101.4(6) . . . . ?
Ti8 O6 C74 C73 77.7(7) . . . . ?
Ti8 O7 C01D O7 -179.2(3) . . . 2_656 ?
Ti8 O7 C01D C019 0.8(3) . . . . ?
Ti8 O9 C143 C41 -117.0(7) . . . . ?
Ti8 O9 C143 C124 63.5(9) . . . . ?
Ti8 O8 C031 C62 77.3(9) . . . . ?
Ti8 O8 C031 C66 -103.3(8) . . . . ?
Ti2 Ti1 O16 C01G 85.7(6) . . . . ?
Ti2 Ti1 O4 C141 122.7(5) . . . . ?
Ti2 Ti1 O00Q Ti3 153.6(6) . . . . ?
Ti2 Ti3 O00Q Ti1 -154.5(6) . . . . ?
Ti2 Ti3 O15 C01H 120.2(12) . . . . ?
Ti2 O20 C26 C25 82.2(6) . . . . ?
Ti2 O20 C26 C31 -96.4(6) . . . . ?
Ti2 O24 C22 C21 -86.7(7) . . . . ?
Ti2 O24 C22 C23 97.0(7) . . . . ?
Ti2 O22 C03W O21 15.1(12) . . . . ?
Ti4 Ti3 O00Q Ti1 -165.4(4) . . . . ?
Ti4 Ti3 O00Q Ti2 -10.91(19) . . . . ?
Ti4 Ti3 O15 C01H -37.1(14) . . . . ?
Ti4 O28 C01E O25 177.1(5) . . . . ?
Ti4 O28 C01E C01C -2.8(6) . . . . ?
Ti4 O27 C01C O26 -179.4(5) . . . . ?
Ti4 O27 C01C C01E 2.9(6) . . . . ?
Ti4 O33 C02E C01S -110.6(6) . . . . ?
Ti4 O33 C02E C02U 67.7(7) . . . . ?
Ti4 O00U C037 C03X 77.1(9) . . . . ?
Ti4 O00U C037 C040 -98.9(8) . . . . ?
Ti4 O13 C56 C55 -116.4(6) . . . . ?
Ti4 O13 C56 C57 68.7(8) . . . . ?
Ti6 Ti5 O30 Ti7 149.3(5) . . . . ?
Ti6 Ti5 O00N C93 120.4(5) . . . . ?
Ti6 Ti5 O00X C87 96.0(6) . . . . ?
Ti6 Ti7 O3 C023 -170.6(6) . . . . ?
Ti6 Ti7 O3 Na2 1.3(3) . . . . ?
Ti6 O00M C01P C02X 73.1(7) . . . . ?
Ti6 O00M C01P C03B -106.9(6) . . . . ?
Ti6 O11 C17 C12 -127.1(12) . . . . ?
Ti6 O11 C17 C16 51.2(17) . . . . ?
Ti6 O10 C03E O32 -3.6(11) . . . . ?
Ti3 Ti2 O24 C22 -168.5(5) . . . . ?
Ti3 Ti2 O24 Na1 -3.0(2) . . . . ?
Ti3 Ti4 O00T Ti2 149.6(5) . . . . ?
Ti3 Ti4 O00U C037 123.9(6) . . . . ?
Ti3 Ti4 O13 C56 96.5(6) . . . . ?
Ti3 O33 C02E C01S 72.1(7) . . . . ?
Ti3 O33 C02E C02U -109.6(6) . . . . ?
Ti3 O15 C01H C01N 44.8(15) . . . . ?
Ti3 O15 C01H C01Z -134.6(11) . . . . ?
Ti3 O21 C03W O22 -2.8(11) . . . . ?
Ti7 Ti8 O31 Ti6 152.0(6) . . . . ?
Ti7 Ti8 O9 C143 84.7(6) . . . . ?
Ti7 Ti8 O8 C031 122.2(6) . . . . ?
Ti7 Ti6 O31 Ti8 -152.9(6) . . . . ?
Ti7 Ti6 O11 C17 121.0(13) . . . . ?
Ti7 O6 C74 C75 84.2(6) . . . . ?
Ti7 O6 C74 C73 -96.7(6) . . . . ?
Ti7 O32 C03E O10 14.2(12) . . . . ?
Ti7 O3 C023 C81 -84.3(8) . . . . ?
Ti7 O3 C023 C83 100.1(7) . . . . ?
O19 Ti1 O16 C01G 170.6(5) . . . . ?
O19 Ti1 O4 C141 7.4(10) . . . . ?
O19 Ti1 O00Q Ti2 90.96(17) . . . . ?
O19 Ti1 O00Q Ti3 -115.5(5) . . . . ?
O19 C014 C018 O18 -178.1(2) 2_656 . . . ?
O19 C014 C018 O18 1.9(2) . . . . ?
O19 C014 C018 O18 1.9(2) 2_656 . . 2_656 ?
O19 C014 C018 O18 -178.1(2) . . . 2_656 ?
O18 Ti1 O16 C01G -112.7(5) . . . . ?
O18 Ti1 O4 C141 2.7(5) . . . . ?
O18 Ti1 O00Q Ti2 43.0(5) . . . . ?
O18 Ti1 O00Q Ti3 -163.4(4) . . . . ?
O5 Ti8 O31 Ti6 -116.8(5) 2_656 . . . ?
O5 Ti8 O31 Ti7 91.22(18) 2_656 . . . ?
O5 Ti8 O9 C143 171.3(6) 2_656 . . . ?
O5 Ti8 O8 C031 3.1(11) 2_656 . . . ?
O5 C019 C01D O7 179.3(3) . . . . ?
O5 C019 C01D O7 -0.7(3) 2_656 . . . ?
O5 C019 C01D O7 179.3(3) 2_656 . . 2_656 ?
O5 C019 C01D O7 -0.7(3) . . . 2_656 ?
O6 Ti8 O31 Ti6 151.6(5) . . . . ?
O6 Ti8 O31 Ti7 -0.35(16) . . . . ?
O6 Ti8 O8 C031 88.3(6) . . . . ?
O6 Ti7 O3 C023 78.7(6) . . . . ?
O6 Ti7 O3 Na2 -109.4(2) . . . . ?
O6 C74 C75 C02Q -1.6(9) . . . . ?
O6 C74 C75 C76 -177.8(6) . . . . ?
O6 C74 C73 C02Y -0.2(10) . . . . ?
O6 C74 C73 C72 177.4(6) . . . . ?
O20 Ti1 O4 C141 87.7(5) . . . . ?
O20 Ti1 O00Q Ti2 0.62(16) . . . . ?
O20 Ti1 O00Q Ti3 154.2(5) . . . . ?
O20 Ti2 O24 C22 80.5(5) . . . . ?
O20 Ti2 O24 Na1 -114.0(2) . . . . ?
O20 C26 C31 C32 -0.6(9) . . . . ?
O20 C26 C31 C30 -179.8(5) . . . . ?
O28 Ti4 O00T Ti2 -135.8(4) . . . . ?
O28 Ti4 O00T Ti3 74.57(19) . . . . ?
O28 Ti4 O00U C037 -1.4(11) . . . . ?
O28 Ti4 O13 C56 171.3(6) . . . . ?
O16 Ti1 O4 C141 -92.5(6) . . . . ?
O16 Ti1 O00Q Ti2 178.60(17) . . . . ?
O16 Ti1 O00Q Ti3 -27.8(5) . . . . ?
O16 C01G C01J C02C -9.5(9) . . . . ?
O16 C01G C01J C03J 175.7(6) . . . . ?
O16 C01G C135 C02L 13.9(10) . . . . ?
O16 C01G C135 C109 -175.5(6) . . . . ?
O31 Ti8 O9 C143 83.7(6) . . . . ?
O31 Ti8 O8 C031 162.7(6) . . . . ?
O31 Ti6 O11 C17 120.9(13) . . . . ?
O31 Ti7 O3 C023 151.0(6) . . . . ?
O31 Ti7 O3 Na2 -37.1(3) . . . . ?
O4 Ti1 O16 C01G -23.3(6) . . . . ?
O4 Ti1 O00Q Ti2 -83.3(2) . . . . ?
O4 Ti1 O00Q Ti3 70.3(5) . . . . ?
O4 C141 C142 C02L -4.4(9) . . . . ?
O4 C141 C142 C36 -178.7(6) . . . . ?
O26 Ti5 O30 Ti6 12.7(5) . . . . ?
O26 Ti5 O30 Ti7 161.9(3) . . . . ?
O26 Ti5 O00N C93 1.8(6) . . . . ?
O26 Ti5 O00X C87 -113.9(6) . . . . ?
O26 C01C C01E O28 -178.2(5) . . . . ?
O26 C01C C01E O25 1.9(7) . . . . ?
O30 Ti5 O00N C93 159.5(5) . . . . ?
O30 Ti5 O00X C87 78.6(6) . . . . ?
O30 Ti6 O31 Ti8 -168.0(5) . . . . ?
O30 Ti6 O31 Ti7 -15.08(16) . . . . ?
O30 Ti6 O11 C17 -8.4(18) . . . . ?
O30 Ti7 O3 C023 -134.6(6) . . . . ?
O30 Ti7 O3 Na2 37.3(2) . . . . ?
O25 Ti5 O30 Ti6 74.69(19) . . . . ?
O25 Ti5 O30 Ti7 -136.0(4) . . . . ?
O25 Ti5 O00N C93 -6.5(10) . . . . ?
O25 Ti5 O00X C87 169.0(6) . . . . ?
O27 Ti4 O00T Ti2 163.3(4) . . . . ?
O27 Ti4 O00T Ti3 13.7(6) . . . . ?
O27 Ti4 O00U C037 4.0(6) . . . . ?
O27 Ti4 O13 C56 -111.9(6) . . . . ?
O27 C01C C01E O28 -0.1(7) . . . . ?
O27 C01C C01E O25 180.0(5) . . . . ?
O00M Ti5 O30 Ti6 -12.53(17) . . . . ?
O00M Ti5 O30 Ti7 136.7(4) . . . . ?
O00M Ti5 O00N C93 83.7(6) . . . . ?
O00M Ti6 O31 Ti8 -139.3(4) . . . . ?
O00M Ti6 O31 Ti7 13.5(4) . . . . ?
O00M Ti6 O11 C17 -65.3(14) . . . . ?
O00M C01P C02X C02W -1.5(9) . . . . ?
O00M C01P C02X C03P 177.8(6) . . . . ?
O00M C01P C03B C03N 3.5(10) . . . . ?
O00M C01P C03B C041 -177.5(6) . . . . ?
O00N Ti5 O30 Ti6 -101.7(2) . . . . ?
O00N Ti5 O30 Ti7 47.6(4) . . . . ?
O00N Ti5 O00X C87 -26.1(6) . . . . ?
O00N C93 C94 C03N 5.1(10) . . . . ?
O00N C93 C94 C95 180.0(6) . . . . ?
O00N C93 C92 C91 -179.7(6) . . . . ?
O00N C93 C92 C90 -7.9(10) . . . . ?
O33 Ti4 O00T Ti2 137.7(4) . . . . ?
O33 Ti4 O00T Ti3 -11.93(17) . . . . ?
O33 Ti4 O00U C037 86.9(6) . . . . ?
O33 Ti3 O00Q Ti1 -134.1(4) . . . . ?
O33 Ti3 O00Q Ti2 20.4(4) . . . . ?
O33 Ti3 O15 C01H -62.2(13) . . . . ?
O33 C02E C02U C038 -177.8(6) . . . . ?
O33 C02E C02U C04L 4.8(10) . . . . ?
O7 Ti8 O31 Ti6 -168.5(4) . . . . ?
O7 Ti8 O31 Ti7 39.6(5) . . . . ?
O7 Ti8 O9 C143 -112.9(6) . . . . ?
O7 Ti8 O8 C031 4.2(6) . . . . ?
O00Q Ti1 O16 C01G 84.2(5) . . . . ?
O00Q Ti1 O4 C141 163.3(5) . . . . ?
O00Q Ti2 O24 C22 152.8(5) . . . . ?
O00Q Ti2 O24 Na1 -41.7(2) . . . . ?
O00Q Ti3 O15 C01H 125.9(12) . . . . ?
O9 Ti8 O31 Ti6 -28.9(5) . . . . ?
O9 Ti8 O31 Ti7 179.12(19) . . . . ?
O9 Ti8 O8 C031 -92.9(6) . . . . ?
O9 C143 C124 C67 12.2(11) . . . . ?
O9 C143 C124 C39 -171.6(7) . . . . ?
O8 Ti8 O31 Ti6 68.5(5) . . . . ?
O8 Ti8 O31 Ti7 -83.5(2) . . . . ?
O8 Ti8 O9 C143 -24.0(6) . . . . ?
O8 C031 C62 C67 -9.4(12) . . . . ?
O8 C031 C62 C63 179.7(9) . . . . ?
O8 C031 C66 C02Y 7.7(11) . . . . ?
O8 C031 C66 C65 178.6(8) . . . . ?
O00T Ti2 O24 C22 -132.2(5) . . . . ?
O00T Ti2 O24 Na1 33.3(2) . . . . ?
O00T Ti4 O00U C037 162.8(6) . . . . ?
O00T Ti4 O13 C56 80.1(6) . . . . ?
O00T Ti3 O00Q Ti1 -167.1(5) . . . . ?
O00T Ti3 O00Q Ti2 -12.65(16) . . . . ?
O00T Ti3 O15 C01H -0.4(16) . . . . ?
O00U Ti4 O00T Ti2 48.3(4) . . . . ?
O00U Ti4 O00T Ti3 -101.3(2) . . . . ?
O00U Ti4 O13 C56 -24.0(6) . . . . ?
O00U C037 C03X C044 -7.9(12) . . . . ?
O00U C037 C03X C04N 179.7(7) . . . . ?
O00U C037 C040 C04L 3.5(11) . . . . ?
O00U C037 C040 C04T -179.8(7) . . . . ?
O13 Ti4 O00T Ti2 -48.2(4) . . . . ?
O13 Ti4 O00T Ti3 162.2(2) . . . . ?
O13 Ti4 O00U C037 -93.0(6) . . . . ?
O13 C56 C55 C01W -4.3(9) . . . . ?
O13 C56 C55 C54 -179.7(6) . . . . ?
O13 C56 C57 C044 4.5(11) . . . . ?
O13 C56 C57 C52 179.7(7) . . . . ?
O00X Ti5 O30 Ti6 161.71(19) . . . . ?
O00X Ti5 O30 Ti7 -49.0(4) . . . . ?
O00X Ti5 O00N C93 -94.5(6) . . . . ?
O00X C87 C88 C90 7.7(10) . . . . ?
O00X C87 C88 C89 -174.8(7) . . . . ?
O3 C023 C81 C02Q 4.3(10) . . . . ?
O3 C023 C81 C80 -176.1(6) . . . . ?
O3 C023 C83 C03I 1.3(10) . . . . ?
O3 C023 C83 C82 177.5(6) . . . . ?
O15 Ti3 O00Q Ti1 28.8(6) . . . . ?
O15 Ti3 O00Q Ti2 -176.7(2) . . . . ?
O15 C01H C01N C01U -10.2(9) . . . . ?
O15 C01H C01N C02N 174.2(6) . . . . ?
O15 C01H C01Z C02C 11.2(9) . . . . ?
O15 C01H C01Z C03C -174.1(6) . . . . ?
O29 Ti3 O00Q Ti1 108.9(5) . . . . ?
O29 Ti3 O00Q Ti2 -96.60(17) . . . . ?
O29 Ti3 O15 C01H 39.1(13) . . . . ?
O21 Ti3 O00Q Ti1 -65.7(5) . . . . ?
O21 Ti3 O00Q Ti2 88.73(19) . . . . ?
O21 Ti3 O15 C01H -147.3(13) . . . . ?
O11 Ti6 O31 Ti8 27.1(6) . . . . ?
O11 Ti6 O31 Ti7 180.0(2) . . . . ?
O34 Ti6 O31 Ti8 107.6(5) . . . . ?
O34 Ti6 O31 Ti7 -99.51(17) . . . . ?
O34 Ti6 O11 C17 36.6(14) . . . . ?
O17 Ti7 O3 C023 -24.7(7) . . . . ?
O17 Ti7 O3 Na2 147.2(3) . . . . ?
O23 Ti2 O24 C22 -22.7(6) . . . . ?
O23 Ti2 O24 Na1 142.8(3) . . . . ?
O10 Ti6 O31 Ti8 -67.0(5) . . . . ?
O10 Ti6 O31 Ti7 85.88(19) . . . . ?
O10 Ti6 O11 C17 -150.2(14) . . . . ?
C01G C01J C02C C01Z 143.7(6) . . . . ?
C01G C01J C03J C108 3.5(11) . . . . ?
C01G C135 C02L C142 -99.3(8) . . . . ?
C01G C135 C109 C108 -4.2(12) . . . . ?
C01H C01N C01U C01S 79.1(7) . . . . ?
C01H C01N C02N C03Y -0.3(10) . . . . ?
C01H C01Z C02C C01J -86.8(7) . . . . ?
C01H C01Z C03C C03Y 0.0(10) . . . . ?
C25 C26 C31 C32 -179.1(6) . . . . ?
C25 C26 C31 C30 1.7(9) . . . . ?
C25 C28 C29 C30 -0.6(10) . . . . ?
C25 C28 C29 C45 178.0(6) . . . . ?
C01J C01G C135 C02L -163.8(6) . . . . ?
C01J C01G C135 C109 6.7(10) . . . . ?
C01J C03J C108 C109 -1.1(13) . . . . ?
C01J C03J C108 C37 -179.5(9) . . . . ?
C21 C20 C19 C18 1.8(10) . . . . ?
C21 C20 C19 C144 -178.9(7) . . . . ?
C20 C21 C22 O24 -176.7(6) . . . . ?
C20 C21 C22 C23 -0.4(9) . . . . ?
C20 C21 C24 C25 -88.4(7) . . . . ?
C20 C19 C144 C69 155.1(8) . . . . ?
C20 C19 C144 C78 -41.8(14) . . . . ?
C20 C19 C144 C145 65.6(11) . . . . ?
C20 C19 C144 C70 -102.7(11) . . . . ?
C20 C19 C144 C137 4.6(17) . . . . ?
C74 C75 C02Q C81 -97.0(7) . . . . ?
C74 C75 C76 C77 1.0(11) . . . . ?
C74 C73 C02Y C66 -96.1(8) . . . . ?
C74 C73 C72 C77 -0.1(12) . . . . ?
C01N C01H C01Z C02C -168.2(6) . . . . ?
C01N C01H C01Z C03C 6.6(9) . . . . ?
C01N C02N C03Y C03C 6.2(11) . . . . ?
C01N C02N C03Y C116 -177.5(8) . . . . ?
C01P C02X C03P C03Z -2.0(11) . . . . ?
C01P C03B C03N C94 -98.3(8) . . . . ?
C01P C03B C041 C03Z 1.5(11) . . . . ?
C23 C01W C55 C56 143.0(6) . . . . ?
C23 C01W C55 C54 -41.9(9) . . . . ?
C23 C18 C19 C20 -1.3(11) . . . . ?
C23 C18 C19 C144 179.4(7) . . . . ?
C140 C141 C142 C02L 168.2(6) . . . . ?
C140 C141 C142 C36 -6.1(10) . . . . ?
C140 C34 C35 C36 -2.2(12) . . . . ?
C140 C34 C35 C114 -175.4(9) . . . . ?
C01S C02E C02U C038 0.4(9) . . . . ?
C01S C02E C02U C04L -177.0(6) . . . . ?
C26 C25 C24 C21 -97.2(6) . . . . ?
C26 C25 C28 C29 1.0(9) . . . . ?
C26 C31 C32 C140 -94.1(7) . . . . ?
C26 C31 C30 C29 -1.3(9) . . . . ?
C01U C01N C02N C03Y -175.9(6) . . . . ?
C01U C01S C02E O33 -2.3(9) . . . . ?
C01U C01S C02E C02U 179.6(6) . . . . ?
C01U C01S C033 C02D 179.6(6) . . . . ?
C56 C55 C54 C53 2.9(12) . . . . ?
C56 C57 C044 C03X -92.5(10) . . . . ?
C56 C57 C52 C53 -3.2(13) . . . . ?
C01W C23 C22 O24 0.4(9) . . . . ?
C01W C23 C22 C21 -175.8(6) . . . . ?
C01W C23 C18 C19 176.6(6) . . . . ?
C01W C55 C54 C53 -172.2(8) . . . . ?
C22 C21 C20 C19 -1.0(10) . . . . ?
C22 C21 C24 C25 93.2(7) . . . . ?
C22 C23 C01W C55 -103.6(7) . . . . ?
C22 C23 C18 C19 0.0(10) . . . . ?
C141 C140 C34 C35 -0.9(11) . . . . ?
C141 C140 C32 C31 85.8(8) . . . . ?
C141 C142 C02L C135 52.5(10) . . . . ?
C141 C142 C36 C35 2.7(11) . . . . ?
C01Z C01H C01N C01U 169.1(6) . . . . ?
C01Z C01H C01N C02N -6.5(9) . . . . ?
C01Z C03C C03Y C02N -6.0(11) . . . . ?
C01Z C03C C03Y C116 177.7(8) . . . . ?
C34 C140 C141 O4 177.8(6) . . . . ?
C34 C140 C141 C142 5.3(10) . . . . ?
C34 C140 C32 C31 -88.0(8) . . . . ?
C34 C35 C114 C103 53.1(14) . . . . ?
C34 C35 C114 C117 162.4(11) . . . . ?
C34 C35 C114 C115 -63.1(13) . . . . ?
C31 C30 C29 C28 0.8(10) . . . . ?
C31 C30 C29 C45 -177.8(6) . . . . ?
C41 C143 C124 C67 -167.2(7) . . . . ?
C41 C143 C124 C39 8.9(12) . . . . ?
C41 C42 C40 C39 6.5(15) . . . . ?
C41 C42 C40 C7 -174.7(9) . . . . ?
C023 C81 C80 C5 -1.9(11) . . . . ?
C023 C83 C03I C86 -100.1(7) . . . . ?
C023 C83 C82 C5 -0.9(11) . . . . ?
C32 C140 C141 O4 3.8(9) . . . . ?
C32 C140 C141 C142 -168.7(6) . . . . ?
C32 C140 C34 C35 173.1(7) . . . . ?
C32 C31 C30 C29 179.4(6) . . . . ?
C24 C25 C26 O20 -2.3(8) . . . . ?
C24 C25 C26 C31 176.2(5) . . . . ?
C24 C25 C28 C29 -176.9(6) . . . . ?
C24 C21 C20 C19 -179.4(6) . . . . ?
C24 C21 C22 O24 1.7(9) . . . . ?
C24 C21 C22 C23 178.1(6) . . . . ?
C143 C41 C11 C12 146.9(7) . . . . ?
C143 C41 C42 C40 -2.2(13) . . . . ?
C143 C124 C67 C62 -101.7(10) . . . . ?
C143 C124 C39 C40 -4.2(14) . . . . ?
C135 C01G C01J C02C 168.3(6) . . . . ?
C135 C01G C01J C03J -6.5(10) . . . . ?
C135 C109 C108 C03J 1.5(14) . . . . ?
C135 C109 C108 C37 179.9(10) . . . . ?
C142 C36 C35 C34 1.3(12) . . . . ?
C142 C36 C35 C114 174.5(9) . . . . ?
C12 C13 C14 C15 -6.6(12) . . . . ?
C12 C13 C14 C101 175.0(8) . . . . ?
C93 C94 C03N C03B 88.1(8) . . . . ?
C93 C94 C95 C96 -0.8(11) . . . . ?
C93 C92 C91 C96 0.4(11) . . . . ?
C93 C92 C90 C88 55.2(10) . . . . ?
C02C C01J C03J C108 -171.4(7) . . . . ?
C02C C01Z C03C C03Y 174.6(6) . . . . ?
C02E C01S C01U C01N -101.9(7) . . . . ?
C02E C01S C033 C02D -0.2(10) . . . . ?
C02E C02U C038 C02D 0.7(11) . . . . ?
C02E C02U C04L C040 -97.1(8) . . . . ?
C75 C74 C73 C02Y 178.9(6) . . . . ?
C75 C74 C73 C72 -3.5(10) . . . . ?
C75 C02Q C81 C023 87.9(8) . . . . ?
C75 C02Q C81 C80 -91.8(8) . . . . ?
C55 C56 C57 C044 -170.2(7) . . . . ?
C55 C56 C57 C52 5.0(11) . . . . ?
C55 C54 C53 C52 -1.2(14) . . . . ?
C55 C54 C53 C50 -177.7(9) . . . . ?
C16 C02W C02X C01P -101.6(7) . . . . ?
C16 C02W C02X C03P 79.1(8) . . . . ?
C16 C15 C14 C13 6.8(12) . . . . ?
C16 C15 C14 C101 -174.8(8) . . . . ?
C94 C93 C92 C91 -1.1(10) . . . . ?
C94 C93 C92 C90 170.8(7) . . . . ?
C73 C74 C75 C02Q 179.3(6) . . . . ?
C73 C74 C75 C76 3.1(10) . . . . ?
C73 C02Y C66 C031 82.6(9) . . . . ?
C73 C02Y C66 C65 -87.8(11) . . . . ?
C86 C87 C88 C90 -170.7(6) . . . . ?
C86 C87 C88 C89 6.8(11) . . . . ?
C86 C85 C84 C89 2.2(14) . . . . ?
C86 C85 C84 C122 179.5(9) . . . . ?
C02L C135 C109 C108 166.6(8) . . . . ?
C02L C142 C36 C35 -171.7(7) . . . . ?
C87 C86 C03I C83 147.1(6) . . . . ?
C87 C86 C85 C84 0.5(13) . . . . ?
C87 C88 C89 C84 -3.9(13) . . . . ?
C02N C01N C01U C01S -105.5(7) . . . . ?
C02N C03Y C116 C105 151.2(10) . . . . ?
C02N C03Y C116 C102 -104.9(11) . . . . ?
C02N C03Y C116 C118 41.8(15) . . . . ?
C02N C03Y C116 C136 -14(2) . . . . ?
C13 C12 C17 O11 -172.4(6) . . . . ?
C13 C12 C17 C16 9.4(10) . . . . ?
C13 C12 C11 C41 96.1(8) . . . . ?
C13 C14 C101 C112 -33.8(14) . . . . ?
C13 C14 C101 C132 64.9(11) . . . . ?
C13 C14 C101 C110 168.7(14) . . . . ?
C13 C14 C101 C128 114.9(15) . . . . ?
C13 C14 C101 C111 -127.4(11) . . . . ?
C17 C12 C13 C14 -1.2(11) . . . . ?
C17 C12 C11 C41 -86.8(8) . . . . ?
C17 C16 C02W C02X 78.6(8) . . . . ?
C17 C16 C15 C14 1.0(11) . . . . ?
C02Q C75 C76 C77 -175.4(7) . . . . ?
C02Q C81 C80 C5 177.7(7) . . . . ?
C81 C023 C83 C03I -174.2(6) . . . . ?
C81 C023 C83 C82 2.0(10) . . . . ?
C92 C93 C94 C03N -173.5(7) . . . . ?
C92 C93 C94 C95 1.3(11) . . . . ?
C92 C91 C96 C95 0.0(11) . . . . ?
C92 C91 C96 C79 177.2(7) . . . . ?
C92 C90 C88 C87 -98.0(9) . . . . ?
C92 C90 C88 C89 84.6(9) . . . . ?
C83 C023 C81 C02Q 179.7(6) . . . . ?
C83 C023 C81 C80 -0.7(10) . . . . ?
C83 C82 C5 C3 180.0(9) . . . . ?
C83 C82 C5 C80 -1.4(13) . . . . ?
C28 C25 C26 O20 180.0(5) . . . . ?
C28 C25 C26 C31 -1.5(9) . . . . ?
C28 C25 C24 C21 80.5(7) . . . . ?
C28 C29 C45 C46 121.6(8) . . . . ?
C28 C29 C45 C44 0.3(11) . . . . ?
C28 C29 C45 C43 -120.3(9) . . . . ?
C02W C16 C17 O11 -11.0(10) . . . . ?
C02W C16 C17 C12 167.2(6) . . . . ?
C02W C16 C15 C14 -175.3(7) . . . . ?
C02W C02X C03P C03Z 177.3(7) . . . . ?
C02X C01P C03B C03N -176.5(6) . . . . ?
C02X C01P C03B C041 2.4(9) . . . . ?
C02X C03P C03Z C041 5.6(11) . . . . ?
C02X C03P C03Z C60 -178.2(8) . . . . ?
C02Y C73 C72 C77 177.6(7) . . . . ?
C02Y C66 C65 C64 172.5(10) . . . . ?
C30 C31 C32 C140 85.1(7) . . . . ?
C30 C29 C45 C46 -59.9(9) . . . . ?
C30 C29 C45 C44 178.9(7) . . . . ?
C30 C29 C45 C43 58.2(10) . . . . ?
C91 C92 C90 C88 -133.4(7) . . . . ?
C91 C96 C95 C94 0.2(12) . . . . ?
C91 C96 C79 C68 65.8(12) . . . . ?
C91 C96 C79 C6 -176.1(9) . . . . ?
C91 C96 C79 C97 -52.5(11) . . . . ?
C031 C62 C67 C124 59.8(11) . . . . ?
C031 C62 C63 C64 1.6(17) . . . . ?
C031 C66 C65 C64 2.1(16) . . . . ?
C90 C92 C91 C96 -171.4(7) . . . . ?
C90 C88 C89 C84 173.6(8) . . . . ?
C033 C01S C01U C01N 78.2(7) . . . . ?
C033 C01S C02E O33 177.6(5) . . . . ?
C033 C01S C02E C02U -0.6(9) . . . . ?
C033 C02D C038 C02U -1.5(12) . . . . ?
C033 C02D C04D C129 -125.6(10) . . . . ?
C033 C02D C04D C126 -5.6(12) . . . . ?
C033 C02D C04D C120 114.2(10) . . . . ?
C36 C142 C02L C135 -133.4(7) . . . . ?
C36 C35 C114 C103 -119.9(10) . . . . ?
C36 C35 C114 C117 -10.7(16) . . . . ?
C36 C35 C114 C115 123.8(10) . . . . ?
C18 C23 C01W C55 79.8(8) . . . . ?
C18 C23 C22 O24 177.1(6) . . . . ?
C18 C23 C22 C21 0.9(9) . . . . ?
C18 C19 C144 C69 -25.7(12) . . . . ?
C18 C19 C144 C78 137.5(12) . . . . ?
C18 C19 C144 C145 -115.1(10) . . . . ?
C18 C19 C144 C70 76.6(13) . . . . ?
C18 C19 C144 C137 -176.1(15) . . . . ?
C037 C03X C044 C57 53.9(12) . . . . ?
C037 C03X C04N C04C 4.1(13) . . . . ?
C037 C040 C04L C02U 87.6(9) . . . . ?
C037 C040 C04T C04C -3.6(13) . . . . ?
C038 C02D C033 C01S 1.2(11) . . . . ?
C038 C02D C04D C129 56.0(11) . . . . ?
C038 C02D C04D C126 176.0(8) . . . . ?
C038 C02D C04D C120 -64.2(10) . . . . ?
C038 C02U C04L C040 85.6(8) . . . . ?
C03B C01P C02X C02W 178.5(6) . . . . ?
C03B C01P C02X C03P -2.2(10) . . . . ?
C03C C01Z C02C C01J 98.8(7) . . . . ?
C03C C03Y C116 C105 -32.6(14) . . . . ?
C03C C03Y C116 C102 71.3(11) . . . . ?
C03C C03Y C116 C118 -142.1(13) . . . . ?
C03C C03Y C116 C136 162.0(18) . . . . ?
C88 C89 C84 C85 -0.5(15) . . . . ?
C88 C89 C84 C122 -177.8(9) . . . . ?
C11 C41 C143 O9 -11.3(10) . . . . ?
C11 C41 C143 C124 168.1(7) . . . . ?
C11 C41 C42 C40 -176.2(9) . . . . ?
C11 C12 C13 C14 176.0(7) . . . . ?
C11 C12 C17 O11 10.3(10) . . . . ?
C11 C12 C17 C16 -167.9(7) . . . . ?
C15 C16 C17 O11 172.6(6) . . . . ?
C15 C16 C17 C12 -9.2(10) . . . . ?
C15 C16 C02W C02X -105.2(8) . . . . ?
C15 C14 C101 C112 147.8(10) . . . . ?
C15 C14 C101 C132 -113.5(11) . . . . ?
C15 C14 C101 C110 -9.7(17) . . . . ?
C15 C14 C101 C128 -63.5(18) . . . . ?
C15 C14 C101 C111 54.2(12) . . . . ?
C03I C86 C87 O00X -9.6(9) . . . . ?
C03I C86 C87 C88 168.8(7) . . . . ?
C03I C86 C85 C84 -173.1(8) . . . . ?
C03I C83 C82 C5 175.2(8) . . . . ?
C03J C01J C02C C01Z -41.7(8) . . . . ?
C03J C108 C37 C38 -0.4(17) . . . . ?
C03J C108 C37 C33 -121.3(11) . . . . ?
C03J C108 C37 C131 121.4(11) . . . . ?
C54 C53 C52 C57 1.3(14) . . . . ?
C54 C53 C50 C51 60.9(14) . . . . ?
C54 C53 C50 C48 -177.9(11) . . . . ?
C54 C53 C50 C49 -59.3(15) . . . . ?
C03N C94 C95 C96 173.8(7) . . . . ?
C03N C03B C041 C03Z -179.4(7) . . . . ?
C95 C94 C03N C03B -86.4(8) . . . . ?
C95 C96 C79 C68 -117.2(10) . . . . ?
C95 C96 C79 C6 0.9(13) . . . . ?
C95 C96 C79 C97 124.6(10) . . . . ?
C03P C03Z C041 C03B -5.4(12) . . . . ?
C03P C03Z C60 C58 -107.1(12) . . . . ?
C03P C03Z C60 C61 123.7(11) . . . . ?
C03P C03Z C60 C59 6.8(14) . . . . ?
C62 C031 C66 C02Y -173.0(7) . . . . ?
C62 C031 C66 C65 -2.1(12) . . . . ?
C62 C63 C64 C65 -2(2) . . . . ?
C62 C63 C64 C130 171.6(12) . . . . ?
C82 C83 C03I C86 84.0(8) . . . . ?
C82 C5 C3 C4 163.9(11) . . . . ?
C82 C5 C3 C1 -72.5(14) . . . . ?
C82 C5 C3 C2 38.8(16) . . . . ?
C82 C5 C80 C81 2.9(12) . . . . ?
C57 C56 C55 C01W 170.5(7) . . . . ?
C57 C56 C55 C54 -4.8(11) . . . . ?
C85 C86 C87 O00X 176.4(6) . . . . ?
C85 C86 C87 C88 -5.2(11) . . . . ?
C85 C86 C03I C83 -39.2(10) . . . . ?
C85 C84 C122 C127 27(2) . . . . ?
C85 C84 C122 C47 -80.4(17) . . . . ?
C85 C84 C122 C119 173.1(15) . . . . ?
C85 C84 C122 C104 -13(2) . . . . ?
C85 C84 C122 C139 -122.7(18) . . . . ?
C85 C84 C122 C27 117.1(16) . . . . ?
C03X C037 C040 C04L -172.2(7) . . . . ?
C03X C037 C040 C04T 4.5(12) . . . . ?
C040 C037 C03X C044 167.8(8) . . . . ?
C040 C037 C03X C04N -4.6(13) . . . . ?
C041 C03B C03N C94 82.7(8) . . . . ?
C041 C03Z C60 C58 68.9(13) . . . . ?
C041 C03Z C60 C61 -60.4(13) . . . . ?
C041 C03Z C60 C59 -177.2(9) . . . . ?
C66 C031 C62 C67 171.3(7) . . . . ?
C66 C031 C62 C63 0.3(13) . . . . ?
C66 C65 C64 C63 -0.3(19) . . . . ?
C66 C65 C64 C130 -173.6(12) . . . . ?
C67 C124 C39 C40 172.0(10) . . . . ?
C67 C62 C63 C64 -169.1(11) . . . . ?
C044 C57 C52 C53 172.2(8) . . . . ?
C044 C03X C04N C04C -168.5(9) . . . . ?
C79 C96 C95 C94 -177.0(8) . . . . ?
C04D C02D C033 C01S -177.1(7) . . . . ?
C04D C02D C038 C02U 177.0(7) . . . . ?
C89 C84 C122 C127 -155.7(16) . . . . ?
C89 C84 C122 C47 96.7(17) . . . . ?
C89 C84 C122 C119 -9.8(19) . . . . ?
C89 C84 C122 C104 163.7(19) . . . . ?
C89 C84 C122 C139 54(2) . . . . ?
C89 C84 C122 C27 -65.7(18) . . . . ?
C109 C135 C02L C142 90.6(9) . . . . ?
C109 C108 C37 C38 -178.7(11) . . . . ?
C109 C108 C37 C33 60.3(15) . . . . ?
C109 C108 C37 C131 -56.9(15) . . . . ?
C72 C73 C02Y C66 86.4(8) . . . . ?
C72 C77 C76 C75 -4.4(13) . . . . ?
C72 C77 C121 C134 170.0(9) . . . . ?
C72 C77 C121 C71 -70.9(12) . . . . ?
C72 C77 C121 C113 57.8(14) . . . . ?
C3 C5 C80 C81 -178.5(8) . . . . ?
C04L C02U C038 C02D 178.3(7) . . . . ?
C04L C040 C04T C04C 173.0(8) . . . . ?
C76 C75 C02Q C81 79.2(8) . . . . ?
C76 C77 C72 C73 4.0(13) . . . . ?
C76 C77 C121 C134 -13.3(14) . . . . ?
C76 C77 C121 C71 105.7(12) . . . . ?
C76 C77 C121 C113 -125.6(11) . . . . ?
C04N C03X C044 C57 -134.1(8) . . . . ?
C04N C04C C04T C040 3.2(14) . . . . ?
C04N C04C C04W C133 121.7(11) . . . . ?
C04N C04C C04W C107 3.0(14) . . . . ?
C04N C04C C04W C106 -116.6(11) . . . . ?
C42 C41 C143 O9 174.7(7) . . . . ?
C42 C41 C143 C124 -5.9(12) . . . . ?
C42 C41 C11 C12 -39.2(10) . . . . ?
C42 C40 C39 C124 -3.1(16) . . . . ?
C42 C40 C7 C10 167.7(11) . . . . ?
C42 C40 C7 C8 38.9(15) . . . . ?
C42 C40 C7 C9 -76.6(13) . . . . ?
C04T C040 C04L C02U -89.0(9) . . . . ?
C04T C04C C04N C03X -3.6(15) . . . . ?
C04T C04C C04W C133 -59.3(12) . . . . ?
C04T C04C C04W C107 -178.0(9) . . . . ?
C04T C04C C04W C106 62.4(12) . . . . ?
C52 C57 C044 C03X 92.5(10) . . . . ?
C52 C53 C50 C51 -115.4(13) . . . . ?
C52 C53 C50 C48 5.8(17) . . . . ?
C52 C53 C50 C49 124.4(11) . . . . ?
C04W C04C C04N C03X 175.4(9) . . . . ?
C04W C04C C04T C040 -175.8(8) . . . . ?
C63 C64 C130 C125 117.6(15) . . . . ?
C63 C64 C130 C123 -122.6(15) . . . . ?
C63 C64 C130 C138 -5(2) . . . . ?
C39 C124 C67 C62 82.3(10) . . . . ?
C39 C40 C7 C10 -13.6(17) . . . . ?
C39 C40 C7 C8 -142.4(13) . . . . ?
C39 C40 C7 C9 102.0(14) . . . . ?
C50 C53 C52 C57 177.8(10) . . . . ?
C65 C64 C130 C125 -69.3(17) . . . . ?
C65 C64 C130 C123 50.6(19) . . . . ?
C65 C64 C130 C138 167.8(14) . . . . ?
C60 C03Z C041 C03B 178.4(8) . . . . ?
C7 C40 C39 C124 178.2(10) . . . . ?
C121 C77 C72 C73 -179.2(9) . . . . ?
C121 C77 C76 C75 178.8(9) . . . . ?
Na2 O3 C023 C81 103.7(6) . . . . ?
Na2 O3 C023 C83 -71.9(6) . . . . ?
Na1 O24 C22 C21 107.5(5) . . . . ?
Na1 O24 C22 C23 -68.8(7) . . . . ?

loop_
_smtbx_masks_void_nr
_smtbx_masks_void_average_x
_smtbx_masks_void_average_y
_smtbx_masks_void_average_z
_smtbx_masks_void_volume
_smtbx_masks_void_count_electrons
_smtbx_masks_void_content
1 -0.452 0.559 -0.765 9717.3 986.7 '100 H2O'
2 0.000 0.434 0.250 68.7 3.1 '0 H2O'
3 0.000 0.566 0.750 68.7 3.0 '0 H2O'
4 0.111 0.225 0.886 123.5 34.2 '3.5 H2O'
5 0.111 0.775 0.386 123.5 34.2 '3.5 H2O'
6 0.209 0.228 0.610 60.0 3.8 '0.5 H2O'
7 0.209 0.772 0.110 60.0 3.8 '0.5 H2O'
8 0.291 0.272 0.390 60.0 4.0 '0.5 H2O'
9 0.291 0.728 0.890 60.0 4.0 '0.5 H2O'
10 0.389 0.275 0.114 123.5 35.3 '3.5 H2O'
11 0.389 0.725 0.614 123.5 35.3 '3.5 H2O'
12 0.500 0.066 0.750 68.7 3.0 '0 H2O'
13 0.500 0.934 0.250 68.7 3.1 '0 H2O'
14 0.611 0.275 0.386 123.5 34.2 '3.5 H2O'
15 0.611 0.725 0.886 123.5 34.2 '3.5 H2O'
16 0.709 0.272 0.110 60.0 3.8 '0.5 H2O'
17 0.709 0.728 0.610 60.0 3.8 '0.5 H2O'
18 0.791 0.228 0.890 60.0 4.0 '0.5 H2O'
19 0.791 0.772 0.390 60.0 4.0 '0.5 H2O'
20 0.889 0.225 0.614 123.5 35.3 '3.5 H2O'
21 0.889 0.775 0.114 123.5 35.3 '3.5 H2O'
